data_4101987
loop_
_publ_author_name
'Cristina Femoni'
'Maria Carmela Iapalucci'
'Giuliano Longoni'
'Joanna Wolowska'
'Stefano Zacchini'
'Piero Zanello'
'Serena Fedi'
'Mauro Ricc\`o'
'Daniele Pontiroli'
'Marcello Mazzani'

_publ_section_title
;
 Magnetic Behavior of Odd- and Even-Electron Metal Carbonyl Clusters: The
 Case Study of [Co8Pt4C2(CO)24]n- (n = 1, 2) Carbide Cluster
;
_journal_name_full 'Journal of the American Chemical Society'
_journal_page_first 2919
_journal_page_last 2927
_journal_paper_doi 10.1021/ja907608c
_journal_volume 132
_journal_year 2010
_chemical_formula_sum 'C57.5 H52 Co8 N2 O26 Pt4'
_chemical_formula_weight 2438.81
_chemical_name_systematic
; 
 ? 
;
_space_group_IT_number 14
_symmetry_cell_setting monoclinic
_symmetry_space_group_name_Hall '-P 2ybc'
_symmetry_space_group_name_H-M 'P 1 21/c 1'
_atom_sites_solution_hydrogens geom
_atom_sites_solution_primary direct
_atom_sites_solution_secondary difmap
_audit_creation_method SHELXL-97
_cell_angle_alpha 90.00
_cell_angle_beta 99.7220(10)
_cell_angle_gamma 90.00
_cell_formula_units_Z 4
_cell_length_a 11.1326(4)
_cell_length_b 30.3345(11)
_cell_length_c 21.2296(8)
_cell_measurement_reflns_used 7866
_cell_measurement_temperature 293(2)
_cell_measurement_theta_max 21.8185
_cell_measurement_theta_min 2.291
_cell_volume 7066.3(4)
_computing_structure_refinement 'SHELXL-97 (Sheldrick, 1997)'
_computing_structure_solution 'SHELXS-97 (Sheldrick, 1990)'
_diffrn_ambient_temperature 293(2)
_diffrn_measured_fraction_theta_full 0.999
_diffrn_measured_fraction_theta_max 0.999
_diffrn_measurement_device_type 'CCD area detector'
_diffrn_measurement_method 'phi and omega scans'
_diffrn_radiation_monochromator graphite
_diffrn_radiation_source 'fine-focus sealed tube'
_diffrn_radiation_type MoK\a
_diffrn_radiation_wavelength 0.71073
_diffrn_reflns_av_R_equivalents 0.0898
_diffrn_reflns_av_sigmaI/netI 0.0750
_diffrn_reflns_limit_h_max 14
_diffrn_reflns_limit_h_min -14
_diffrn_reflns_limit_k_max 38
_diffrn_reflns_limit_k_min -38
_diffrn_reflns_limit_l_max 27
_diffrn_reflns_limit_l_min -27
_diffrn_reflns_number 78839
_diffrn_reflns_theta_full 27.00
_diffrn_reflns_theta_max 27.00
_diffrn_reflns_theta_min 1.18
_exptl_absorpt_coefficient_mu 9.785
_exptl_absorpt_correction_T_max 0.4124
_exptl_absorpt_correction_T_min 0.2579
_exptl_absorpt_correction_type empirical
_exptl_crystal_colour dark-red
_exptl_crystal_density_diffrn 2.292
_exptl_crystal_density_method 'not measured'
_exptl_crystal_description prism
_exptl_crystal_F_000 4588
_exptl_crystal_size_max 0.19
_exptl_crystal_size_mid 0.14
_exptl_crystal_size_min 0.11
_refine_diff_density_max 1.810
_refine_diff_density_min -1.492
_refine_diff_density_rms 0.167
_refine_ls_extinction_method none
_refine_ls_goodness_of_fit_ref 1.020
_refine_ls_hydrogen_treatment constr
_refine_ls_matrix_type full
_refine_ls_number_parameters 845
_refine_ls_number_reflns 15429
_refine_ls_number_restraints 479
_refine_ls_restrained_S_all 1.230
_refine_ls_R_factor_all 0.1378
_refine_ls_R_factor_gt 0.0607
_refine_ls_shift/su_max 0.001
_refine_ls_shift/su_mean 0.000
_refine_ls_structure_factor_coef Fsqd
_refine_ls_weighting_details 'calc w=1/[\s^2^(Fo^2^)+(0.0731P)^2^+36.8989P] where P=(Fo^2^+2Fc^2^)/3'
_refine_ls_weighting_scheme calc
_refine_ls_wR_factor_gt 0.1434
_refine_ls_wR_factor_ref 0.1818
_reflns_number_gt 7811
_reflns_number_total 15429
_reflns_threshold_expression >2sigma(I)
_cod_data_source_file ja907608c_si_003.cif
_cod_data_source_block p21c
_cod_original_formula_sum 'C57.50 H52 Co8 N2 O26 Pt4'
_cod_database_code 4101987

loop_
_symmetry_equiv_pos_as_xyz
'x, y, z'
'-x, y+1/2, -z+1/2'
'-x, -y, -z'
'x, -y-1/2, z-1/2'

loop_
_atom_site_label
_atom_site_type_symbol
_atom_site_fract_x
_atom_site_fract_y
_atom_site_fract_z
_atom_site_U_iso_or_equiv
_atom_site_adp_type
_atom_site_occupancy
_atom_site_symmetry_multiplicity
_atom_site_calc_flag
_atom_site_refinement_flags
_atom_site_disorder_assembly
_atom_site_disorder_group
Pt1 Pt 0.28630(6) 0.81156(3) 0.21400(4) 0.0648(3) Uani 0.855(2) 1 d P . .
Co1 Co 0.28630(6) 0.81156(3) 0.21400(4) 0.0648(3) Uani 0.14 1 d P . .
Pt2 Pt 0.44747(7) 0.89094(3) 0.28101(4) 0.0640(3) Uani 0.837(2) 1 d PU . .
Co2 Co 0.44747(7) 0.89094(3) 0.28101(4) 0.0640(3) Uani 0.16 1 d P . .
Pt3 Pt 0.48994(7) 0.76583(3) 0.21391(4) 0.0632(3) Uani 0.792(2) 1 d P . .
Co3 Co 0.48994(7) 0.76583(3) 0.21391(4) 0.0632(3) Uani 0.21 1 d P . .
Pt4 Pt 0.64744(7) 0.84490(3) 0.27831(4) 0.0625(3) Uani 0.736(2) 1 d P . .
Co4 Co 0.64744(7) 0.84490(3) 0.27831(4) 0.0625(3) Uani 0.26 1 d P . .
Pt5 Pt 0.43432(10) 0.86461(4) 0.15890(5) 0.0664(5) Uani 0.472(2) 1 d P . .
Co5 Co 0.43432(10) 0.86461(4) 0.15890(5) 0.0664(5) Uani 0.53 1 d P . .
Pt6 Pt 0.49544(13) 0.79341(5) 0.33514(7) 0.0720(6) Uani 0.308(2) 1 d P . .
Co6 Co 0.49544(13) 0.79341(5) 0.33514(7) 0.0720(6) Uani 0.69 1 d P . .
Co7 Co 0.3892(2) 0.85750(8) 0.38930(10) 0.0605(6) Uani 1 1 d . . .
Co8 Co 0.25918(18) 0.79222(8) 0.33632(11) 0.0604(6) Uani 1 1 d . . .
Co9 Co 0.21197(18) 0.87276(8) 0.29361(11) 0.0607(6) Uani 1 1 d U . .
Co10 Co 0.71969(17) 0.78564(7) 0.19793(10) 0.0543(5) Uani 1 1 d . . .
Co11 Co 0.5402(2) 0.79990(8) 0.10240(10) 0.0604(6) Uani 1 1 d . . .
Co12 Co 0.67066(18) 0.86553(8) 0.15484(10) 0.0590(6) Uani 1 1 d . . .
C1 C 0.5707(12) 0.8227(5) 0.1914(6) 0.043(3) Uani 1 1 d . . .
C2 C 0.3606(12) 0.8354(5) 0.3008(7) 0.049(4) Uani 1 1 d . . .
C3 C 0.3161(17) 0.8647(7) 0.4541(8) 0.087(5) Uani 1 1 d DU . .
C4 C 0.1706(17) 0.7870(7) 0.3965(10) 0.084(5) Uani 1 1 d U . .
C5 C 0.1030(16) 0.8775(7) 0.3447(10) 0.093(5) Uani 1 1 d U . .
C6 C 0.5178(16) 0.8225(6) 0.4282(9) 0.071(4) Uani 1 1 d U . .
C7 C 0.3704(17) 0.7478(7) 0.3656(10) 0.081(5) Uani 1 1 d U . .
C8 C 0.1681(17) 0.7590(6) 0.2740(9) 0.073(4) Uani 1 1 d U . .
C9 C 0.1119(16) 0.8630(7) 0.2188(10) 0.083(5) Uani 1 1 d U . .
C10 C 0.2440(18) 0.9291(7) 0.2805(10) 0.085(3) Uani 1 1 d U . .
C11 C 0.467(2) 0.9083(7) 0.3934(11) 0.093(5) Uani 1 1 d U . .
C12 C 0.6171(17) 0.7582(7) 0.3559(8) 0.077(4) Uani 1 1 d U . .
C13 C 0.518(2) 0.9424(7) 0.2641(11) 0.091(5) Uani 1 1 d U . .
C14 C 0.2114(18) 0.7912(7) 0.1373(10) 0.085(5) Uani 1 1 d U . .
C15 C 0.313(2) 0.8990(7) 0.1335(10) 0.089(5) Uani 1 1 d U . .
C16 C 0.7192(15) 0.8669(7) 0.3526(10) 0.082(5) Uani 1 1 d U . .
C17 C 0.4219(18) 0.7140(7) 0.2298(11) 0.087(5) Uani 1 1 d U . .
C18 C 0.8142(16) 0.7982(6) 0.2749(8) 0.071(4) Uani 1 1 d U . .
C19 C 0.6871(18) 0.7295(7) 0.2145(10) 0.082(5) Uani 1 1 d U . .
C20 C 0.7673(19) 0.8972(7) 0.2185(10) 0.084(5) Uani 1 1 d U . .
C21 C 0.5603(18) 0.9092(7) 0.1247(10) 0.087(5) Uani 1 1 d U . .
C22 C 0.459(2) 0.7487(7) 0.0959(12) 0.091(5) Uani 1 1 d U . .
C23 C 0.4113(17) 0.8335(7) 0.0607(10) 0.087(5) Uani 1 1 d U . .
C24 C 0.8343(15) 0.7799(6) 0.1515(9) 0.072(4) Uani 1 1 d U . .
C25 C 0.6252(19) 0.7901(7) 0.0404(10) 0.090(5) Uani 1 1 d U . .
C26 C 0.7636(17) 0.8699(6) 0.0968(8) 0.071(4) Uani 1 1 d U . .
O3 O 0.2662(13) 0.8712(5) 0.4961(6) 0.104(4) Uani 1 1 d DU . .
O4 O 0.1140(13) 0.7829(5) 0.4360(6) 0.099(4) Uani 1 1 d U . .
O5 O 0.0317(12) 0.8812(5) 0.3759(7) 0.108(4) Uani 1 1 d U . .
O6 O 0.5837(11) 0.8156(4) 0.4751(6) 0.083(3) Uani 1 1 d U . .
O7 O 0.3851(12) 0.7136(5) 0.3899(7) 0.095(4) Uani 1 1 d U . .
O8 O 0.1039(12) 0.7339(4) 0.2510(6) 0.079(3) Uani 1 1 d U . .
O9 O 0.0328(12) 0.8666(5) 0.1787(7) 0.100(4) Uani 1 1 d U . .
O10 O 0.2281(13) 0.9652(5) 0.2723(8) 0.110(4) Uani 1 1 d U . .
O11 O 0.5145(14) 0.9392(5) 0.4160(7) 0.103(4) Uani 1 1 d U . .
O12 O 0.6952(12) 0.7355(5) 0.3690(6) 0.091(4) Uani 1 1 d U . .
O13 O 0.5611(14) 0.9737(4) 0.2543(7) 0.102(4) Uani 1 1 d U . .
O14 O 0.1665(12) 0.7785(5) 0.0897(7) 0.103(4) Uani 1 1 d U . .
O15 O 0.2372(13) 0.9230(5) 0.1187(7) 0.106(4) Uani 1 1 d U . .
O16 O 0.7633(12) 0.8809(5) 0.3995(7) 0.098(4) Uani 1 1 d U . .
O17 O 0.3790(13) 0.6832(5) 0.2397(8) 0.104(4) Uani 1 1 d U . .
O18 O 0.8972(11) 0.7925(5) 0.3135(6) 0.087(4) Uani 1 1 d U . .
O19 O 0.7106(12) 0.6936(5) 0.2258(7) 0.096(4) Uani 1 1 d U . .
O20 O 0.8301(12) 0.9227(4) 0.2418(7) 0.088(4) Uani 1 1 d U . .
O21 O 0.5459(13) 0.9431(5) 0.1000(7) 0.098(4) Uani 1 1 d U . .
O22 O 0.4077(14) 0.7184(5) 0.0744(7) 0.103(4) Uani 1 1 d U . .
O23 O 0.3420(12) 0.8412(5) 0.0163(6) 0.096(4) Uani 1 1 d U . .
O24 O 0.9074(11) 0.7741(4) 0.1237(7) 0.088(4) Uani 1 1 d U . .
O25 O 0.6790(14) 0.7866(5) 0.0018(7) 0.111(4) Uani 1 1 d U . .
O26 O 0.8250(12) 0.8727(4) 0.0598(6) 0.088(3) Uani 1 1 d U . .
N1 N -0.0481(15) 0.6470(5) 0.0810(7) 0.096(3) Uani 1 1 d DU . .
C101 C 0.0720(18) 0.6670(8) 0.0785(11) 0.122(6) Uani 1 1 d DU . .
H10A H 0.0777 0.6950 0.0999 0.184 Uiso 1 1 calc R . .
H10B H 0.0812 0.6711 0.0347 0.184 Uiso 1 1 calc R . .
H10C H 0.1353 0.6479 0.0992 0.184 Uiso 1 1 calc R . .
C102 C -0.145(2) 0.6754(7) 0.0469(10) 0.114(6) Uani 1 1 d DU . .
H10D H -0.1401 0.7039 0.0667 0.171 Uiso 1 1 calc R . .
H10E H -0.2227 0.6625 0.0485 0.171 Uiso 1 1 calc R . .
H10F H -0.1340 0.6785 0.0031 0.171 Uiso 1 1 calc R . .
C103 C -0.043(2) 0.6053(6) 0.0476(10) 0.117(6) Uani 1 1 d DU . .
H10G H -0.1189 0.5898 0.0465 0.175 Uiso 1 1 calc R . .
H10H H 0.0224 0.5877 0.0695 0.175 Uiso 1 1 calc R . .
H10I H -0.0306 0.6108 0.0047 0.175 Uiso 1 1 calc R . .
C104 C -0.0629(18) 0.6415(6) 0.1481(7) 0.093(3) Uani 1 1 d DU . .
H10J H -0.1469 0.6334 0.1489 0.111 Uiso 1 1 calc R . .
H10K H -0.0487 0.6698 0.1693 0.111 Uiso 1 1 calc R . .
C105 C 0.0181(13) 0.6080(4) 0.1866(6) 0.096(3) Uani 1 1 d GDU . .
C106 C 0.1363(14) 0.6191(4) 0.2144(7) 0.102(4) Uani 1 1 d GU . .
H106 H 0.1651 0.6475 0.2101 0.122 Uiso 1 1 calc R . .
C107 C 0.2116(11) 0.5877(5) 0.2486(7) 0.110(4) Uani 1 1 d GU . .
H107 H 0.2907 0.5951 0.2672 0.132 Uiso 1 1 calc R . .
C108 C 0.1686(13) 0.5452(4) 0.2551(7) 0.112(4) Uani 1 1 d GU . .
H108 H 0.2190 0.5241 0.2780 0.135 Uiso 1 1 calc R . .
C109 C 0.0503(14) 0.5341(4) 0.2273(7) 0.112(4) Uani 1 1 d GU . .
H109 H 0.0216 0.5056 0.2317 0.135 Uiso 1 1 calc R . .
C110 C -0.0249(11) 0.5655(5) 0.1931(7) 0.106(4) Uani 1 1 d GU . .
H110 H -0.1041 0.5581 0.1745 0.128 Uiso 1 1 calc R . .
N2 N 0.9959(14) 0.1479(5) 0.0892(8) 0.103(3) Uani 1 1 d DU . .
C201 C 1.045(2) 0.1876(6) 0.0627(11) 0.117(6) Uani 1 1 d DU . .
H20A H 0.9903 0.1971 0.0255 0.175 Uiso 1 1 calc R . .
H20B H 1.1231 0.1809 0.0514 0.175 Uiso 1 1 calc R . .
H20C H 1.0546 0.2106 0.0942 0.175 Uiso 1 1 calc R . .
C202 C 0.8793(16) 0.1589(7) 0.1097(11) 0.107(5) Uani 1 1 d DU . .
H20D H 0.8240 0.1708 0.0742 0.161 Uiso 1 1 calc R . .
H20E H 0.8934 0.1803 0.1435 0.161 Uiso 1 1 calc R . .
H20F H 0.8447 0.1327 0.1248 0.161 Uiso 1 1 calc R . .
C203 C 1.075(2) 0.1332(8) 0.1481(10) 0.122(6) Uani 1 1 d DU . .
H20G H 1.1529 0.1247 0.1385 0.183 Uiso 1 1 calc R . .
H20H H 1.0381 0.1084 0.1656 0.183 Uiso 1 1 calc R . .
H20I H 1.0851 0.1568 0.1786 0.183 Uiso 1 1 calc R . .
C204 C 0.980(2) 0.1127(5) 0.0402(9) 0.105(3) Uani 1 1 d DU . .
H20J H 1.0577 0.1085 0.0261 0.126 Uiso 1 1 calc R . .
H20K H 0.9230 0.1233 0.0037 0.126 Uiso 1 1 calc R . .
C205 C 0.9361(14) 0.0683(4) 0.0585(7) 0.110(3) Uani 1 1 d GDU . .
C206 C 0.8117(13) 0.0599(4) 0.0496(7) 0.114(4) Uani 1 1 d GU . .
H206 H 0.7566 0.0817 0.0330 0.137 Uiso 1 1 calc R . .
C207 C 0.7696(11) 0.0189(5) 0.0657(8) 0.120(4) Uani 1 1 d GU . .
H207 H 0.6890 0.0135 0.0599 0.145 Uiso 1 1 calc R . .
C208 C 0.8520(16) -0.0136(4) 0.0905(7) 0.124(4) Uani 1 1 d GU . .
H208 H 0.8238 -0.0410 0.1013 0.149 Uiso 1 1 calc R . .
C209 C 0.9764(14) -0.0052(4) 0.0994(7) 0.124(4) Uani 1 1 d GU . .
H209 H 1.0316 -0.0270 0.1161 0.149 Uiso 1 1 calc R . .
C210 C 1.0185(10) 0.0357(5) 0.0834(8) 0.119(4) Uani 1 1 d GU . .
H210 H 1.1018 0.0413 0.0893 0.143 Uiso 1 1 calc R . .
O300 O -0.3256(17) 0.5877(8) 0.1248(14) 0.240(9) Uani 1 1 d DU . .
C301 C -0.388(3) 0.5511(8) 0.0824(16) 0.245(9) Uani 1 1 d DU . .
H30A H -0.3416 0.5240 0.0876 0.294 Uiso 1 1 calc R . .
H30B H -0.4021 0.5596 0.0377 0.294 Uiso 1 1 calc R . .
C302 C -0.509(2) 0.5464(8) 0.1076(19) 0.249(9) Uani 1 1 d DU . .
H30C H -0.5751 0.5396 0.0732 0.299 Uiso 1 1 calc R . .
H30D H -0.5032 0.5234 0.1397 0.299 Uiso 1 1 calc R . .
C303 C -0.528(2) 0.5915(11) 0.1368(17) 0.251(9) Uani 1 1 d DU . .
H30E H -0.5007 0.5911 0.1827 0.301 Uiso 1 1 calc R . .
H30F H -0.6129 0.6000 0.1279 0.301 Uiso 1 1 calc R . .
C304 C -0.450(3) 0.6228(6) 0.1041(18) 0.252(10) Uani 1 1 d DU . .
H30G H -0.4385 0.6516 0.1241 0.303 Uiso 1 1 calc R . .
H30H H -0.4767 0.6255 0.0583 0.303 Uiso 1 1 calc R . .
C500 C 0.187(3) 1.0011(19) 0.5812(19) 0.151(12) Uiso 0.50 1 d PDU A -1
H50A H 0.2477 0.9898 0.5583 0.227 Uiso 0.50 1 calc PR A -1
H50B H 0.1757 0.9808 0.6144 0.227 Uiso 0.50 1 calc PR A -1
H50C H 0.2132 1.0291 0.5998 0.227 Uiso 0.50 1 calc PR A -1
C501 C 0.069(2) 1.0068(14) 0.5359(14) 0.128(8) Uiso 0.50 1 d PGDU A -1
C502 C -0.035(3) 1.0181(12) 0.5606(13) 0.126(8) Uiso 0.50 1 d PGDU A -1
H502 H -0.0279 1.0297 0.6017 0.151 Uiso 0.50 1 calc PR A -1
C503 C -0.150(2) 1.0120(11) 0.5241(17) 0.127(8) Uiso 0.50 1 d PGU A -1
H503 H -0.2193 1.0195 0.5406 0.153 Uiso 0.50 1 calc PR A -1
C504 C -0.161(2) 0.9946(12) 0.4628(17) 0.127(8) Uiso 0.50 1 d PGU A -1
H504 H -0.2374 0.9905 0.4383 0.152 Uiso 0.50 1 calc PR A -1
C505 C -0.057(3) 0.9834(12) 0.4380(12) 0.125(8) Uiso 0.50 1 d PGU A -1
H505 H -0.0642 0.9718 0.3970 0.150 Uiso 0.50 1 calc PR A -1
C506 C 0.058(2) 0.9895(14) 0.4746(14) 0.124(8) Uiso 0.50 1 d PGDU A -1
H506 H 0.1272 0.9819 0.4581 0.149 Uiso 0.50 1 calc PR A -1
O600 O 1.309(2) 0.0891(10) 0.1136(18) 0.307(12) Uani 1 1 d DU . .
C601 C 1.369(3) 0.0440(8) 0.123(2) 0.306(12) Uani 1 1 d DU . .
H60A H 1.3131 0.0200 0.1100 0.368 Uiso 1 1 calc R . .
H60B H 1.4108 0.0393 0.1666 0.368 Uiso 1 1 calc R . .
C602 C 1.458(3) 0.0518(11) 0.076(2) 0.308(12) Uani 1 1 d DU . .
H60C H 1.5210 0.0329 0.0838 0.369 Uiso 1 1 calc R . .
H60D H 1.4201 0.0486 0.0357 0.369 Uiso 1 1 calc R . .
C603 C 1.501(3) 0.0992(12) 0.089(2) 0.307(12) Uani 1 1 d DU . .
H60E H 1.4910 0.1160 0.0500 0.369 Uiso 1 1 calc R . .
H60F H 1.5862 0.0999 0.1091 0.369 Uiso 1 1 calc R . .
C604 C 1.421(3) 0.1178(9) 0.135(2) 0.306(12) Uani 1 1 d DU . .
H60G H 1.4559 0.1131 0.1792 0.367 Uiso 1 1 calc R . .
H60H H 1.4036 0.1489 0.1272 0.367 Uiso 1 1 calc R . .

loop_
_atom_site_aniso_label
_atom_site_aniso_U_11
_atom_site_aniso_U_22
_atom_site_aniso_U_33
_atom_site_aniso_U_23
_atom_site_aniso_U_13
_atom_site_aniso_U_12
Pt1 0.0509(4) 0.0740(6) 0.0667(6) -0.0138(4) 0.0022(3) -0.0042(4)
Co1 0.0509(4) 0.0740(6) 0.0667(6) -0.0138(4) 0.0022(3) -0.0042(4)
Pt2 0.0576(5) 0.0635(5) 0.0700(6) -0.0008(4) 0.0084(4) -0.0038(4)
Co2 0.0576(5) 0.0635(5) 0.0700(6) -0.0008(4) 0.0084(4) -0.0038(4)
Pt3 0.0582(5) 0.0592(5) 0.0696(6) -0.0025(4) 0.0032(4) -0.0072(4)
Co3 0.0582(5) 0.0592(5) 0.0696(6) -0.0025(4) 0.0032(4) -0.0072(4)
Pt4 0.0568(5) 0.0676(6) 0.0609(6) -0.0083(4) 0.0039(4) -0.0097(4)
Co4 0.0568(5) 0.0676(6) 0.0609(6) -0.0083(4) 0.0039(4) -0.0097(4)
Pt5 0.0614(7) 0.0725(8) 0.0615(8) 0.0038(6) -0.0009(5) 0.0063(5)
Co5 0.0614(7) 0.0725(8) 0.0615(8) 0.0038(6) -0.0009(5) 0.0063(5)
Pt6 0.0678(10) 0.0788(11) 0.0660(10) 0.0116(7) 0.0017(7) 0.0004(7)
Co6 0.0678(10) 0.0788(11) 0.0660(10) 0.0116(7) 0.0017(7) 0.0004(7)
Co7 0.0603(13) 0.0772(16) 0.0480(13) -0.0116(11) 0.0206(10) 0.0046(11)
Co8 0.0408(11) 0.0784(16) 0.0661(15) 0.0070(12) 0.0208(10) -0.0066(10)
Co9 0.0385(10) 0.0707(14) 0.0753(16) -0.0140(12) 0.0170(10) 0.0085(10)
Co10 0.0352(10) 0.0693(14) 0.0610(13) -0.0076(11) 0.0157(9) 0.0093(9)
Co11 0.0598(13) 0.0820(16) 0.0409(12) -0.0115(11) 0.0125(10) 0.0142(11)
Co12 0.0457(11) 0.0807(16) 0.0545(13) 0.0109(11) 0.0194(10) -0.0045(11)
C1 0.041(7) 0.056(9) 0.033(8) -0.006(6) 0.011(6) 0.001(6)
C2 0.040(7) 0.050(9) 0.061(10) -0.015(7) 0.021(7) 0.002(6)
C3 0.083(6) 0.098(7) 0.081(7) -0.011(5) 0.020(5) 0.000(5)
C4 0.068(10) 0.109(11) 0.085(11) -0.014(10) 0.038(8) -0.020(9)
C5 0.053(9) 0.123(12) 0.111(12) -0.028(10) 0.036(8) 0.007(9)
C6 0.059(9) 0.094(10) 0.064(10) 0.006(9) 0.019(7) -0.003(8)
C7 0.068(9) 0.091(12) 0.089(11) 0.014(9) 0.026(8) 0.004(9)
C8 0.070(10) 0.070(10) 0.082(10) -0.015(8) 0.023(8) 0.012(8)
C9 0.051(9) 0.107(11) 0.093(12) -0.031(10) 0.015(8) -0.004(9)
C10 0.080(5) 0.077(4) 0.099(6) 0.000(5) 0.015(5) 0.009(4)
C11 0.096(12) 0.086(12) 0.101(12) -0.015(10) 0.029(10) -0.002(10)
C12 0.070(10) 0.105(12) 0.061(9) 0.028(8) 0.027(8) 0.032(8)
C13 0.105(12) 0.058(10) 0.118(12) -0.014(10) 0.043(10) -0.005(9)
C14 0.076(6) 0.097(7) 0.082(7) -0.010(5) 0.017(5) -0.001(5)
C15 0.086(7) 0.096(7) 0.085(7) 0.005(5) 0.015(5) 0.009(5)
C16 0.044(8) 0.118(12) 0.082(11) -0.018(10) 0.007(8) -0.016(8)
C17 0.073(10) 0.065(11) 0.129(12) -0.016(11) 0.035(9) -0.009(9)
C18 0.051(8) 0.101(10) 0.063(10) -0.016(9) 0.012(7) -0.002(8)
C19 0.075(10) 0.087(11) 0.089(11) 0.004(11) 0.026(8) -0.011(10)
C20 0.083(11) 0.084(12) 0.085(11) -0.024(9) 0.017(9) 0.014(9)
C21 0.082(10) 0.091(12) 0.091(12) 0.020(9) 0.021(9) 0.009(10)
C22 0.086(12) 0.071(11) 0.122(13) 0.000(10) 0.037(10) 0.010(9)
C23 0.067(10) 0.105(11) 0.084(11) 0.001(10) -0.002(8) 0.023(9)
C24 0.055(9) 0.075(9) 0.092(11) -0.022(8) 0.032(8) -0.003(8)
C25 0.089(7) 0.100(7) 0.086(7) -0.014(5) 0.026(5) -0.005(5)
C26 0.074(10) 0.082(10) 0.063(10) -0.003(8) 0.024(7) -0.003(8)
O3 0.098(8) 0.139(9) 0.083(8) -0.026(7) 0.036(7) -0.003(8)
O4 0.093(9) 0.128(10) 0.089(9) -0.005(8) 0.050(7) -0.017(8)
O5 0.072(8) 0.139(11) 0.123(11) -0.033(9) 0.042(7) 0.008(8)
O6 0.078(8) 0.102(8) 0.067(8) -0.001(7) 0.006(6) -0.002(7)
O7 0.079(8) 0.099(10) 0.112(10) 0.035(8) 0.029(7) 0.002(7)
O8 0.085(9) 0.065(8) 0.092(9) -0.014(6) 0.023(7) -0.004(6)
O9 0.060(7) 0.122(9) 0.114(11) -0.036(9) 0.004(7) 0.011(8)
O10 0.095(8) 0.082(5) 0.148(10) 0.010(8) 0.010(8) 0.020(5)
O11 0.117(11) 0.094(10) 0.099(10) -0.018(8) 0.024(8) -0.006(8)
O12 0.085(9) 0.118(10) 0.075(8) 0.035(7) 0.026(7) 0.040(7)
O13 0.121(10) 0.063(8) 0.130(10) -0.015(8) 0.044(8) -0.015(8)
O14 0.074(7) 0.143(9) 0.094(8) -0.032(8) 0.017(7) -0.016(7)
O15 0.096(8) 0.121(9) 0.099(8) 0.021(8) 0.010(7) 0.029(7)
O16 0.066(8) 0.138(11) 0.089(10) -0.024(8) 0.008(7) -0.019(7)
O17 0.092(9) 0.079(9) 0.145(11) -0.009(9) 0.031(8) -0.014(7)
O18 0.057(7) 0.116(9) 0.086(9) -0.021(7) 0.003(6) 0.010(7)
O19 0.084(8) 0.088(9) 0.115(10) -0.001(9) 0.022(7) 0.001(8)
O20 0.088(9) 0.085(9) 0.092(9) -0.017(7) 0.019(7) -0.011(7)
O21 0.093(8) 0.096(10) 0.109(10) 0.026(8) 0.028(7) -0.001(8)
O22 0.108(11) 0.084(10) 0.118(11) -0.014(8) 0.026(8) 0.005(8)
O23 0.085(8) 0.119(10) 0.076(9) 0.002(8) -0.011(6) 0.029(7)
O24 0.066(7) 0.099(8) 0.109(9) -0.026(7) 0.043(6) -0.002(6)
O25 0.103(8) 0.143(10) 0.099(9) -0.041(8) 0.052(7) -0.021(8)
O26 0.093(9) 0.105(9) 0.078(8) 0.004(7) 0.047(6) -0.006(7)
N1 0.127(8) 0.079(7) 0.082(6) 0.002(6) 0.018(6) 0.012(6)
C101 0.148(12) 0.111(11) 0.107(11) 0.019(10) 0.016(11) 0.005(11)
C102 0.141(12) 0.096(11) 0.098(11) -0.001(10) -0.001(10) 0.026(10)
C103 0.164(12) 0.089(11) 0.091(11) -0.010(9) 0.005(10) 0.019(10)
C104 0.122(8) 0.083(7) 0.075(6) -0.001(6) 0.022(6) 0.006(6)
C105 0.123(7) 0.089(6) 0.076(6) 0.005(5) 0.018(6) -0.003(6)
C106 0.127(8) 0.095(7) 0.083(7) 0.010(6) 0.014(6) -0.003(6)
C107 0.134(8) 0.103(8) 0.090(7) 0.011(6) 0.012(7) -0.003(7)
C108 0.138(9) 0.102(8) 0.093(7) 0.015(7) 0.008(7) 0.000(7)
C109 0.139(9) 0.100(8) 0.093(7) 0.014(6) 0.007(7) -0.007(7)
C110 0.132(8) 0.098(7) 0.086(7) 0.011(6) 0.010(6) -0.007(6)
N2 0.091(7) 0.090(7) 0.127(8) -0.024(6) 0.017(6) -0.011(6)
C201 0.103(11) 0.108(11) 0.143(12) -0.024(10) 0.031(10) -0.021(10)
C202 0.097(11) 0.098(11) 0.129(12) -0.029(10) 0.024(10) 0.001(10)
C203 0.104(11) 0.107(11) 0.143(13) -0.019(11) -0.013(10) 0.000(10)
C204 0.098(7) 0.090(7) 0.129(8) -0.024(6) 0.023(6) -0.011(6)
C205 0.105(7) 0.090(7) 0.135(8) -0.019(6) 0.020(6) -0.010(6)
C206 0.112(8) 0.092(7) 0.138(8) -0.016(7) 0.017(7) -0.016(7)
C207 0.119(8) 0.096(8) 0.144(9) -0.016(7) 0.017(7) -0.016(7)
C208 0.124(8) 0.097(8) 0.149(9) -0.014(8) 0.016(8) -0.012(7)
C209 0.121(8) 0.096(8) 0.151(9) -0.015(7) 0.014(8) -0.004(7)
C210 0.113(8) 0.096(7) 0.147(8) -0.017(7) 0.016(7) -0.005(7)
O300 0.172(17) 0.159(17) 0.39(3) -0.024(17) 0.056(17) -0.020(12)
C301 0.178(17) 0.165(16) 0.39(3) -0.023(17) 0.056(17) -0.019(12)
C302 0.185(17) 0.168(17) 0.40(3) -0.022(17) 0.054(17) -0.019(13)
C303 0.189(17) 0.170(17) 0.40(3) -0.022(17) 0.054(18) -0.018(13)
C304 0.190(18) 0.171(18) 0.40(3) -0.022(18) 0.052(19) -0.021(14)
O600 0.149(17) 0.23(2) 0.54(3) -0.04(2) 0.04(2) 0.008(14)
C601 0.148(17) 0.23(2) 0.54(3) -0.04(2) 0.04(2) 0.008(14)
C602 0.151(17) 0.23(2) 0.54(3) -0.04(2) 0.04(2) 0.008(14)
C603 0.151(17) 0.23(2) 0.54(3) -0.04(2) 0.04(2) 0.008(14)
C604 0.148(17) 0.23(2) 0.54(3) -0.04(2) 0.04(2) 0.008(14)

loop_
_atom_type_symbol
_atom_type_description
_atom_type_scat_dispersion_real
_atom_type_scat_dispersion_imag
_atom_type_scat_source
C C 0.0033 0.0016 'International Tables Vol C Tables 4.2.6.8 and 6.1.1.4'
H H 0.0000 0.0000 'International Tables Vol C Tables 4.2.6.8 and 6.1.1.4'
N N 0.0061 0.0033 'International Tables Vol C Tables 4.2.6.8 and 6.1.1.4'
O O 0.0106 0.0060 'International Tables Vol C Tables 4.2.6.8 and 6.1.1.4'
Co Co 0.3494 0.9721 'International Tables Vol C Tables 4.2.6.8 and 6.1.1.4'
Pt Pt -1.7033 8.3905 'International Tables Vol C Tables 4.2.6.8 and 6.1.1.4'

loop_
_geom_angle_atom_site_label_1
_geom_angle_atom_site_label_2
_geom_angle_atom_site_label_3
_geom_angle
_geom_angle_site_symmetry_1
_geom_angle_site_symmetry_3
_geom_angle_publ_flag
C14 Pt1 C2 176.7(7) . . ?
C14 Pt1 C9 90.4(8) . . ?
C2 Pt1 C9 86.6(6) . . ?
C14 Pt1 C8 92.2(8) . . ?
C2 Pt1 C8 86.2(6) . . ?
C9 Pt1 C8 84.3(6) . . ?
C14 Pt1 Pt3 94.8(6) . . ?
C2 Pt1 Pt3 88.3(4) . . ?
C9 Pt1 Pt3 172.6(4) . . ?
C8 Pt1 Pt3 100.8(4) . . ?
C14 Pt1 Pt5 92.0(7) . . ?
C2 Pt1 Pt5 89.8(4) . . ?
C9 Pt1 Pt5 100.3(5) . . ?
C8 Pt1 Pt5 173.7(4) . . ?
Pt3 Pt1 Pt5 74.24(3) . . ?
C14 Pt1 Co8 132.5(7) . . ?
C2 Pt1 Co8 45.8(4) . . ?
C9 Pt1 Co8 83.4(5) . . ?
C8 Pt1 Co8 40.4(4) . . ?
Pt3 Pt1 Co8 96.89(5) . . ?
Pt5 Pt1 Co8 135.44(6) . . ?
C14 Pt1 Co9 130.4(6) . . ?
C2 Pt1 Co9 46.6(4) . . ?
C9 Pt1 Co9 40.0(4) . . ?
C8 Pt1 Co9 83.1(4) . . ?
Pt3 Pt1 Co9 134.65(6) . . ?
Pt5 Pt1 Co9 97.67(6) . . ?
Co8 Pt1 Co9 57.55(7) . . ?
C14 Pt1 Pt2 143.0(7) . . ?
C2 Pt1 Pt2 37.9(4) . . ?
C9 Pt1 Pt2 83.9(4) . . ?
C8 Pt1 Pt2 123.4(4) . . ?
Pt3 Pt1 Pt2 88.78(3) . . ?
Pt5 Pt1 Pt2 53.58(3) . . ?
Co8 Pt1 Pt2 83.23(5) . . ?
Co9 Pt1 Pt2 54.37(5) . . ?
C14 Pt1 Pt6 145.5(7) . . ?
C2 Pt1 Pt6 37.1(4) . . ?
C9 Pt1 Pt6 122.4(5) . . ?
C8 Pt1 Pt6 81.8(5) . . ?
Pt3 Pt1 Pt6 53.71(4) . . ?
Pt5 Pt1 Pt6 92.07(4) . . ?
Co8 Pt1 Pt6 51.89(5) . . ?
Co9 Pt1 Pt6 82.85(6) . . ?
Pt2 Pt1 Pt6 59.69(3) . . ?
C13 Pt2 C2 176.9(7) . . ?
C13 Pt2 C11 92.2(9) . . ?
C2 Pt2 C11 86.7(7) . . ?
C13 Pt2 C10 91.4(8) . . ?
C2 Pt2 C10 85.6(6) . . ?
C11 Pt2 C10 80.5(7) . . ?
C13 Pt2 Pt4 93.1(7) . . ?
C2 Pt2 Pt4 89.9(4) . . ?
C11 Pt2 Pt4 101.7(5) . . ?
C10 Pt2 Pt4 174.9(5) . . ?
C13 Pt2 Co7 132.0(7) . . ?
C2 Pt2 Co7 46.8(4) . . ?
C11 Pt2 Co7 39.9(5) . . ?
C10 Pt2 Co7 80.3(5) . . ?
Pt4 Pt2 Co7 98.35(6) . . ?
C13 Pt2 Pt5 91.2(7) . . ?
C2 Pt2 Pt5 90.2(4) . . ?
C11 Pt2 Pt5 175.0(5) . . ?
C10 Pt2 Pt5 103.2(5) . . ?
Pt4 Pt2 Pt5 74.39(4) . . ?
Co7 Pt2 Pt5 136.80(6) . . ?
C13 Pt2 Co9 130.5(7) . . ?
C2 Pt2 Co9 46.5(4) . . ?
C11 Pt2 Co9 82.8(5) . . ?
C10 Pt2 Co9 39.1(5) . . ?
Pt4 Pt2 Co9 136.21(6) . . ?
Co7 Pt2 Co9 57.80(7) . . ?
Pt5 Pt2 Co9 97.88(6) . . ?
C13 Pt2 Pt6 145.0(7) . . ?
C2 Pt2 Pt6 37.7(4) . . ?
C11 Pt2 Pt6 82.2(5) . . ?
C10 Pt2 Pt6 121.3(5) . . ?
Pt4 Pt2 Pt6 54.92(4) . . ?
Co7 Pt2 Pt6 52.53(6) . . ?
Pt5 Pt2 Pt6 92.88(4) . . ?
Co9 Pt2 Pt6 83.26(6) . . ?
C13 Pt2 Pt1 142.5(7) . . ?
C2 Pt2 Pt1 37.9(4) . . ?
C11 Pt2 Pt1 123.6(5) . . ?
C10 Pt2 Pt1 84.7(5) . . ?
Pt4 Pt2 Pt1 90.22(3) . . ?
Co7 Pt2 Pt1 84.13(5) . . ?
Pt5 Pt2 Pt1 53.97(3) . . ?
Co9 Pt2 Pt1 54.23(5) . . ?
Pt6 Pt2 Pt1 60.49(3) . . ?
C17 Pt3 C1 176.5(7) . . ?
C17 Pt3 C19 90.7(8) . . ?
C1 Pt3 C19 87.2(6) . . ?
C17 Pt3 C22 90.8(9) . . ?
C1 Pt3 C22 86.2(6) . . ?
C19 Pt3 C22 83.4(7) . . ?
C17 Pt3 Pt1 94.0(6) . . ?
C1 Pt3 Pt1 88.2(4) . . ?
C19 Pt3 Pt1 175.2(5) . . ?
C22 Pt3 Pt1 97.7(5) . . ?
C17 Pt3 Pt6 92.0(7) . . ?
C1 Pt3 Pt6 91.2(4) . . ?
C19 Pt3 Pt6 104.9(5) . . ?
C22 Pt3 Pt6 171.1(5) . . ?
Pt1 Pt3 Pt6 73.70(4) . . ?
C17 Pt3 Co10 130.8(6) . . ?
C1 Pt3 Co10 47.0(4) . . ?
C19 Pt3 Co10 40.2(5) . . ?
C22 Pt3 Co10 84.0(5) . . ?
Pt1 Pt3 Co10 135.16(6) . . ?
Pt6 Pt3 Co10 100.44(6) . . ?
C17 Pt3 Co11 130.4(7) . . ?
C1 Pt3 Co11 46.6(4) . . ?
C19 Pt3 Co11 82.0(5) . . ?
C22 Pt3 Co11 39.7(5) . . ?
Pt1 Pt3 Co11 95.91(5) . . ?
Pt6 Pt3 Co11 137.40(7) . . ?
Co10 Pt3 Co11 57.96(7) . . ?
C17 Pt3 Pt4 143.7(7) . . ?
C1 Pt3 Pt4 38.8(4) . . ?
C19 Pt3 Pt4 84.7(5) . . ?
C22 Pt3 Pt4 124.2(5) . . ?
Pt1 Pt3 Pt4 90.84(3) . . ?
Pt6 Pt3 Pt4 55.07(4) . . ?
Co10 Pt3 Pt4 54.21(5) . . ?
Co11 Pt3 Pt4 84.68(5) . . ?
C17 Pt3 Pt5 144.5(7) . . ?
C1 Pt3 Pt5 36.6(4) . . ?
C19 Pt3 Pt5 122.2(5) . . ?
C22 Pt3 Pt5 81.2(5) . . ?
Pt1 Pt3 Pt5 53.56(3) . . ?
Pt6 Pt3 Pt5 91.68(4) . . ?
Co10 Pt3 Pt5 82.90(5) . . ?
Co11 Pt3 Pt5 52.47(5) . . ?
Pt4 Pt3 Pt5 60.63(3) . . ?
C16 Pt4 C1 176.6(8) . . ?
C16 Pt4 C18 90.9(8) . . ?
C1 Pt4 C18 89.2(6) . . ?
C16 Pt4 C20 90.8(8) . . ?
C1 Pt4 C20 85.9(6) . . ?
C18 Pt4 C20 82.9(6) . . ?
C16 Pt4 Pt2 92.1(6) . . ?
C1 Pt4 Pt2 88.2(4) . . ?
C18 Pt4 Pt2 174.8(5) . . ?
C20 Pt4 Pt2 101.3(4) . . ?
C16 Pt4 Co10 132.6(6) . . ?
C1 Pt4 Co10 47.3(4) . . ?
C18 Pt4 Co10 41.9(4) . . ?
C20 Pt4 Co10 82.1(4) . . ?
Pt2 Pt4 Co10 135.30(6) . . ?
C16 Pt4 Pt6 92.4(6) . . ?
C1 Pt4 Pt6 90.8(4) . . ?
C18 Pt4 Pt6 102.8(5) . . ?
C20 Pt4 Pt6 173.4(5) . . ?
Pt2 Pt4 Pt6 72.83(4) . . ?
Co10 Pt4 Pt6 99.90(6) . . ?
C16 Pt4 Co12 131.4(6) . . ?
C1 Pt4 Co12 45.3(4) . . ?
C18 Pt4 Co12 84.6(5) . . ?
C20 Pt4 Co12 40.6(5) . . ?
Pt2 Pt4 Co12 96.65(6) . . ?
Co10 Pt4 Co12 57.42(7) . . ?
Pt6 Pt4 Co12 135.80(6) . . ?
C16 Pt4 Pt3 143.9(7) . . ?
C1 Pt4 Pt3 39.4(4) . . ?
C18 Pt4 Pt3 85.0(4) . . ?
C20 Pt4 Pt3 124.0(5) . . ?
Pt2 Pt4 Pt3 90.15(3) . . ?
Co10 Pt4 Pt3 54.52(5) . . ?
Pt6 Pt4 Pt3 54.11(4) . . ?
Co12 Pt4 Pt3 83.93(5) . . ?
C16 Pt4 Pt5 142.2(7) . . ?
C1 Pt4 Pt5 36.8(4) . . ?
C18 Pt4 Pt5 124.7(4) . . ?
C20 Pt4 Pt5 82.6(5) . . ?
Pt2 Pt4 Pt5 53.60(3) . . ?
Co10 Pt4 Pt5 83.36(5) . . ?
Pt6 Pt4 Pt5 91.43(4) . . ?
Co12 Pt4 Pt5 51.90(5) . . ?
Pt3 Pt4 Pt5 61.12(3) . . ?
C15 Pt5 C1 177.0(8) . . ?
C15 Pt5 C21 91.9(9) . . ?
C1 Pt5 C21 90.9(7) . . ?
C15 Pt5 C23 90.2(8) . . ?
C1 Pt5 C23 90.8(6) . . ?
C21 Pt5 C23 86.0(8) . . ?
C15 Pt5 Co12 135.6(7) . . ?
C1 Pt5 Co12 47.2(4) . . ?
C21 Pt5 Co12 43.8(5) . . ?
C23 Pt5 Co12 86.1(5) . . ?
C15 Pt5 Co11 133.4(7) . . ?
C1 Pt5 Co11 47.6(4) . . ?
C21 Pt5 Co11 87.1(6) . . ?
C23 Pt5 Co11 43.2(5) . . ?
Co12 Pt5 Co11 58.50(8) . . ?
C15 Pt5 Pt2 92.0(7) . . ?
C1 Pt5 Pt2 86.7(4) . . ?
C21 Pt5 Pt2 101.8(6) . . ?
C23 Pt5 Pt2 171.8(6) . . ?
Co12 Pt5 Pt2 97.79(6) . . ?
Co11 Pt5 Pt2 133.84(6) . . ?
C15 Pt5 Pt1 89.7(7) . . ?
C1 Pt5 Pt1 87.4(4) . . ?
C21 Pt5 Pt1 174.1(6) . . ?
C23 Pt5 Pt1 99.7(6) . . ?
Co12 Pt5 Pt1 134.54(7) . . ?
Co11 Pt5 Pt1 95.97(7) . . ?
Pt2 Pt5 Pt1 72.44(4) . . ?
C15 Pt5 Pt4 142.6(7) . . ?
C1 Pt5 Pt4 36.8(4) . . ?
C21 Pt5 Pt4 87.0(6) . . ?
C23 Pt5 Pt4 126.9(5) . . ?
Co12 Pt5 Pt4 54.81(5) . . ?
Co11 Pt5 Pt4 83.97(6) . . ?
Pt2 Pt5 Pt4 52.01(3) . . ?
Pt1 Pt5 Pt4 88.33(4) . . ?
C15 Pt5 Pt3 140.1(7) . . ?
C1 Pt5 Pt3 37.2(4) . . ?
C21 Pt5 Pt3 127.3(5) . . ?
C23 Pt5 Pt3 86.1(5) . . ?
Co12 Pt5 Pt3 83.74(6) . . ?
Co11 Pt5 Pt3 53.90(6) . . ?
Pt2 Pt5 Pt3 87.21(4) . . ?
Pt1 Pt5 Pt3 52.20(3) . . ?
Pt4 Pt5 Pt3 58.26(3) . . ?
C12 Pt6 C2 173.1(7) . . ?
C12 Pt6 C7 92.6(8) . . ?
C2 Pt6 C7 92.0(7) . . ?
C12 Pt6 C6 93.2(8) . . ?
C2 Pt6 C6 92.1(6) . . ?
C7 Pt6 C6 88.1(7) . . ?
C12 Pt6 Co8 137.1(7) . . ?
C2 Pt6 Co8 47.6(4) . . ?
C7 Pt6 Co8 44.5(5) . . ?
C6 Pt6 Co8 87.6(5) . . ?
C12 Pt6 Co7 137.4(6) . . ?
C2 Pt6 Co7 47.8(4) . . ?
C7 Pt6 Co7 89.0(6) . . ?
C6 Pt6 Co7 44.3(5) . . ?
Co8 Pt6 Co7 58.95(8) . . ?
C12 Pt6 Pt3 86.7(6) . . ?
C2 Pt6 Pt3 87.5(4) . . ?
C7 Pt6 Pt3 100.2(6) . . ?
C6 Pt6 Pt3 171.7(5) . . ?
Co8 Pt6 Pt3 98.22(7) . . ?
Co7 Pt6 Pt3 134.81(7) . . ?
C12 Pt6 Pt4 87.0(6) . . ?
C2 Pt6 Pt4 87.6(4) . . ?
C7 Pt6 Pt4 171.0(6) . . ?
C6 Pt6 Pt4 100.8(5) . . ?
Co8 Pt6 Pt4 134.95(8) . . ?
Co7 Pt6 Pt4 97.35(7) . . ?
Pt3 Pt6 Pt4 70.82(4) . . ?
C12 Pt6 Pt2 138.1(7) . . ?
C2 Pt6 Pt2 37.9(4) . . ?
C7 Pt6 Pt2 129.2(5) . . ?
C6 Pt6 Pt2 86.4(5) . . ?
Co8 Pt6 Pt2 84.80(6) . . ?
Co7 Pt6 Pt2 54.04(6) . . ?
Pt3 Pt6 Pt2 88.19(4) . . ?
Pt4 Pt6 Pt2 52.25(3) . . ?
C12 Pt6 Pt1 138.0(7) . . ?
C2 Pt6 Pt1 37.3(4) . . ?
C7 Pt6 Pt1 86.1(6) . . ?
C6 Pt6 Pt1 128.6(5) . . ?
Co8 Pt6 Pt1 54.56(6) . . ?
Co7 Pt6 Pt1 84.54(6) . . ?
Pt3 Pt6 Pt1 52.59(3) . . ?
Pt4 Pt6 Pt1 88.15(4) . . ?
Pt2 Pt6 Pt1 59.82(3) . . ?
C3 Co7 C11 98.2(10) . . ?
C3 Co7 C6 98.6(9) . . ?
C11 Co7 C6 98.3(9) . . ?
C3 Co7 C2 141.4(8) . . ?
C11 Co7 C2 110.1(9) . . ?
C6 Co7 C2 102.6(7) . . ?
C3 Co7 Co8 98.0(7) . . ?
C11 Co7 Co8 157.2(8) . . ?
C6 Co7 Co8 95.0(6) . . ?
C2 Co7 Co8 48.6(4) . . ?
C3 Co7 Co9 101.6(7) . . ?
C11 Co7 Co9 100.5(8) . . ?
C6 Co7 Co9 150.0(6) . . ?
C2 Co7 Co9 48.8(4) . . ?
Co8 Co7 Co9 60.49(9) . . ?
C3 Co7 Pt6 138.3(7) . . ?
C11 Co7 Pt6 114.5(7) . . ?
C6 Co7 Pt6 53.5(6) . . ?
C2 Co7 Pt6 49.1(4) . . ?
Co8 Co7 Pt6 60.46(7) . . ?
Co9 Co7 Pt6 97.27(9) . . ?
C3 Co7 Pt2 147.9(7) . . ?
C11 Co7 Pt2 61.7(7) . . ?
C6 Co7 Pt2 108.4(5) . . ?
C2 Co7 Pt2 48.4(4) . . ?
Co8 Co7 Pt2 96.59(8) . . ?
Co9 Co7 Pt2 61.97(7) . . ?
Pt6 Co7 Pt2 73.44(6) . . ?
C4 Co8 C8 99.6(9) . . ?
C4 Co8 C7 96.6(9) . . ?
C8 Co8 C7 95.7(9) . . ?
C4 Co8 C2 140.7(8) . . ?
C8 Co8 C2 112.1(7) . . ?
C7 Co8 C2 102.6(7) . . ?
C4 Co8 Co7 95.4(6) . . ?
C8 Co8 Co7 159.3(6) . . ?
C7 Co8 Co7 96.7(7) . . ?
C2 Co8 Co7 48.8(4) . . ?
C4 Co8 Co9 103.4(7) . . ?
C8 Co8 Co9 102.1(6) . . ?
C7 Co8 Co9 150.4(6) . . ?
C2 Co8 Co9 48.8(4) . . ?
Co7 Co8 Co9 60.29(9) . . ?
C4 Co8 Pt6 134.1(7) . . ?
C8 Co8 Pt6 115.7(6) . . ?
C7 Co8 Pt6 53.5(6) . . ?
C2 Co8 Pt6 49.2(4) . . ?
Co7 Co8 Pt6 60.59(7) . . ?
Co9 Co8 Pt6 97.23(9) . . ?
C4 Co8 Pt1 151.9(7) . . ?
C8 Co8 Pt1 64.3(6) . . ?
C7 Co8 Pt1 107.4(6) . . ?
C2 Co8 Pt1 47.7(4) . . ?
Co7 Co8 Pt1 96.04(8) . . ?
Co9 Co8 Pt1 61.28(7) . . ?
Pt6 Co8 Pt1 73.55(6) . . ?
C5 Co9 C10 101.2(10) . . ?
C5 Co9 C9 99.7(9) . . ?
C10 Co9 C9 97.5(10) . . ?
C5 Co9 C2 130.4(9) . . ?
C10 Co9 C2 111.9(8) . . ?
C9 Co9 C2 110.9(7) . . ?
C5 Co9 Co7 92.5(7) . . ?
C10 Co9 Co7 98.4(7) . . ?
C9 Co9 Co7 157.7(7) . . ?
C2 Co9 Co7 48.1(4) . . ?
C5 Co9 Co8 89.0(8) . . ?
C10 Co9 Co8 156.1(7) . . ?
C9 Co9 Co8 102.1(7) . . ?
C2 Co9 Co8 47.8(4) . . ?
Co7 Co9 Co8 59.22(9) . . ?
C5 Co9 Pt1 138.4(7) . . ?
C10 Co9 Pt1 117.8(7) . . ?
C9 Co9 Pt1 63.3(6) . . ?
C2 Co9 Pt1 47.6(4) . . ?
Co7 Co9 Pt1 95.30(8) . . ?
Co8 Co9 Pt1 61.17(7) . . ?
C5 Co9 Pt2 144.4(7) . . ?
C10 Co9 Pt2 64.5(6) . . ?
C9 Co9 Pt2 114.0(6) . . ?
C2 Co9 Pt2 47.5(4) . . ?
Co7 Co9 Pt2 60.23(7) . . ?
Co8 Co9 Pt2 94.70(8) . . ?
Pt1 Co9 Pt2 71.40(5) . . ?
C24 Co10 C19 102.0(9) . . ?
C24 Co10 C18 99.2(8) . . ?
C19 Co10 C18 97.3(9) . . ?
C24 Co10 C1 134.2(8) . . ?
C19 Co10 C1 110.9(8) . . ?
C18 Co10 C1 106.9(7) . . ?
C24 Co10 Co12 91.4(6) . . ?
C19 Co10 Co12 156.1(7) . . ?
C18 Co10 Co12 100.0(6) . . ?
C1 Co10 Co12 47.9(4) . . ?
C24 Co10 Co11 96.5(6) . . ?
C19 Co10 Co11 99.0(7) . . ?
C18 Co10 Co11 154.4(6) . . ?
C1 Co10 Co11 48.5(4) . . ?
Co12 Co10 Co11 59.44(8) . . ?
C24 Co10 Pt4 138.5(6) . . ?
C19 Co10 Pt4 114.7(7) . . ?
C18 Co10 Pt4 58.8(6) . . ?
C1 Co10 Pt4 48.1(4) . . ?
Co12 Co10 Pt4 62.36(7) . . ?
Co11 Co10 Pt4 96.29(8) . . ?
C24 Co10 Pt3 147.6(6) . . ?
C19 Co10 Pt3 62.4(7) . . ?
C18 Co10 Pt3 110.3(5) . . ?
C1 Co10 Pt3 48.6(4) . . ?
Co12 Co10 Pt3 95.96(8) . . ?
Co11 Co10 Pt3 61.45(7) . . ?
Pt4 Co10 Pt3 71.26(5) . . ?
C25 Co11 C22 97.1(10) . . ?
C25 Co11 C23 101.8(10) . . ?
C22 Co11 C23 95.7(10) . . ?
C25 Co11 C1 137.6(8) . . ?
C22 Co11 C1 112.2(9) . . ?
C23 Co11 C1 104.9(8) . . ?
C25 Co11 Co12 96.8(7) . . ?
C22 Co11 Co12 159.2(8) . . ?
C23 Co11 Co12 96.6(7) . . ?
C1 Co11 Co12 48.2(4) . . ?
C25 Co11 Co10 96.5(7) . . ?
C22 Co11 Co10 103.0(8) . . ?
C23 Co11 Co10 151.9(7) . . ?
C1 Co11 Co10 48.6(4) . . ?
Co12 Co11 Co10 59.97(8) . . ?
C25 Co11 Pt5 142.0(7) . . ?
C22 Co11 Pt5 114.5(7) . . ?
C23 Co11 Pt5 56.5(6) . . ?
C1 Co11 Pt5 48.4(4) . . ?
Co12 Co11 Pt5 60.20(7) . . ?
Co10 Co11 Pt5 96.31(8) . . ?
C25 Co11 Pt3 142.7(7) . . ?
C22 Co11 Pt3 64.1(8) . . ?
C23 Co11 Pt3 111.5(7) . . ?
C1 Co11 Pt3 48.2(4) . . ?
Co12 Co11 Pt3 95.75(8) . . ?
Co10 Co11 Pt3 60.59(7) . . ?
Pt5 Co11 Pt3 73.64(6) . . ?
C26 Co12 C21 98.1(9) . . ?
C26 Co12 C20 97.8(9) . . ?
C21 Co12 C20 98.7(9) . . ?
C26 Co12 C1 141.0(7) . . ?
C21 Co12 C1 103.0(8) . . ?
C20 Co12 C1 110.8(8) . . ?
C26 Co12 Co11 96.3(6) . . ?
C21 Co12 Co11 96.3(7) . . ?
C20 Co12 Co11 157.6(7) . . ?
C1 Co12 Co11 49.3(4) . . ?
C26 Co12 Co10 101.7(6) . . ?
C21 Co12 Co10 150.9(7) . . ?
C20 Co12 Co10 99.4(7) . . ?
C1 Co12 Co10 49.0(4) . . ?
Co11 Co12 Co10 60.59(8) . . ?
C26 Co12 Pt5 137.4(6) . . ?
C21 Co12 Pt5 54.0(6) . . ?
C20 Co12 Pt5 116.2(6) . . ?
C1 Co12 Pt5 49.1(4) . . ?
Co11 Co12 Pt5 61.30(7) . . ?
Co10 Co12 Pt5 97.40(8) . . ?
C26 Co12 Pt4 148.6(6) . . ?
C21 Co12 Pt4 109.3(7) . . ?
C20 Co12 Pt4 63.7(7) . . ?
C1 Co12 Pt4 47.0(4) . . ?
Co11 Co12 Pt4 95.64(8) . . ?
Co10 Co12 Pt4 60.21(7) . . ?
Pt5 Co12 Pt4 73.29(6) . . ?
Co12 C1 Co11 82.6(5) . . ?
Co12 C1 Co10 83.1(5) . . ?
Co11 C1 Co10 82.9(5) . . ?
Co12 C1 Pt5 83.7(5) . . ?
Co11 C1 Pt5 84.0(5) . . ?
Co10 C1 Pt5 162.4(7) . . ?
Co12 C1 Pt4 87.7(5) . . ?
Co11 C1 Pt4 165.0(7) . . ?
Co10 C1 Pt4 84.6(5) . . ?
Pt5 C1 Pt4 106.4(6) . . ?
Co12 C1 Pt3 163.4(7) . . ?
Co11 C1 Pt3 85.2(5) . . ?
Co10 C1 Pt3 84.3(5) . . ?
Pt5 C1 Pt3 106.1(6) . . ?
Pt4 C1 Pt3 101.8(6) . . ?
Co8 C2 Co7 82.6(6) . . ?
Co8 C2 Co9 83.4(5) . . ?
Co7 C2 Co9 83.0(5) . . ?
Co8 C2 Pt6 83.1(6) . . ?
Co7 C2 Pt6 83.1(6) . . ?
Co9 C2 Pt6 161.7(8) . . ?
Co8 C2 Pt2 164.5(7) . . ?
Co7 C2 Pt2 84.8(5) . . ?
Co9 C2 Pt2 86.0(6) . . ?
Pt6 C2 Pt2 104.4(6) . . ?
Co8 C2 Pt1 86.4(5) . . ?
Co7 C2 Pt1 165.2(7) . . ?
Co9 C2 Pt1 85.8(6) . . ?
Pt6 C2 Pt1 105.6(6) . . ?
Pt2 C2 Pt1 104.2(7) . . ?
O3 C3 Co7 177(2) . . ?
O4 C4 Co8 179(2) . . ?
O5 C5 Co9 178(2) . . ?
O6 C6 Co7 144.8(17) . . ?
O6 C6 Pt6 132.9(15) . . ?
Co7 C6 Pt6 82.2(7) . . ?
O7 C7 Co8 146.3(16) . . ?
O7 C7 Pt6 131.6(15) . . ?
Co8 C7 Pt6 82.0(8) . . ?
O8 C8 Co8 160.4(19) . . ?
O8 C8 Pt1 124.3(16) . . ?
Co8 C8 Pt1 75.3(7) . . ?
O9 C9 Co9 160.2(18) . . ?
O9 C9 Pt1 123.0(15) . . ?
Co9 C9 Pt1 76.7(7) . . ?
O10 C10 Co9 159.2(19) . . ?
O10 C10 Pt2 124.4(16) . . ?
Co9 C10 Pt2 76.3(7) . . ?
O11 C11 Co7 158(2) . . ?
O11 C11 Pt2 123.4(18) . . ?
Co7 C11 Pt2 78.4(8) . . ?
O12 C12 Pt6 180(2) . . ?
O13 C13 Pt2 180(2) . . ?
O14 C14 Pt1 179(2) . . ?
O15 C15 Pt5 177(2) . . ?
O16 C16 Pt4 179(2) . . ?
O17 C17 Pt3 179(2) . . ?
O18 C18 Co10 152.2(16) . . ?
O18 C18 Pt4 128.3(14) . . ?
Co10 C18 Pt4 79.3(7) . . ?
O19 C19 Co10 155.1(18) . . ?
O19 C19 Pt3 127.2(15) . . ?
Co10 C19 Pt3 77.5(8) . . ?
O20 C20 Co12 160(2) . . ?
O20 C20 Pt4 124.0(17) . . ?
Co12 C20 Pt4 75.6(8) . . ?
O21 C21 Co12 146.2(18) . . ?
O21 C21 Pt5 131.5(16) . . ?
Co12 C21 Pt5 82.2(8) . . ?
O22 C22 Co11 161(2) . . ?
O22 C22 Pt3 122.7(18) . . ?
Co11 C22 Pt3 76.3(8) . . ?
O23 C23 Co11 150.4(18) . . ?
O23 C23 Pt5 129.3(16) . . ?
Co11 C23 Pt5 80.3(7) . . ?
O24 C24 Co10 176.3(19) . . ?
O25 C25 Co11 176(2) . . ?
O26 C26 Co12 179.2(19) . . ?
C103 N1 C102 110.7(16) . . ?
C103 N1 C104 113.1(15) . . ?
C102 N1 C104 110.6(14) . . ?
C103 N1 C101 103.4(17) . . ?
C102 N1 C101 109.3(17) . . ?
C104 N1 C101 109.4(16) . . ?
N1 C101 H10A 109.5 . . ?
N1 C101 H10B 109.5 . . ?
H10A C101 H10B 109.5 . . ?
N1 C101 H10C 109.5 . . ?
H10A C101 H10C 109.5 . . ?
H10B C101 H10C 109.5 . . ?
N1 C102 H10D 109.5 . . ?
N1 C102 H10E 109.5 . . ?
H10D C102 H10E 109.5 . . ?
N1 C102 H10F 109.5 . . ?
H10D C102 H10F 109.5 . . ?
H10E C102 H10F 109.5 . . ?
N1 C103 H10G 109.5 . . ?
N1 C103 H10H 109.5 . . ?
H10G C103 H10H 109.5 . . ?
N1 C103 H10I 109.5 . . ?
H10G C103 H10I 109.5 . . ?
H10H C103 H10I 109.5 . . ?
N1 C104 C105 116.6(13) . . ?
N1 C104 H10J 108.1 . . ?
C105 C104 H10J 108.1 . . ?
N1 C104 H10K 108.1 . . ?
C105 C104 H10K 108.1 . . ?
H10J C104 H10K 107.3 . . ?
C106 C105 C110 120.0 . . ?
C106 C105 C104 120.3(13) . . ?
C110 C105 C104 119.7(13) . . ?
C105 C106 C107 120.0 . . ?
C105 C106 H106 120.0 . . ?
C107 C106 H106 120.0 . . ?
C108 C107 C106 120.0 . . ?
C108 C107 H107 120.0 . . ?
C106 C107 H107 120.0 . . ?
C109 C108 C107 120.0 . . ?
C109 C108 H108 120.0 . . ?
C107 C108 H108 120.0 . . ?
C108 C109 C110 120.0 . . ?
C108 C109 H109 120.0 . . ?
C110 C109 H109 120.0 . . ?
C109 C110 C105 120.0 . . ?
C109 C110 H110 120.0 . . ?
C105 C110 H110 120.0 . . ?
C203 N2 C201 111.3(17) . . ?
C203 N2 C202 104.3(16) . . ?
C201 N2 C202 109.3(16) . . ?
C203 N2 C204 111.3(17) . . ?
C201 N2 C204 109.3(14) . . ?
C202 N2 C204 111.4(15) . . ?
N2 C201 H20A 109.5 . . ?
N2 C201 H20B 109.5 . . ?
H20A C201 H20B 109.5 . . ?
N2 C201 H20C 109.5 . . ?
H20A C201 H20C 109.5 . . ?
H20B C201 H20C 109.5 . . ?
N2 C202 H20D 109.5 . . ?
N2 C202 H20E 109.5 . . ?
H20D C202 H20E 109.5 . . ?
N2 C202 H20F 109.5 . . ?
H20D C202 H20F 109.5 . . ?
H20E C202 H20F 109.5 . . ?
N2 C203 H20G 109.5 . . ?
N2 C203 H20H 109.5 . . ?
H20G C203 H20H 109.5 . . ?
N2 C203 H20I 109.5 . . ?
H20G C203 H20I 109.5 . . ?
H20H C203 H20I 109.5 . . ?
N2 C204 C205 118.0(14) . . ?
N2 C204 H20J 107.8 . . ?
C205 C204 H20J 107.8 . . ?
N2 C204 H20K 107.8 . . ?
C205 C204 H20K 107.8 . . ?
H20J C204 H20K 107.1 . . ?
C206 C205 C210 120.0 . . ?
C206 C205 C204 119.2(14) . . ?
C210 C205 C204 120.8(14) . . ?
C205 C206 C207 120.0 . . ?
C205 C206 H206 120.0 . . ?
C207 C206 H206 120.0 . . ?
C206 C207 C208 120.0 . . ?
C206 C207 H207 120.0 . . ?
C208 C207 H207 120.0 . . ?
C209 C208 C207 120.0 . . ?
C209 C208 H208 120.0 . . ?
C207 C208 H208 120.0 . . ?
C208 C209 C210 120.0 . . ?
C208 C209 H209 120.0 . . ?
C210 C209 H209 120.0 . . ?
C209 C210 C205 120.0 . . ?
C209 C210 H210 120.0 . . ?
C205 C210 H210 120.0 . . ?
C301 O300 C304 91.8(7) . . ?
O300 C301 C302 101.7(8) . . ?
O300 C301 H30A 111.4 . . ?
C302 C301 H30A 111.4 . . ?
O300 C301 H30B 111.4 . . ?
C302 C301 H30B 111.4 . . ?
H30A C301 H30B 109.3 . . ?
C303 C302 C301 104.3(5) . . ?
C303 C302 H30C 110.9 . . ?
C301 C302 H30C 110.9 . . ?
C303 C302 H30D 110.9 . . ?
C301 C302 H30D 110.9 . . ?
H30C C302 H30D 108.9 . . ?
C302 C303 C304 104.1(7) . . ?
C302 C303 H30E 110.9 . . ?
C304 C303 H30E 110.9 . . ?
C302 C303 H30F 110.9 . . ?
C304 C303 H30F 110.9 . . ?
H30E C303 H30F 108.9 . . ?
C303 C304 O300 89.5(11) . . ?
C303 C304 H30G 113.7 . . ?
O300 C304 H30G 113.7 . . ?
C303 C304 H30H 113.7 . . ?
O300 C304 H30H 113.7 . . ?
H30G C304 H30H 111.0 . . ?
C501 C500 H50A 109.5 . . ?
C501 C500 H50B 109.5 . . ?
H50A C500 H50B 109.5 . . ?
C501 C500 H50C 109.5 . . ?
H50A C500 H50C 109.5 . . ?
H50B C500 H50C 109.5 . . ?
C502 C501 C506 120.0 . . ?
C502 C501 C500 118.8(7) . . ?
C506 C501 C500 118.9(7) . . ?
C503 C502 C501 120.0 . . ?
C503 C502 H502 120.0 . . ?
C501 C502 H502 120.0 . . ?
C502 C503 C504 120.0 . . ?
C502 C503 H503 120.0 . . ?
C504 C503 H503 120.0 . . ?
C505 C504 C503 120.0 . . ?
C505 C504 H504 120.0 . . ?
C503 C504 H504 120.0 . . ?
C504 C505 C506 120.0 . . ?
C504 C505 H505 120.0 . . ?
C506 C505 H505 120.0 . . ?
C505 C506 C501 120.0 . . ?
C505 C506 H506 120.0 . . ?
C501 C506 H506 120.0 . . ?
C604 O600 C601 98.7(14) . . ?
O600 C601 C602 95.4(13) . . ?
O600 C601 H60A 112.7 . . ?
C602 C601 H60A 112.7 . . ?
O600 C601 H60B 112.7 . . ?
C602 C601 H60B 112.7 . . ?
H60A C601 H60B 110.2 . . ?
C603 C602 C601 104.2(10) . . ?
C603 C602 H60C 110.9 . . ?
C601 C602 H60C 110.9 . . ?
C603 C602 H60D 110.9 . . ?
C601 C602 H60D 110.9 . . ?
H60C C602 H60D 108.9 . . ?
C602 C603 C604 105.3(8) . . ?
C602 C603 H60E 110.7 . . ?
C604 C603 H60E 110.7 . . ?
C602 C603 H60F 110.7 . . ?
C604 C603 H60F 110.7 . . ?
H60E C603 H60F 108.8 . . ?
O600 C604 C603 98.0(13) . . ?
O600 C604 H60G 112.2 . . ?
C603 C604 H60G 112.2 . . ?
O600 C604 H60H 112.2 . . ?
C603 C604 H60H 112.2 . . ?
H60G C604 H60H 109.8 . . ?

loop_
_geom_bond_atom_site_label_1
_geom_bond_atom_site_label_2
_geom_bond_distance
_geom_bond_site_symmetry_2
_geom_bond_publ_flag
Pt1 C14 1.81(2) . ?
Pt1 C2 2.023(14) . ?
Pt1 C9 2.507(19) . ?
Pt1 C8 2.54(2) . ?
Pt1 Pt3 2.6580(11) . ?
Pt1 Pt5 2.7064(14) . ?
Pt1 Co8 2.728(2) . ?
Pt1 Co9 2.731(2) . ?
Pt1 Pt2 3.1905(11) . ?
Pt1 Pt6 3.2118(15) . ?
Pt2 C13 1.81(2) . ?
Pt2 C2 2.022(14) . ?
Pt2 C11 2.42(2) . ?
Pt2 C10 2.54(2) . ?
Pt2 Pt4 2.6368(12) . ?
Pt2 Co7 2.691(2) . ?
Pt2 Pt5 2.6928(14) . ?
Pt2 Co9 2.736(2) . ?
Pt2 Pt6 3.1862(16) . ?
Pt3 C17 1.80(2) . ?
Pt3 C1 2.039(14) . ?
Pt3 C19 2.45(2) . ?
Pt3 C22 2.52(2) . ?
Pt3 Pt6 2.6970(17) . ?
Pt3 Co10 2.704(2) . ?
Pt3 Co11 2.726(2) . ?
Pt3 Pt4 3.1443(11) . ?
Pt3 Pt5 3.2375(14) . ?
Pt4 C16 1.77(2) . ?
Pt4 C1 2.013(13) . ?
Pt4 C18 2.346(18) . ?
Pt4 C20 2.55(2) . ?
Pt4 Co10 2.693(2) . ?
Pt4 Pt6 2.7291(17) . ?
Pt4 Co12 2.749(2) . ?
Pt4 Pt5 3.2220(13) . ?
Pt5 C15 1.72(2) . ?
Pt5 C1 2.011(13) . ?
Pt5 C21 2.16(2) . ?
Pt5 C23 2.26(2) . ?
Pt5 Co12 2.647(2) . ?
Pt5 Co11 2.676(2) . ?
Pt6 C12 1.722(18) . ?
Pt6 C2 2.010(14) . ?
Pt6 C7 2.14(2) . ?
Pt6 C6 2.139(19) . ?
Pt6 Co8 2.635(2) . ?
Pt6 Co7 2.638(3) . ?
Co7 C3 1.725(15) . ?
Co7 C11 1.76(2) . ?
Co7 C6 1.860(19) . ?
Co7 C2 1.968(14) . ?
Co7 Co8 2.594(3) . ?
Co7 Co9 2.623(3) . ?
Co8 C4 1.747(18) . ?
Co8 C8 1.83(2) . ?
Co8 C7 1.86(2) . ?
Co8 C2 1.961(14) . ?
Co8 Co9 2.628(3) . ?
Co9 C5 1.764(19) . ?
Co9 C10 1.78(2) . ?
Co9 C9 1.80(2) . ?
Co9 C2 1.989(13) . ?
Co10 C24 1.747(17) . ?
Co10 C19 1.79(2) . ?
Co10 C18 1.829(18) . ?
Co10 C1 1.989(13) . ?
Co10 Co12 2.615(3) . ?
Co10 Co11 2.631(3) . ?
Co11 C25 1.77(2) . ?
Co11 C22 1.79(2) . ?
Co11 C23 1.858(19) . ?
Co11 C1 1.987(13) . ?
Co11 Co12 2.601(3) . ?
Co12 C26 1.743(18) . ?
Co12 C21 1.85(2) . ?
Co12 C20 1.85(2) . ?
Co12 C1 1.955(14) . ?
C3 O3 1.145(11) . ?
C4 O4 1.139(19) . ?
C5 O5 1.12(2) . ?
C6 O6 1.153(19) . ?
C7 O7 1.16(2) . ?
C8 O8 1.10(2) . ?
C9 O9 1.12(2) . ?
C10 O10 1.12(2) . ?
C11 O11 1.14(2) . ?
C12 O12 1.108(19) . ?
C13 O13 1.10(2) . ?
C14 O14 1.12(2) . ?
C15 O15 1.12(2) . ?
C16 O16 1.12(2) . ?
C17 O17 1.09(2) . ?
C18 O18 1.139(19) . ?
C19 O19 1.14(2) . ?
C20 O20 1.10(2) . ?
C21 O21 1.15(2) . ?
C22 O22 1.14(2) . ?
C23 O23 1.14(2) . ?
C24 O24 1.097(17) . ?
C25 O25 1.10(2) . ?
C26 O26 1.128(18) . ?
N1 C103 1.455(11) . ?
N1 C102 1.470(11) . ?
N1 C104 1.471(11) . ?
N1 C101 1.479(11) . ?
C101 H10A 0.9600 . ?
C101 H10B 0.9600 . ?
C101 H10C 0.9600 . ?
C102 H10D 0.9600 . ?
C102 H10E 0.9600 . ?
C102 H10F 0.9600 . ?
C103 H10G 0.9600 . ?
C103 H10H 0.9600 . ?
C103 H10I 0.9600 . ?
C104 C105 1.504(11) . ?
C104 H10J 0.9700 . ?
C104 H10K 0.9700 . ?
C105 C106 1.3900 . ?
C105 C110 1.3900 . ?
C106 C107 1.3900 . ?
C106 H106 0.9300 . ?
C107 C108 1.3900 . ?
C107 H107 0.9300 . ?
C108 C109 1.3900 . ?
C108 H108 0.9300 . ?
C109 C110 1.3900 . ?
C109 H109 0.9300 . ?
C110 H110 0.9300 . ?
N2 C203 1.471(11) . ?
N2 C201 1.474(11) . ?
N2 C202 1.476(11) . ?
N2 C204 1.479(11) . ?
C201 H20A 0.9600 . ?
C201 H20B 0.9600 . ?
C201 H20C 0.9600 . ?
C202 H20D 0.9600 . ?
C202 H20E 0.9600 . ?
C202 H20F 0.9600 . ?
C203 H20G 0.9600 . ?
C203 H20H 0.9600 . ?
C203 H20I 0.9600 . ?
C204 C205 1.506(11) . ?
C204 H20J 0.9700 . ?
C204 H20K 0.9700 . ?
C205 C206 1.3900 . ?
C205 C210 1.3900 . ?
C206 C207 1.3900 . ?
C206 H206 0.9300 . ?
C207 C208 1.3900 . ?
C207 H207 0.9000 . ?
C208 C209 1.3900 . ?
C208 H208 0.9300 . ?
C209 C210 1.3900 . ?
C209 H209 0.9300 . ?
C210 H210 0.9300 . ?
O300 C301 1.523(8) . ?
O300 C304 1.741(7) . ?
C301 C302 1.531(8) . ?
C301 H30A 0.9700 . ?
C301 H30B 0.9700 . ?
C302 C303 1.529(9) . ?
C302 H30C 0.9700 . ?
C302 H30D 0.9700 . ?
C303 C304 1.531(8) . ?
C303 H30E 0.9700 . ?
C303 H30F 0.9700 . ?
C304 H30G 0.9700 . ?
C304 H30H 0.9700 . ?
C500 C501 1.504(12) . ?
C500 H50A 0.9600 . ?
C500 H50B 0.9600 . ?
C500 H50C 0.9600 . ?
C501 C502 1.3900 . ?
C501 C506 1.3900 . ?
C502 C503 1.3900 . ?
C502 H502 0.9300 . ?
C503 C504 1.3900 . ?
C503 H503 0.9300 . ?
C504 C505 1.3900 . ?
C504 H504 0.9300 . ?
C505 C506 1.3900 . ?
C505 H505 0.9300 . ?
C506 H506 0.9300 . ?
O600 C604 1.524(8) . ?
O600 C601 1.525(8) . ?
C601 C602 1.532(8) . ?
C601 H60A 0.9700 . ?
C601 H60B 0.9700 . ?
C602 C603 1.525(10) . ?
C602 H60C 0.9000 . ?
C602 H60D 0.9000 . ?
C603 C604 1.528(8) . ?
C603 H60E 0.9700 . ?
C603 H60F 0.9700 . ?
C604 H60G 0.9700 . ?
C604 H60H 0.9700 . ?

loop_
_geom_torsion_atom_site_label_1
_geom_torsion_atom_site_label_2
_geom_torsion_atom_site_label_3
_geom_torsion_atom_site_label_4
_geom_torsion
_geom_torsion_site_symmetry_1
_geom_torsion_site_symmetry_2
_geom_torsion_site_symmetry_3
_geom_torsion_site_symmetry_4
_geom_torsion_publ_flag
C14 Pt1 Pt2 C13 -0.2(15) . . . . ?
C2 Pt1 Pt2 C13 -175.0(12) . . . . ?
C9 Pt1 Pt2 C13 -82.6(12) . . . . ?
C8 Pt1 Pt2 C13 -161.6(12) . . . . ?
Pt3 Pt1 Pt2 C13 96.3(11) . . . . ?
Pt5 Pt1 Pt2 C13 25.0(11) . . . . ?
Co8 Pt1 Pt2 C13 -166.7(11) . . . . ?
Co9 Pt1 Pt2 C13 -112.1(11) . . . . ?
Pt6 Pt1 Pt2 C13 143.9(11) . . . . ?
C14 Pt1 Pt2 C2 174.8(12) . . . . ?
C9 Pt1 Pt2 C2 92.3(8) . . . . ?
C8 Pt1 Pt2 C2 13.3(8) . . . . ?
Pt3 Pt1 Pt2 C2 -88.8(6) . . . . ?
Pt5 Pt1 Pt2 C2 -160.0(6) . . . . ?
Co8 Pt1 Pt2 C2 8.3(6) . . . . ?
Co9 Pt1 Pt2 C2 62.9(6) . . . . ?
Pt6 Pt1 Pt2 C2 -41.1(6) . . . . ?
C14 Pt1 Pt2 C11 160.2(12) . . . . ?
C2 Pt1 Pt2 C11 -14.6(9) . . . . ?
C9 Pt1 Pt2 C11 77.7(8) . . . . ?
C8 Pt1 Pt2 C11 -1.3(8) . . . . ?
Pt3 Pt1 Pt2 C11 -103.4(6) . . . . ?
Pt5 Pt1 Pt2 C11 -174.6(6) . . . . ?
Co8 Pt1 Pt2 C11 -6.3(6) . . . . ?
Co9 Pt1 Pt2 C11 48.3(6) . . . . ?
Pt6 Pt1 Pt2 C11 -55.7(6) . . . . ?
C14 Pt1 Pt2 C10 85.3(12) . . . . ?
C2 Pt1 Pt2 C10 -89.5(8) . . . . ?
C9 Pt1 Pt2 C10 2.8(7) . . . . ?
C8 Pt1 Pt2 C10 -76.2(7) . . . . ?
Pt3 Pt1 Pt2 C10 -178.3(5) . . . . ?
Pt5 Pt1 Pt2 C10 110.5(5) . . . . ?
Co8 Pt1 Pt2 C10 -81.2(5) . . . . ?
Co9 Pt1 Pt2 C10 -26.7(5) . . . . ?
Pt6 Pt1 Pt2 C10 -130.6(5) . . . . ?
C14 Pt1 Pt2 Pt4 -95.6(10) . . . . ?
C2 Pt1 Pt2 Pt4 89.6(6) . . . . ?
C9 Pt1 Pt2 Pt4 -178.1(5) . . . . ?
C8 Pt1 Pt2 Pt4 102.9(5) . . . . ?
Pt3 Pt1 Pt2 Pt4 0.83(4) . . . . ?
Pt5 Pt1 Pt2 Pt4 -70.39(4) . . . . ?
Co8 Pt1 Pt2 Pt4 97.92(5) . . . . ?
Co9 Pt1 Pt2 Pt4 152.48(7) . . . . ?
Pt6 Pt1 Pt2 Pt4 48.50(4) . . . . ?
C14 Pt1 Pt2 Co7 166.0(10) . . . . ?
C2 Pt1 Pt2 Co7 -8.8(6) . . . . ?
C9 Pt1 Pt2 Co7 83.6(5) . . . . ?
C8 Pt1 Pt2 Co7 4.6(5) . . . . ?
Pt3 Pt1 Pt2 Co7 -97.54(6) . . . . ?
Pt5 Pt1 Pt2 Co7 -168.76(6) . . . . ?
Co8 Pt1 Pt2 Co7 -0.45(7) . . . . ?
Co9 Pt1 Pt2 Co7 54.11(8) . . . . ?
Pt6 Pt1 Pt2 Co7 -49.86(6) . . . . ?
C14 Pt1 Pt2 Pt5 -25.2(10) . . . . ?
C2 Pt1 Pt2 Pt5 160.0(6) . . . . ?
C9 Pt1 Pt2 Pt5 -107.7(5) . . . . ?
C8 Pt1 Pt2 Pt5 173.3(5) . . . . ?
Pt3 Pt1 Pt2 Pt5 71.22(4) . . . . ?
Co8 Pt1 Pt2 Pt5 168.31(6) . . . . ?
Co9 Pt1 Pt2 Pt5 -137.13(7) . . . . ?
Pt6 Pt1 Pt2 Pt5 118.89(5) . . . . ?
C14 Pt1 Pt2 Co9 111.9(10) . . . . ?
C2 Pt1 Pt2 Co9 -62.9(6) . . . . ?
C9 Pt1 Pt2 Co9 29.4(5) . . . . ?
C8 Pt1 Pt2 Co9 -49.6(5) . . . . ?
Pt3 Pt1 Pt2 Co9 -151.65(7) . . . . ?
Pt5 Pt1 Pt2 Co9 137.13(7) . . . . ?
Co8 Pt1 Pt2 Co9 -54.57(8) . . . . ?
Pt6 Pt1 Pt2 Co9 -103.98(7) . . . . ?
C14 Pt1 Pt2 Pt6 -144.1(10) . . . . ?
C2 Pt1 Pt2 Pt6 41.1(6) . . . . ?
C9 Pt1 Pt2 Pt6 133.4(5) . . . . ?
C8 Pt1 Pt2 Pt6 54.4(5) . . . . ?
Pt3 Pt1 Pt2 Pt6 -47.67(4) . . . . ?
Pt5 Pt1 Pt2 Pt6 -118.89(5) . . . . ?
Co8 Pt1 Pt2 Pt6 49.41(6) . . . . ?
Co9 Pt1 Pt2 Pt6 103.98(7) . . . . ?
C14 Pt1 Pt3 C17 -73.7(10) . . . . ?
C2 Pt1 Pt3 C17 105.3(8) . . . . ?
C9 Pt1 Pt3 C17 152(4) . . . . ?
C8 Pt1 Pt3 C17 19.5(9) . . . . ?
Pt5 Pt1 Pt3 C17 -164.4(7) . . . . ?
Co8 Pt1 Pt3 C17 60.2(7) . . . . ?
Co9 Pt1 Pt3 C17 110.4(7) . . . . ?
Pt2 Pt1 Pt3 C17 143.3(7) . . . . ?
Pt6 Pt1 Pt3 C17 90.9(7) . . . . ?
C14 Pt1 Pt3 C1 103.7(8) . . . . ?
C2 Pt1 Pt3 C1 -77.3(5) . . . . ?
C9 Pt1 Pt3 C1 -31(4) . . . . ?
C8 Pt1 Pt3 C1 -163.2(6) . . . . ?
Pt5 Pt1 Pt3 C1 12.9(4) . . . . ?
Co8 Pt1 Pt3 C1 -122.4(4) . . . . ?
Co9 Pt1 Pt3 C1 -72.3(4) . . . . ?
Pt2 Pt1 Pt3 C1 -39.4(4) . . . . ?
Pt6 Pt1 Pt3 C1 -91.8(4) . . . . ?
C14 Pt1 Pt3 C19 121(6) . . . . ?
C2 Pt1 Pt3 C19 -60(6) . . . . ?
C9 Pt1 Pt3 C19 -13(7) . . . . ?
C8 Pt1 Pt3 C19 -146(6) . . . . ?
Pt5 Pt1 Pt3 C19 30(6) . . . . ?
Co8 Pt1 Pt3 C19 -105(6) . . . . ?
Co9 Pt1 Pt3 C19 -55(6) . . . . ?
Pt2 Pt1 Pt3 C19 -22(6) . . . . ?
Pt6 Pt1 Pt3 C19 -74(6) . . . . ?
C14 Pt1 Pt3 C22 17.7(8) . . . . ?
C2 Pt1 Pt3 C22 -163.3(7) . . . . ?
C9 Pt1 Pt3 C22 -117(4) . . . . ?
C8 Pt1 Pt3 C22 110.9(7) . . . . ?
Pt5 Pt1 Pt3 C22 -73.0(5) . . . . ?
Co8 Pt1 Pt3 C22 151.6(5) . . . . ?
Co9 Pt1 Pt3 C22 -158.2(5) . . . . ?
Pt2 Pt1 Pt3 C22 -125.4(5) . . . . ?
Pt6 Pt1 Pt3 C22 -177.7(5) . . . . ?
C14 Pt1 Pt3 Pt6 -164.5(7) . . . . ?
C2 Pt1 Pt3 Pt6 14.4(4) . . . . ?
C9 Pt1 Pt3 Pt6 61(4) . . . . ?
C8 Pt1 Pt3 Pt6 -71.4(5) . . . . ?
Pt5 Pt1 Pt3 Pt6 104.70(4) . . . . ?
Co8 Pt1 Pt3 Pt6 -30.67(6) . . . . ?
Co9 Pt1 Pt3 Pt6 19.52(9) . . . . ?
Pt2 Pt1 Pt3 Pt6 52.37(4) . . . . ?
C14 Pt1 Pt3 Co10 107.0(7) . . . . ?
C2 Pt1 Pt3 Co10 -74.1(4) . . . . ?
C9 Pt1 Pt3 Co10 -28(4) . . . . ?
C8 Pt1 Pt3 Co10 -159.9(5) . . . . ?
Pt5 Pt1 Pt3 Co10 16.20(8) . . . . ?
Co8 Pt1 Pt3 Co10 -119.17(9) . . . . ?
Co9 Pt1 Pt3 Co10 -68.99(12) . . . . ?
Pt2 Pt1 Pt3 Co10 -36.14(8) . . . . ?
Pt6 Pt1 Pt3 Co10 -88.50(8) . . . . ?
C14 Pt1 Pt3 Co11 57.7(7) . . . . ?
C2 Pt1 Pt3 Co11 -123.3(4) . . . . ?
C9 Pt1 Pt3 Co11 -77(4) . . . . ?
C8 Pt1 Pt3 Co11 150.8(5) . . . . ?
Pt5 Pt1 Pt3 Co11 -33.09(6) . . . . ?
Co8 Pt1 Pt3 Co11 -168.47(7) . . . . ?
Co9 Pt1 Pt3 Co11 -118.28(10) . . . . ?
Pt2 Pt1 Pt3 Co11 -85.43(6) . . . . ?
Pt6 Pt1 Pt3 Co11 -137.80(6) . . . . ?
C14 Pt1 Pt3 Pt4 142.4(7) . . . . ?
C2 Pt1 Pt3 Pt4 -38.6(4) . . . . ?
C9 Pt1 Pt3 Pt4 8(4) . . . . ?
C8 Pt1 Pt3 Pt4 -124.5(5) . . . . ?
Pt5 Pt1 Pt3 Pt4 51.64(3) . . . . ?
Co8 Pt1 Pt3 Pt4 -83.73(6) . . . . ?
Co9 Pt1 Pt3 Pt4 -33.54(9) . . . . ?
Pt2 Pt1 Pt3 Pt4 -0.70(3) . . . . ?
Pt6 Pt1 Pt3 Pt4 -53.06(4) . . . . ?
C14 Pt1 Pt3 Pt5 90.8(7) . . . . ?
C2 Pt1 Pt3 Pt5 -90.3(4) . . . . ?
C9 Pt1 Pt3 Pt5 -44(4) . . . . ?
C8 Pt1 Pt3 Pt5 -176.1(5) . . . . ?
Co8 Pt1 Pt3 Pt5 -135.37(6) . . . . ?
Co9 Pt1 Pt3 Pt5 -85.19(9) . . . . ?
Pt2 Pt1 Pt3 Pt5 -52.34(3) . . . . ?
Pt6 Pt1 Pt3 Pt5 -104.70(4) . . . . ?
C13 Pt2 Pt4 C16 72.7(10) . . . . ?
C2 Pt2 Pt4 C16 -106.8(8) . . . . ?
C11 Pt2 Pt4 C16 -20.2(9) . . . . ?
C10 Pt2 Pt4 C16 -135(6) . . . . ?
Co7 Pt2 Pt4 C16 -60.6(7) . . . . ?
Pt5 Pt2 Pt4 C16 163.0(7) . . . . ?
Co9 Pt2 Pt4 C16 -111.9(7) . . . . ?
Pt6 Pt2 Pt4 C16 -91.9(7) . . . . ?
Pt1 Pt2 Pt4 C16 -144.7(7) . . . . ?
C13 Pt2 Pt4 C1 -103.9(8) . . . . ?
C2 Pt2 Pt4 C1 76.6(6) . . . . ?
C11 Pt2 Pt4 C1 163.2(7) . . . . ?
C10 Pt2 Pt4 C1 48(6) . . . . ?
Co7 Pt2 Pt4 C1 122.8(4) . . . . ?
Pt5 Pt2 Pt4 C1 -13.6(4) . . . . ?
Co9 Pt2 Pt4 C1 71.5(4) . . . . ?
Pt6 Pt2 Pt4 C1 91.5(4) . . . . ?
Pt1 Pt2 Pt4 C1 38.7(4) . . . . ?
C13 Pt2 Pt4 C18 -163(5) . . . . ?
C2 Pt2 Pt4 C18 17(5) . . . . ?
C11 Pt2 Pt4 C18 104(5) . . . . ?
C10 Pt2 Pt4 C18 -11(7) . . . . ?
Co7 Pt2 Pt4 C18 64(5) . . . . ?
Pt5 Pt2 Pt4 C18 -73(5) . . . . ?
Co9 Pt2 Pt4 C18 12(5) . . . . ?
Pt6 Pt2 Pt4 C18 32(5) . . . . ?
Pt1 Pt2 Pt4 C18 -21(5) . . . . ?
C13 Pt2 Pt4 C20 -18.5(9) . . . . ?
C2 Pt2 Pt4 C20 162.0(6) . . . . ?
C11 Pt2 Pt4 C20 -111.4(7) . . . . ?
C10 Pt2 Pt4 C20 134(6) . . . . ?
Co7 Pt2 Pt4 C20 -151.8(5) . . . . ?
Pt5 Pt2 Pt4 C20 71.8(5) . . . . ?
Co9 Pt2 Pt4 C20 156.9(5) . . . . ?
Pt6 Pt2 Pt4 C20 176.9(5) . . . . ?
Pt1 Pt2 Pt4 C20 124.1(5) . . . . ?
C13 Pt2 Pt4 Co10 -108.6(7) . . . . ?
C2 Pt2 Pt4 Co10 71.9(4) . . . . ?
C11 Pt2 Pt4 Co10 158.5(6) . . . . ?
C10 Pt2 Pt4 Co10 44(6) . . . . ?
Co7 Pt2 Pt4 Co10 118.07(10) . . . . ?
Pt5 Pt2 Pt4 Co10 -18.32(9) . . . . ?
Co9 Pt2 Pt4 Co10 66.76(12) . . . . ?
Pt6 Pt2 Pt4 Co10 86.76(9) . . . . ?
Pt1 Pt2 Pt4 Co10 33.97(9) . . . . ?
C13 Pt2 Pt4 Pt6 164.6(7) . . . . ?
C2 Pt2 Pt4 Pt6 -14.9(4) . . . . ?
C11 Pt2 Pt4 Pt6 71.7(5) . . . . ?
C10 Pt2 Pt4 Pt6 -43(6) . . . . ?
Co7 Pt2 Pt4 Pt6 31.31(6) . . . . ?
Pt5 Pt2 Pt4 Pt6 -105.08(5) . . . . ?
Co9 Pt2 Pt4 Pt6 -20.00(9) . . . . ?
Pt1 Pt2 Pt4 Pt6 -52.79(4) . . . . ?
C13 Pt2 Pt4 Co12 -59.4(7) . . . . ?
C2 Pt2 Pt4 Co12 121.1(4) . . . . ?
C11 Pt2 Pt4 Co12 -152.3(6) . . . . ?
C10 Pt2 Pt4 Co12 93(6) . . . . ?
Co7 Pt2 Pt4 Co12 167.31(7) . . . . ?
Pt5 Pt2 Pt4 Co12 30.93(6) . . . . ?
Co9 Pt2 Pt4 Co12 116.01(9) . . . . ?
Pt6 Pt2 Pt4 Co12 136.00(6) . . . . ?
Pt1 Pt2 Pt4 Co12 83.21(6) . . . . ?
C13 Pt2 Pt4 Pt3 -143.3(7) . . . . ?
C2 Pt2 Pt4 Pt3 37.2(4) . . . . ?
C11 Pt2 Pt4 Pt3 123.8(5) . . . . ?
C10 Pt2 Pt4 Pt3 9(6) . . . . ?
Co7 Pt2 Pt4 Pt3 83.40(6) . . . . ?
Pt5 Pt2 Pt4 Pt3 -52.98(4) . . . . ?
Co9 Pt2 Pt4 Pt3 32.10(9) . . . . ?
Pt6 Pt2 Pt4 Pt3 52.09(4) . . . . ?
Pt1 Pt2 Pt4 Pt3 -0.70(3) . . . . ?
C13 Pt2 Pt4 Pt5 -90.3(7) . . . . ?
C2 Pt2 Pt4 Pt5 90.2(4) . . . . ?
C11 Pt2 Pt4 Pt5 176.8(5) . . . . ?
C10 Pt2 Pt4 Pt5 62(6) . . . . ?
Co7 Pt2 Pt4 Pt5 136.39(6) . . . . ?
Co9 Pt2 Pt4 Pt5 85.08(9) . . . . ?
Pt6 Pt2 Pt4 Pt5 105.08(5) . . . . ?
Pt1 Pt2 Pt4 Pt5 52.28(3) . . . . ?
C17 Pt3 Pt4 C16 -3.4(15) . . . . ?
C1 Pt3 Pt4 C16 -179.4(12) . . . . ?
C19 Pt3 Pt4 C16 -87.2(11) . . . . ?
C22 Pt3 Pt4 C16 -165.5(12) . . . . ?
Pt1 Pt3 Pt4 C16 94.5(10) . . . . ?
Pt6 Pt3 Pt4 C16 25.2(10) . . . . ?
Co10 Pt3 Pt4 C16 -115.7(10) . . . . ?
Co11 Pt3 Pt4 C16 -169.6(10) . . . . ?
Pt5 Pt3 Pt4 C16 140.9(10) . . . . ?
C17 Pt3 Pt4 C1 176.0(12) . . . . ?
C19 Pt3 Pt4 C1 92.2(7) . . . . ?
C22 Pt3 Pt4 C1 13.8(8) . . . . ?
Pt1 Pt3 Pt4 C1 -86.1(6) . . . . ?
Pt6 Pt3 Pt4 C1 -155.4(6) . . . . ?
Co10 Pt3 Pt4 C1 63.6(6) . . . . ?
Co11 Pt3 Pt4 C1 9.8(6) . . . . ?
Pt5 Pt3 Pt4 C1 -39.7(6) . . . . ?
C17 Pt3 Pt4 C18 81.2(11) . . . . ?
C1 Pt3 Pt4 C18 -94.8(7) . . . . ?
C19 Pt3 Pt4 C18 -2.7(7) . . . . ?
C22 Pt3 Pt4 C18 -81.0(7) . . . . ?
Pt1 Pt3 Pt4 C18 179.1(5) . . . . ?
Pt6 Pt3 Pt4 C18 109.7(5) . . . . ?
Co10 Pt3 Pt4 C18 -31.2(5) . . . . ?
Co11 Pt3 Pt4 C18 -85.1(5) . . . . ?
Pt5 Pt3 Pt4 C18 -134.5(5) . . . . ?
C17 Pt3 Pt4 C20 159.1(12) . . . . ?
C1 Pt3 Pt4 C20 -16.9(8) . . . . ?
C19 Pt3 Pt4 C20 75.3(7) . . . . ?
C22 Pt3 Pt4 C20 -3.1(8) . . . . ?
Pt1 Pt3 Pt4 C20 -103.0(5) . . . . ?
Pt6 Pt3 Pt4 C20 -172.3(5) . . . . ?
Co10 Pt3 Pt4 C20 46.8(5) . . . . ?
Co11 Pt3 Pt4 C20 -7.1(5) . . . . ?
Pt5 Pt3 Pt4 C20 -56.6(5) . . . . ?
C17 Pt3 Pt4 Pt2 -97.1(10) . . . . ?
C1 Pt3 Pt4 Pt2 86.9(6) . . . . ?
C19 Pt3 Pt4 Pt2 179.1(5) . . . . ?
C22 Pt3 Pt4 Pt2 100.7(6) . . . . ?
Pt1 Pt3 Pt4 Pt2 0.84(4) . . . . ?
Pt6 Pt3 Pt4 Pt2 -68.51(5) . . . . ?
Co10 Pt3 Pt4 Pt2 150.58(7) . . . . ?
Co11 Pt3 Pt4 Pt2 96.70(5) . . . . ?
Pt5 Pt3 Pt4 Pt2 47.22(3) . . . . ?
C17 Pt3 Pt4 Co10 112.4(10) . . . . ?
C1 Pt3 Pt4 Co10 -63.6(6) . . . . ?
C19 Pt3 Pt4 Co10 28.5(5) . . . . ?
C22 Pt3 Pt4 Co10 -49.8(6) . . . . ?
Pt1 Pt3 Pt4 Co10 -149.73(7) . . . . ?
Pt6 Pt3 Pt4 Co10 140.91(7) . . . . ?
Co11 Pt3 Pt4 Co10 -53.87(7) . . . . ?
Pt5 Pt3 Pt4 Co10 -103.35(7) . . . . ?
C17 Pt3 Pt4 Pt6 -28.6(10) . . . . ?
C1 Pt3 Pt4 Pt6 155.4(6) . . . . ?
C19 Pt3 Pt4 Pt6 -112.4(5) . . . . ?
C22 Pt3 Pt4 Pt6 169.3(6) . . . . ?
Pt1 Pt3 Pt4 Pt6 69.35(5) . . . . ?
Co10 Pt3 Pt4 Pt6 -140.91(7) . . . . ?
Co11 Pt3 Pt4 Pt6 165.22(6) . . . . ?
Pt5 Pt3 Pt4 Pt6 115.74(5) . . . . ?
C17 Pt3 Pt4 Co12 166.3(10) . . . . ?
C1 Pt3 Pt4 Co12 -9.7(6) . . . . ?
C19 Pt3 Pt4 Co12 82.4(5) . . . . ?
C22 Pt3 Pt4 Co12 4.1(6) . . . . ?
Pt1 Pt3 Pt4 Co12 -95.83(5) . . . . ?
Pt6 Pt3 Pt4 Co12 -165.19(7) . . . . ?
Co10 Pt3 Pt4 Co12 53.90(7) . . . . ?
Co11 Pt3 Pt4 Co12 0.03(7) . . . . ?
Pt5 Pt3 Pt4 Co12 -49.45(5) . . . . ?
C17 Pt3 Pt4 Pt5 -144.3(10) . . . . ?
C1 Pt3 Pt4 Pt5 39.7(6) . . . . ?
C19 Pt3 Pt4 Pt5 131.9(5) . . . . ?
C22 Pt3 Pt4 Pt5 53.5(6) . . . . ?
Pt1 Pt3 Pt4 Pt5 -46.38(3) . . . . ?
Pt6 Pt3 Pt4 Pt5 -115.74(5) . . . . ?
Co10 Pt3 Pt4 Pt5 103.35(7) . . . . ?
Co11 Pt3 Pt4 Pt5 49.48(5) . . . . ?
C13 Pt2 Pt5 C15 -76.0(10) . . . . ?
C2 Pt2 Pt5 C15 101.2(8) . . . . ?
C11 Pt2 Pt5 C15 152(6) . . . . ?
C10 Pt2 Pt5 C15 15.7(9) . . . . ?
Pt4 Pt2 Pt5 C15 -169.0(7) . . . . ?
Co7 Pt2 Pt5 C15 105.5(7) . . . . ?
Co9 Pt2 Pt5 C15 55.1(7) . . . . ?
Pt6 Pt2 Pt5 C15 138.7(7) . . . . ?
Pt1 Pt2 Pt5 C15 89.0(7) . . . . ?
C13 Pt2 Pt5 C1 106.6(8) . . . . ?
C2 Pt2 Pt5 C1 -76.2(5) . . . . ?
C11 Pt2 Pt5 C1 -25(6) . . . . ?
C10 Pt2 Pt5 C1 -161.7(6) . . . . ?
Pt4 Pt2 Pt5 C1 13.6(4) . . . . ?
Co7 Pt2 Pt5 C1 -71.9(4) . . . . ?
Co9 Pt2 Pt5 C1 -122.2(4) . . . . ?
Pt6 Pt2 Pt5 C1 -38.6(4) . . . . ?
Pt1 Pt2 Pt5 C1 -88.4(4) . . . . ?
C13 Pt2 Pt5 C21 16.3(9) . . . . ?
C2 Pt2 Pt5 C21 -166.5(7) . . . . ?
C11 Pt2 Pt5 C21 -116(6) . . . . ?
C10 Pt2 Pt5 C21 108.0(7) . . . . ?
Pt4 Pt2 Pt5 C21 -76.6(6) . . . . ?
Co7 Pt2 Pt5 C21 -162.2(6) . . . . ?
Co9 Pt2 Pt5 C21 147.5(6) . . . . ?
Pt6 Pt2 Pt5 C21 -128.9(6) . . . . ?
Pt1 Pt2 Pt5 C21 -178.6(6) . . . . ?
C13 Pt2 Pt5 C23 179(3) . . . . ?
C2 Pt2 Pt5 C23 -4(3) . . . . ?
C11 Pt2 Pt5 C23 47(7) . . . . ?
C10 Pt2 Pt5 C23 -90(3) . . . . ?
Pt4 Pt2 Pt5 C23 86(3) . . . . ?
Co7 Pt2 Pt5 C23 0(3) . . . . ?
Co9 Pt2 Pt5 C23 -50(3) . . . . ?
Pt6 Pt2 Pt5 C23 34(3) . . . . ?
Pt1 Pt2 Pt5 C23 -16(3) . . . . ?
C13 Pt2 Pt5 Co12 60.6(7) . . . . ?
C2 Pt2 Pt5 Co12 -122.2(4) . . . . ?
C11 Pt2 Pt5 Co12 -71(6) . . . . ?
C10 Pt2 Pt5 Co12 152.3(5) . . . . ?
Pt4 Pt2 Pt5 Co12 -32.35(6) . . . . ?
Co7 Pt2 Pt5 Co12 -117.91(10) . . . . ?
Co9 Pt2 Pt5 Co12 -168.24(8) . . . . ?
Pt6 Pt2 Pt5 Co12 -84.65(6) . . . . ?
Pt1 Pt2 Pt5 Co12 -134.37(7) . . . . ?
C13 Pt2 Pt5 Co11 113.7(7) . . . . ?
C2 Pt2 Pt5 Co11 -69.1(4) . . . . ?
C11 Pt2 Pt5 Co11 -18(6) . . . . ?
C10 Pt2 Pt5 Co11 -154.6(5) . . . . ?
Pt4 Pt2 Pt5 Co11 20.79(9) . . . . ?
Co7 Pt2 Pt5 Co11 -64.77(13) . . . . ?
Co9 Pt2 Pt5 Co11 -115.10(10) . . . . ?
Pt6 Pt2 Pt5 Co11 -31.51(10) . . . . ?
Pt1 Pt2 Pt5 Co11 -81.23(10) . . . . ?
C13 Pt2 Pt5 Pt1 -165.1(7) . . . . ?
C2 Pt2 Pt5 Pt1 12.1(4) . . . . ?
C11 Pt2 Pt5 Pt1 63(6) . . . . ?
C10 Pt2 Pt5 Pt1 -73.4(5) . . . . ?
Pt4 Pt2 Pt5 Pt1 102.02(4) . . . . ?
Co7 Pt2 Pt5 Pt1 16.46(9) . . . . ?
Co9 Pt2 Pt5 Pt1 -33.87(6) . . . . ?
Pt6 Pt2 Pt5 Pt1 49.72(4) . . . . ?
C13 Pt2 Pt5 Pt4 92.9(7) . . . . ?
C2 Pt2 Pt5 Pt4 -89.9(4) . . . . ?
C11 Pt2 Pt5 Pt4 -39(6) . . . . ?
C10 Pt2 Pt5 Pt4 -175.4(5) . . . . ?
Co7 Pt2 Pt5 Pt4 -85.56(9) . . . . ?
Co9 Pt2 Pt5 Pt4 -135.89(6) . . . . ?
Pt6 Pt2 Pt5 Pt4 -52.30(3) . . . . ?
Pt1 Pt2 Pt5 Pt4 -102.02(4) . . . . ?
C13 Pt2 Pt5 Pt3 143.9(7) . . . . ?
C2 Pt2 Pt5 Pt3 -38.9(4) . . . . ?
C11 Pt2 Pt5 Pt3 12(6) . . . . ?
C10 Pt2 Pt5 Pt3 -124.4(5) . . . . ?
Pt4 Pt2 Pt5 Pt3 50.93(3) . . . . ?
Co7 Pt2 Pt5 Pt3 -34.62(9) . . . . ?
Co9 Pt2 Pt5 Pt3 -84.95(6) . . . . ?
Pt6 Pt2 Pt5 Pt3 -1.36(4) . . . . ?
Pt1 Pt2 Pt5 Pt3 -51.08(3) . . . . ?
C14 Pt1 Pt5 C15 72.9(10) . . . . ?
C2 Pt1 Pt5 C15 -104.3(8) . . . . ?
C9 Pt1 Pt5 C15 -17.8(9) . . . . ?
C8 Pt1 Pt5 C15 -155(4) . . . . ?
Pt3 Pt1 Pt5 C15 167.4(7) . . . . ?
Co8 Pt1 Pt5 C15 -108.8(7) . . . . ?
Co9 Pt1 Pt5 C15 -58.3(7) . . . . ?
Pt2 Pt1 Pt5 C15 -92.2(7) . . . . ?
Pt6 Pt1 Pt5 C15 -141.3(7) . . . . ?
C14 Pt1 Pt5 C1 -107.6(7) . . . . ?
C2 Pt1 Pt5 C1 75.2(5) . . . . ?
C9 Pt1 Pt5 C1 161.7(6) . . . . ?
C8 Pt1 Pt5 C1 25(4) . . . . ?
Pt3 Pt1 Pt5 C1 -13.1(4) . . . . ?
Co8 Pt1 Pt5 C1 70.6(4) . . . . ?
Co9 Pt1 Pt5 C1 121.2(4) . . . . ?
Pt2 Pt1 Pt5 C1 87.3(4) . . . . ?
Pt6 Pt1 Pt5 C1 38.2(4) . . . . ?
C14 Pt1 Pt5 C21 178(56) . . . . ?
C2 Pt1 Pt5 C21 1(5) . . . . ?
C9 Pt1 Pt5 C21 88(5) . . . . ?
C8 Pt1 Pt5 C21 -49(7) . . . . ?
Pt3 Pt1 Pt5 C21 -87(5) . . . . ?
Co8 Pt1 Pt5 C21 -3(5) . . . . ?
Co9 Pt1 Pt5 C21 47(5) . . . . ?
Pt2 Pt1 Pt5 C21 13(5) . . . . ?
Pt6 Pt1 Pt5 C21 -36(5) . . . . ?
C14 Pt1 Pt5 C23 -17.2(8) . . . . ?
C2 Pt1 Pt5 C23 165.6(6) . . . . ?
C9 Pt1 Pt5 C23 -108.0(7) . . . . ?
C8 Pt1 Pt5 C23 115(4) . . . . ?
Pt3 Pt1 Pt5 C23 77.3(5) . . . . ?
Co8 Pt1 Pt5 C23 161.0(5) . . . . ?
Co9 Pt1 Pt5 C23 -148.4(5) . . . . ?
Pt2 Pt1 Pt5 C23 177.7(5) . . . . ?
Pt6 Pt1 Pt5 C23 128.5(5) . . . . ?
C14 Pt1 Pt5 Co12 -111.3(7) . . . . ?
C2 Pt1 Pt5 Co12 71.4(4) . . . . ?
C9 Pt1 Pt5 Co12 157.9(5) . . . . ?
C8 Pt1 Pt5 Co12 21(4) . . . . ?
Pt3 Pt1 Pt5 Co12 -16.84(9) . . . . ?
Co8 Pt1 Pt5 Co12 66.90(13) . . . . ?
Co9 Pt1 Pt5 Co12 117.49(10) . . . . ?
Pt2 Pt1 Pt5 Co12 83.57(9) . . . . ?
Pt6 Pt1 Pt5 Co12 34.43(10) . . . . ?
C14 Pt1 Pt5 Co11 -60.7(7) . . . . ?
C2 Pt1 Pt5 Co11 122.1(4) . . . . ?
C9 Pt1 Pt5 Co11 -151.4(5) . . . . ?
C8 Pt1 Pt5 Co11 71(4) . . . . ?
Pt3 Pt1 Pt5 Co11 33.81(5) . . . . ?
Co8 Pt1 Pt5 Co11 117.55(9) . . . . ?
Co9 Pt1 Pt5 Co11 168.13(7) . . . . ?
Pt2 Pt1 Pt5 Co11 134.22(6) . . . . ?
Pt6 Pt1 Pt5 Co11 85.08(6) . . . . ?
C14 Pt1 Pt5 Pt2 165.1(6) . . . . ?
C2 Pt1 Pt5 Pt2 -12.1(4) . . . . ?
C9 Pt1 Pt5 Pt2 74.4(5) . . . . ?
C8 Pt1 Pt5 Pt2 -63(4) . . . . ?
Pt3 Pt1 Pt5 Pt2 -100.41(3) . . . . ?
Co8 Pt1 Pt5 Pt2 -16.67(9) . . . . ?
Co9 Pt1 Pt5 Pt2 33.92(6) . . . . ?
Pt6 Pt1 Pt5 Pt2 -49.14(4) . . . . ?
C14 Pt1 Pt5 Pt4 -144.4(6) . . . . ?
C2 Pt1 Pt5 Pt4 38.3(4) . . . . ?
C9 Pt1 Pt5 Pt4 124.8(5) . . . . ?
C8 Pt1 Pt5 Pt4 -12(4) . . . . ?
Pt3 Pt1 Pt5 Pt4 -49.95(3) . . . . ?
Co8 Pt1 Pt5 Pt4 33.79(9) . . . . ?
Co9 Pt1 Pt5 Pt4 84.38(6) . . . . ?
Pt2 Pt1 Pt5 Pt4 50.46(3) . . . . ?
Pt6 Pt1 Pt5 Pt4 1.32(4) . . . . ?
C14 Pt1 Pt5 Pt3 -94.5(6) . . . . ?
C2 Pt1 Pt5 Pt3 88.3(4) . . . . ?
C9 Pt1 Pt5 Pt3 174.8(5) . . . . ?
C8 Pt1 Pt5 Pt3 38(4) . . . . ?
Co8 Pt1 Pt5 Pt3 83.74(8) . . . . ?
Co9 Pt1 Pt5 Pt3 134.33(6) . . . . ?
Pt2 Pt1 Pt5 Pt3 100.41(3) . . . . ?
Pt6 Pt1 Pt5 Pt3 51.27(4) . . . . ?
C16 Pt4 Pt5 C15 -10.1(16) . . . . ?
C1 Pt4 Pt5 C15 175.2(13) . . . . ?
C18 Pt4 Pt5 C15 -167.7(13) . . . . ?
C20 Pt4 Pt5 C15 -91.7(13) . . . . ?
Pt2 Pt4 Pt5 C15 18.3(12) . . . . ?
Co10 Pt4 Pt5 C15 -174.5(12) . . . . ?
Pt6 Pt4 Pt5 C15 85.7(12) . . . . ?
Co12 Pt4 Pt5 C15 -121.2(12) . . . . ?
Pt3 Pt4 Pt5 C15 132.6(12) . . . . ?
C16 Pt4 Pt5 C1 174.7(12) . . . . ?
C18 Pt4 Pt5 C1 17.1(9) . . . . ?
C20 Pt4 Pt5 C1 93.1(8) . . . . ?
Pt2 Pt4 Pt5 C1 -156.9(6) . . . . ?
Co10 Pt4 Pt5 C1 10.3(6) . . . . ?
Pt6 Pt4 Pt5 C1 -89.5(6) . . . . ?
Co12 Pt4 Pt5 C1 63.6(6) . . . . ?
Pt3 Pt4 Pt5 C1 -42.6(6) . . . . ?
C16 Pt4 Pt5 C21 79.1(11) . . . . ?
C1 Pt4 Pt5 C21 -95.6(9) . . . . ?
C18 Pt4 Pt5 C21 -78.5(8) . . . . ?
C20 Pt4 Pt5 C21 -2.5(7) . . . . ?
Pt2 Pt4 Pt5 C21 107.5(6) . . . . ?
Co10 Pt4 Pt5 C21 -85.3(6) . . . . ?
Pt6 Pt4 Pt5 C21 174.9(6) . . . . ?
Co12 Pt4 Pt5 C21 -32.0(6) . . . . ?
Pt3 Pt4 Pt5 C21 -138.2(6) . . . . ?
C16 Pt4 Pt5 C23 161.8(12) . . . . ?
C1 Pt4 Pt5 C23 -12.9(9) . . . . ?
C18 Pt4 Pt5 C23 4.2(9) . . . . ?
C20 Pt4 Pt5 C23 80.2(8) . . . . ?
Pt2 Pt4 Pt5 C23 -169.7(7) . . . . ?
Co10 Pt4 Pt5 C23 -2.6(7) . . . . ?
Pt6 Pt4 Pt5 C23 -102.4(7) . . . . ?
Co12 Pt4 Pt5 C23 50.7(7) . . . . ?
Pt3 Pt4 Pt5 C23 -55.5(7) . . . . ?
C16 Pt4 Pt5 Co12 111.1(10) . . . . ?
C1 Pt4 Pt5 Co12 -63.6(6) . . . . ?
C18 Pt4 Pt5 Co12 -46.5(6) . . . . ?
C20 Pt4 Pt5 Co12 29.5(4) . . . . ?
Pt2 Pt4 Pt5 Co12 139.55(8) . . . . ?
Co10 Pt4 Pt5 Co12 -53.30(8) . . . . ?
Pt6 Pt4 Pt5 Co12 -153.10(8) . . . . ?
Pt3 Pt4 Pt5 Co12 -106.21(7) . . . . ?
C16 Pt4 Pt5 Co11 166.5(10) . . . . ?
C1 Pt4 Pt5 Co11 -8.2(6) . . . . ?
C18 Pt4 Pt5 Co11 8.9(6) . . . . ?
C20 Pt4 Pt5 Co11 84.9(4) . . . . ?
Pt2 Pt4 Pt5 Co11 -165.08(7) . . . . ?
Co10 Pt4 Pt5 Co11 2.06(7) . . . . ?
Pt6 Pt4 Pt5 Co11 -97.74(7) . . . . ?
Co12 Pt4 Pt5 Co11 55.36(8) . . . . ?
Pt3 Pt4 Pt5 Co11 -50.85(6) . . . . ?
C16 Pt4 Pt5 Pt2 -28.5(10) . . . . ?
C1 Pt4 Pt5 Pt2 156.9(6) . . . . ?
C18 Pt4 Pt5 Pt2 174.0(6) . . . . ?
C20 Pt4 Pt5 Pt2 -110.0(4) . . . . ?
Co10 Pt4 Pt5 Pt2 167.14(6) . . . . ?
Pt6 Pt4 Pt5 Pt2 67.34(5) . . . . ?
Co12 Pt4 Pt5 Pt2 -139.55(8) . . . . ?
Pt3 Pt4 Pt5 Pt2 114.23(4) . . . . ?
C16 Pt4 Pt5 Pt1 -97.4(10) . . . . ?
C1 Pt4 Pt5 Pt1 88.0(6) . . . . ?
C18 Pt4 Pt5 Pt1 105.1(6) . . . . ?
C20 Pt4 Pt5 Pt1 -178.9(4) . . . . ?
Pt2 Pt4 Pt5 Pt1 -68.90(4) . . . . ?
Co10 Pt4 Pt5 Pt1 98.24(6) . . . . ?
Pt6 Pt4 Pt5 Pt1 -1.55(5) . . . . ?
Co12 Pt4 Pt5 Pt1 151.55(8) . . . . ?
Pt3 Pt4 Pt5 Pt1 45.33(3) . . . . ?
C16 Pt4 Pt5 Pt3 -142.7(10) . . . . ?
C1 Pt4 Pt5 Pt3 42.6(6) . . . . ?
C18 Pt4 Pt5 Pt3 59.7(6) . . . . ?
C20 Pt4 Pt5 Pt3 135.7(4) . . . . ?
Pt2 Pt4 Pt5 Pt3 -114.23(4) . . . . ?
Co10 Pt4 Pt5 Pt3 52.91(5) . . . . ?
Pt6 Pt4 Pt5 Pt3 -46.89(4) . . . . ?
Co12 Pt4 Pt5 Pt3 106.21(7) . . . . ?
C17 Pt3 Pt5 C15 7.7(16) . . . . ?
C1 Pt3 Pt5 C15 -177.9(13) . . . . ?
C19 Pt3 Pt5 C15 163.0(12) . . . . ?
C22 Pt3 Pt5 C15 86.6(12) . . . . ?
Pt1 Pt3 Pt5 C15 -19.9(11) . . . . ?
Pt6 Pt3 Pt5 C15 -88.1(11) . . . . ?
Co10 Pt3 Pt5 C15 171.6(11) . . . . ?
Co11 Pt3 Pt5 C15 116.9(11) . . . . ?
Pt4 Pt3 Pt5 C15 -135.7(11) . . . . ?
C17 Pt3 Pt5 C1 -174.5(13) . . . . ?
C19 Pt3 Pt5 C1 -19.1(8) . . . . ?
C22 Pt3 Pt5 C1 -95.5(8) . . . . ?
Pt1 Pt3 Pt5 C1 158.0(6) . . . . ?
Pt6 Pt3 Pt5 C1 89.8(6) . . . . ?
Co10 Pt3 Pt5 C1 -10.6(6) . . . . ?
Co11 Pt3 Pt5 C1 -65.2(6) . . . . ?
Pt4 Pt3 Pt5 C1 42.1(6) . . . . ?
C17 Pt3 Pt5 C21 -159.9(14) . . . . ?
C1 Pt3 Pt5 C21 14.6(9) . . . . ?
C19 Pt3 Pt5 C21 -4.5(10) . . . . ?
C22 Pt3 Pt5 C21 -80.9(9) . . . . ?
Pt1 Pt3 Pt5 C21 172.6(7) . . . . ?
Pt6 Pt3 Pt5 C21 104.4(7) . . . . ?
Co10 Pt3 Pt5 C21 4.0(7) . . . . ?
Co11 Pt3 Pt5 C21 -50.6(7) . . . . ?
Pt4 Pt3 Pt5 C21 56.7(7) . . . . ?
C17 Pt3 Pt5 C23 -77.9(13) . . . . ?
C1 Pt3 Pt5 C23 96.6(8) . . . . ?
C19 Pt3 Pt5 C23 77.4(8) . . . . ?
C22 Pt3 Pt5 C23 1.0(7) . . . . ?
Pt1 Pt3 Pt5 C23 -105.4(5) . . . . ?
Pt6 Pt3 Pt5 C23 -173.7(5) . . . . ?
Co10 Pt3 Pt5 C23 86.0(5) . . . . ?
Co11 Pt3 Pt5 C23 31.3(5) . . . . ?
Pt4 Pt3 Pt5 C23 138.7(5) . . . . ?
C17 Pt3 Pt5 Co12 -164.5(12) . . . . ?
C1 Pt3 Pt5 Co12 10.0(6) . . . . ?
C19 Pt3 Pt5 Co12 -9.1(6) . . . . ?
C22 Pt3 Pt5 Co12 -85.5(5) . . . . ?
Pt1 Pt3 Pt5 Co12 168.01(6) . . . . ?
Pt6 Pt3 Pt5 Co12 99.76(6) . . . . ?
Co10 Pt3 Pt5 Co12 -0.55(7) . . . . ?
Co11 Pt3 Pt5 Co12 -55.21(8) . . . . ?
Pt4 Pt3 Pt5 Co12 52.14(5) . . . . ?
C17 Pt3 Pt5 Co11 -109.3(12) . . . . ?
C1 Pt3 Pt5 Co11 65.2(6) . . . . ?
C19 Pt3 Pt5 Co11 46.1(6) . . . . ?
C22 Pt3 Pt5 Co11 -30.3(5) . . . . ?
Pt1 Pt3 Pt5 Co11 -136.78(7) . . . . ?
Pt6 Pt3 Pt5 Co11 154.98(7) . . . . ?
Co10 Pt3 Pt5 Co11 54.66(8) . . . . ?
Pt4 Pt3 Pt5 Co11 107.35(7) . . . . ?
C17 Pt3 Pt5 Pt2 97.4(12) . . . . ?
C1 Pt3 Pt5 Pt2 -88.1(6) . . . . ?
C19 Pt3 Pt5 Pt2 -107.3(6) . . . . ?
C22 Pt3 Pt5 Pt2 176.3(5) . . . . ?
Pt1 Pt3 Pt5 Pt2 69.86(4) . . . . ?
Pt6 Pt3 Pt5 Pt2 1.61(4) . . . . ?
Co10 Pt3 Pt5 Pt2 -98.71(5) . . . . ?
Co11 Pt3 Pt5 Pt2 -153.37(7) . . . . ?
Pt4 Pt3 Pt5 Pt2 -46.02(3) . . . . ?
C17 Pt3 Pt5 Pt1 27.5(12) . . . . ?
C1 Pt3 Pt5 Pt1 -158.0(6) . . . . ?
C19 Pt3 Pt5 Pt1 -177.1(6) . . . . ?
C22 Pt3 Pt5 Pt1 106.4(5) . . . . ?
Pt6 Pt3 Pt5 Pt1 -68.25(4) . . . . ?
Co10 Pt3 Pt5 Pt1 -168.57(6) . . . . ?
Co11 Pt3 Pt5 Pt1 136.78(7) . . . . ?
Pt4 Pt3 Pt5 Pt1 -115.88(4) . . . . ?
C17 Pt3 Pt5 Pt4 143.4(12) . . . . ?
C1 Pt3 Pt5 Pt4 -42.1(6) . . . . ?
C19 Pt3 Pt5 Pt4 -61.2(6) . . . . ?
C22 Pt3 Pt5 Pt4 -137.7(5) . . . . ?
Pt1 Pt3 Pt5 Pt4 115.88(4) . . . . ?
Pt6 Pt3 Pt5 Pt4 47.63(4) . . . . ?
Co10 Pt3 Pt5 Pt4 -52.69(5) . . . . ?
Co11 Pt3 Pt5 Pt4 -107.35(7) . . . . ?
C17 Pt3 Pt6 C12 75.5(9) . . . . ?
C1 Pt3 Pt6 C12 -103.1(8) . . . . ?
C19 Pt3 Pt6 C12 -15.7(8) . . . . ?
C22 Pt3 Pt6 C12 -176(3) . . . . ?
Pt1 Pt3 Pt6 C12 169.1(7) . . . . ?
Co10 Pt3 Pt6 C12 -56.7(7) . . . . ?
Co11 Pt3 Pt6 C12 -110.1(7) . . . . ?
Pt4 Pt3 Pt6 C12 -88.0(7) . . . . ?
Pt5 Pt3 Pt6 C12 -139.8(7) . . . . ?
C17 Pt3 Pt6 C2 -108.1(8) . . . . ?
C1 Pt3 Pt6 C2 73.2(5) . . . . ?
C19 Pt3 Pt6 C2 160.7(6) . . . . ?
C22 Pt3 Pt6 C2 0(3) . . . . ?
Pt1 Pt3 Pt6 C2 -14.5(4) . . . . ?
Co10 Pt3 Pt6 C2 119.7(4) . . . . ?
Co11 Pt3 Pt6 C2 66.3(4) . . . . ?
Pt4 Pt3 Pt6 C2 88.3(4) . . . . ?
Pt5 Pt3 Pt6 C2 36.6(4) . . . . ?
C17 Pt3 Pt6 C7 -16.6(9) . . . . ?
C1 Pt3 Pt6 C7 164.8(7) . . . . ?
C19 Pt3 Pt6 C7 -107.8(7) . . . . ?
C22 Pt3 Pt6 C7 92(3) . . . . ?
Pt1 Pt3 Pt6 C7 77.0(6) . . . . ?
Co10 Pt3 Pt6 C7 -148.7(6) . . . . ?
Co11 Pt3 Pt6 C7 157.9(6) . . . . ?
Pt4 Pt3 Pt6 C7 179.9(6) . . . . ?
Pt5 Pt3 Pt6 C7 128.2(6) . . . . ?
C17 Pt3 Pt6 C6 165(4) . . . . ?
C1 Pt3 Pt6 C6 -14(4) . . . . ?
C19 Pt3 Pt6 C6 74(4) . . . . ?
C22 Pt3 Pt6 C6 -87(5) . . . . ?
Pt1 Pt3 Pt6 C6 -102(4) . . . . ?
Co10 Pt3 Pt6 C6 33(4) . . . . ?
Co11 Pt3 Pt6 C6 -21(4) . . . . ?
Pt4 Pt3 Pt6 C6 1(4) . . . . ?
Pt5 Pt3 Pt6 C6 -50(4) . . . . ?
C17 Pt3 Pt6 Co8 -61.6(7) . . . . ?
C1 Pt3 Pt6 Co8 119.8(4) . . . . ?
C19 Pt3 Pt6 Co8 -152.8(5) . . . . ?
C22 Pt3 Pt6 Co8 47(3) . . . . ?
Pt1 Pt3 Pt6 Co8 31.99(6) . . . . ?
Co10 Pt3 Pt6 Co8 166.21(8) . . . . ?
Co11 Pt3 Pt6 Co8 112.83(10) . . . . ?
Pt4 Pt3 Pt6 Co8 134.87(8) . . . . ?
Pt5 Pt3 Pt6 Co8 83.12(7) . . . . ?
C17 Pt3 Pt6 Co7 -115.4(7) . . . . ?
C1 Pt3 Pt6 Co7 66.0(4) . . . . ?
C19 Pt3 Pt6 Co7 153.4(5) . . . . ?
C22 Pt3 Pt6 Co7 -7(3) . . . . ?
Pt1 Pt3 Pt6 Co7 -21.77(10) . . . . ?
Co10 Pt3 Pt6 Co7 112.45(11) . . . . ?
Co11 Pt3 Pt6 Co7 59.06(15) . . . . ?
Pt4 Pt3 Pt6 Co7 81.11(11) . . . . ?
Pt5 Pt3 Pt6 Co7 29.36(11) . . . . ?
C17 Pt3 Pt6 Pt4 163.5(6) . . . . ?
C1 Pt3 Pt6 Pt4 -15.1(4) . . . . ?
C19 Pt3 Pt6 Pt4 72.3(5) . . . . ?
C22 Pt3 Pt6 Pt4 -88(3) . . . . ?
Pt1 Pt3 Pt6 Pt4 -102.88(4) . . . . ?
Co10 Pt3 Pt6 Pt4 31.34(6) . . . . ?
Co11 Pt3 Pt6 Pt4 -22.05(9) . . . . ?
Pt5 Pt3 Pt6 Pt4 -51.75(4) . . . . ?
C17 Pt3 Pt6 Pt2 -146.1(6) . . . . ?
C1 Pt3 Pt6 Pt2 35.3(4) . . . . ?
C19 Pt3 Pt6 Pt2 122.7(5) . . . . ?
C22 Pt3 Pt6 Pt2 -38(3) . . . . ?
Pt1 Pt3 Pt6 Pt2 -52.49(3) . . . . ?
Co10 Pt3 Pt6 Pt2 81.73(6) . . . . ?
Co11 Pt3 Pt6 Pt2 28.35(10) . . . . ?
Pt4 Pt3 Pt6 Pt2 50.39(3) . . . . ?
Pt5 Pt3 Pt6 Pt2 -1.36(4) . . . . ?
C17 Pt3 Pt6 Pt1 -93.6(6) . . . . ?
C1 Pt3 Pt6 Pt1 87.8(4) . . . . ?
C19 Pt3 Pt6 Pt1 175.2(5) . . . . ?
C22 Pt3 Pt6 Pt1 15(3) . . . . ?
Co10 Pt3 Pt6 Pt1 134.22(6) . . . . ?
Co11 Pt3 Pt6 Pt1 80.83(9) . . . . ?
Pt4 Pt3 Pt6 Pt1 102.88(4) . . . . ?
Pt5 Pt3 Pt6 Pt1 51.13(3) . . . . ?
C16 Pt4 Pt6 C12 -78.0(9) . . . . ?
C1 Pt4 Pt6 C12 102.8(8) . . . . ?
C18 Pt4 Pt6 C12 13.5(8) . . . . ?
C20 Pt4 Pt6 C12 163(4) . . . . ?
Pt2 Pt4 Pt6 C12 -169.4(7) . . . . ?
Co10 Pt4 Pt6 C12 56.1(7) . . . . ?
Co12 Pt4 Pt6 C12 108.9(7) . . . . ?
Pt3 Pt4 Pt6 C12 87.5(7) . . . . ?
Pt5 Pt4 Pt6 C12 139.6(7) . . . . ?
C16 Pt4 Pt6 C2 106.4(8) . . . . ?
C1 Pt4 Pt6 C2 -72.9(5) . . . . ?
C18 Pt4 Pt6 C2 -162.2(6) . . . . ?
C20 Pt4 Pt6 C2 -13(4) . . . . ?
Pt2 Pt4 Pt6 C2 15.0(4) . . . . ?
Co10 Pt4 Pt6 C2 -119.6(4) . . . . ?
Co12 Pt4 Pt6 C2 -66.8(4) . . . . ?
Pt3 Pt4 Pt6 C2 -88.2(4) . . . . ?
Pt5 Pt4 Pt6 C2 -36.1(4) . . . . ?
C16 Pt4 Pt6 C7 -166(4) . . . . ?
C1 Pt4 Pt6 C7 15(4) . . . . ?
C18 Pt4 Pt6 C7 -75(4) . . . . ?
C20 Pt4 Pt6 C7 75(5) . . . . ?
Pt2 Pt4 Pt6 C7 103(4) . . . . ?
Co10 Pt4 Pt6 C7 -32(4) . . . . ?
Co12 Pt4 Pt6 C7 21(4) . . . . ?
Pt3 Pt4 Pt6 C7 -1(4) . . . . ?
Pt5 Pt4 Pt6 C7 52(4) . . . . ?
C16 Pt4 Pt6 C6 14.7(8) . . . . ?
C1 Pt4 Pt6 C6 -164.5(6) . . . . ?
C18 Pt4 Pt6 C6 106.2(7) . . . . ?
C20 Pt4 Pt6 C6 -104(4) . . . . ?
Pt2 Pt4 Pt6 C6 -76.7(5) . . . . ?
Co10 Pt4 Pt6 C6 148.8(5) . . . . ?
Co12 Pt4 Pt6 C6 -158.4(5) . . . . ?
Pt3 Pt4 Pt6 C6 -179.8(5) . . . . ?
Pt5 Pt4 Pt6 C6 -127.7(5) . . . . ?
C16 Pt4 Pt6 Co8 112.2(7) . . . . ?
C1 Pt4 Pt6 Co8 -67.0(4) . . . . ?
C18 Pt4 Pt6 Co8 -156.4(4) . . . . ?
C20 Pt4 Pt6 Co8 -7(4) . . . . ?
Pt2 Pt4 Pt6 Co8 20.77(10) . . . . ?
Co10 Pt4 Pt6 Co8 -113.76(11) . . . . ?
Co12 Pt4 Pt6 Co8 -60.96(15) . . . . ?
Pt3 Pt4 Pt6 Co8 -82.35(11) . . . . ?
Pt5 Pt4 Pt6 Co8 -30.25(11) . . . . ?
C16 Pt4 Pt6 Co7 59.5(7) . . . . ?
C1 Pt4 Pt6 Co7 -119.7(4) . . . . ?
C18 Pt4 Pt6 Co7 150.9(4) . . . . ?
C20 Pt4 Pt6 Co7 -60(4) . . . . ?
Pt2 Pt4 Pt6 Co7 -31.92(6) . . . . ?
Co10 Pt4 Pt6 Co7 -166.45(7) . . . . ?
Co12 Pt4 Pt6 Co7 -113.65(10) . . . . ?
Pt3 Pt4 Pt6 Co7 -135.03(7) . . . . ?
Pt5 Pt4 Pt6 Co7 -82.94(6) . . . . ?
C16 Pt4 Pt6 Pt3 -165.5(7) . . . . ?
C1 Pt4 Pt6 Pt3 15.3(4) . . . . ?
C18 Pt4 Pt6 Pt3 -74.0(4) . . . . ?
C20 Pt4 Pt6 Pt3 75(4) . . . . ?
Pt2 Pt4 Pt6 Pt3 103.12(4) . . . . ?
Co10 Pt4 Pt6 Pt3 -31.41(6) . . . . ?
Co12 Pt4 Pt6 Pt3 21.39(10) . . . . ?
Pt5 Pt4 Pt6 Pt3 52.09(4) . . . . ?
C16 Pt4 Pt6 Pt2 91.4(7) . . . . ?
C1 Pt4 Pt6 Pt2 -87.8(4) . . . . ?
C18 Pt4 Pt6 Pt2 -177.2(4) . . . . ?
C20 Pt4 Pt6 Pt2 -28(4) . . . . ?
Co10 Pt4 Pt6 Pt2 -134.53(6) . . . . ?
Co12 Pt4 Pt6 Pt2 -81.73(9) . . . . ?
Pt3 Pt4 Pt6 Pt2 -103.12(4) . . . . ?
Pt5 Pt4 Pt6 Pt2 -51.03(3) . . . . ?
C16 Pt4 Pt6 Pt1 143.7(7) . . . . ?
C1 Pt4 Pt6 Pt1 -35.5(4) . . . . ?
C18 Pt4 Pt6 Pt1 -124.8(4) . . . . ?
C20 Pt4 Pt6 Pt1 25(4) . . . . ?
Pt2 Pt4 Pt6 Pt1 52.34(3) . . . . ?
Co10 Pt4 Pt6 Pt1 -82.20(6) . . . . ?
Co12 Pt4 Pt6 Pt1 -29.40(10) . . . . ?
Pt3 Pt4 Pt6 Pt1 -50.78(3) . . . . ?
Pt5 Pt4 Pt6 Pt1 1.31(4) . . . . ?
C13 Pt2 Pt6 C12 -11.5(15) . . . . ?
C2 Pt2 Pt6 C12 171.2(11) . . . . ?
C11 Pt2 Pt6 C12 -94.2(11) . . . . ?
C10 Pt2 Pt6 C12 -168.1(11) . . . . ?
Pt4 Pt2 Pt6 C12 16.0(9) . . . . ?
Co7 Pt2 Pt6 C12 -123.6(9) . . . . ?
Pt5 Pt2 Pt6 C12 84.6(9) . . . . ?
Co9 Pt2 Pt6 C12 -177.8(9) . . . . ?
Pt1 Pt2 Pt6 C12 129.8(9) . . . . ?
C13 Pt2 Pt6 C2 177.3(13) . . . . ?
C11 Pt2 Pt6 C2 94.6(8) . . . . ?
C10 Pt2 Pt6 C2 20.7(9) . . . . ?
Pt4 Pt2 Pt6 C2 -155.2(6) . . . . ?
Co7 Pt2 Pt6 C2 65.2(6) . . . . ?
Pt5 Pt2 Pt6 C2 -86.6(6) . . . . ?
Co9 Pt2 Pt6 C2 11.0(6) . . . . ?
Pt1 Pt2 Pt6 C2 -41.4(6) . . . . ?
C13 Pt2 Pt6 C7 163.8(14) . . . . ?
C2 Pt2 Pt6 C7 -13.5(10) . . . . ?
C11 Pt2 Pt6 C7 81.1(9) . . . . ?
C10 Pt2 Pt6 C7 7.2(9) . . . . ?
Pt4 Pt2 Pt6 C7 -168.7(7) . . . . ?
Co7 Pt2 Pt6 C7 51.7(7) . . . . ?
Pt5 Pt2 Pt6 C7 -100.1(7) . . . . ?
Co9 Pt2 Pt6 C7 -2.5(7) . . . . ?
Pt1 Pt2 Pt6 C7 -54.9(7) . . . . ?
C13 Pt2 Pt6 C6 79.2(13) . . . . ?
C2 Pt2 Pt6 C6 -98.1(8) . . . . ?
C11 Pt2 Pt6 C6 -3.5(7) . . . . ?
C10 Pt2 Pt6 C6 -77.4(7) . . . . ?
Pt4 Pt2 Pt6 C6 106.7(5) . . . . ?
Co7 Pt2 Pt6 C6 -32.9(5) . . . . ?
Pt5 Pt2 Pt6 C6 175.3(5) . . . . ?
Co9 Pt2 Pt6 C6 -87.1(5) . . . . ?
Pt1 Pt2 Pt6 C6 -139.5(5) . . . . ?
C13 Pt2 Pt6 Co8 167.1(12) . . . . ?
C2 Pt2 Pt6 Co8 -10.2(6) . . . . ?
C11 Pt2 Pt6 Co8 84.4(5) . . . . ?
C10 Pt2 Pt6 Co8 10.5(6) . . . . ?
Pt4 Pt2 Pt6 Co8 -165.40(7) . . . . ?
Co7 Pt2 Pt6 Co8 54.98(8) . . . . ?
Pt5 Pt2 Pt6 Co8 -96.79(6) . . . . ?
Co9 Pt2 Pt6 Co8 0.81(7) . . . . ?
Pt1 Pt2 Pt6 Co8 -51.64(6) . . . . ?
C13 Pt2 Pt6 Co7 112.1(12) . . . . ?
C2 Pt2 Pt6 Co7 -65.2(6) . . . . ?
C11 Pt2 Pt6 Co7 29.4(5) . . . . ?
C10 Pt2 Pt6 Co7 -44.5(6) . . . . ?
Pt4 Pt2 Pt6 Co7 139.62(8) . . . . ?
Pt5 Pt2 Pt6 Co7 -151.77(7) . . . . ?
Co9 Pt2 Pt6 Co7 -54.16(8) . . . . ?
Pt1 Pt2 Pt6 Co7 -106.62(7) . . . . ?
C13 Pt2 Pt6 Pt3 -94.5(12) . . . . ?
C2 Pt2 Pt6 Pt3 88.2(6) . . . . ?
C11 Pt2 Pt6 Pt3 -177.2(5) . . . . ?
C10 Pt2 Pt6 Pt3 108.9(6) . . . . ?
Pt4 Pt2 Pt6 Pt3 -66.97(4) . . . . ?
Co7 Pt2 Pt6 Pt3 153.40(8) . . . . ?
Pt5 Pt2 Pt6 Pt3 1.64(5) . . . . ?
Co9 Pt2 Pt6 Pt3 99.24(6) . . . . ?
Pt1 Pt2 Pt6 Pt3 46.79(3) . . . . ?
C13 Pt2 Pt6 Pt4 -27.5(12) . . . . ?
C2 Pt2 Pt6 Pt4 155.2(6) . . . . ?
C11 Pt2 Pt6 Pt4 -110.2(5) . . . . ?
C10 Pt2 Pt6 Pt4 175.9(6) . . . . ?
Co7 Pt2 Pt6 Pt4 -139.62(8) . . . . ?
Pt5 Pt2 Pt6 Pt4 68.61(4) . . . . ?
Co9 Pt2 Pt6 Pt4 166.21(6) . . . . ?
Pt1 Pt2 Pt6 Pt4 113.76(4) . . . . ?
C13 Pt2 Pt6 Pt1 -141.3(12) . . . . ?
C2 Pt2 Pt6 Pt1 41.4(6) . . . . ?
C11 Pt2 Pt6 Pt1 136.0(5) . . . . ?
C10 Pt2 Pt6 Pt1 62.1(6) . . . . ?
Pt4 Pt2 Pt6 Pt1 -113.76(4) . . . . ?
Co7 Pt2 Pt6 Pt1 106.62(7) . . . . ?
Pt5 Pt2 Pt6 Pt1 -45.15(4) . . . . ?
Co9 Pt2 Pt6 Pt1 52.45(5) . . . . ?
C14 Pt1 Pt6 C12 11.6(15) . . . . ?
C2 Pt1 Pt6 C12 -172.0(12) . . . . ?
C9 Pt1 Pt6 C12 171.3(11) . . . . ?
C8 Pt1 Pt6 C12 93.5(10) . . . . ?
Pt3 Pt1 Pt6 C12 -16.4(10) . . . . ?
Pt5 Pt1 Pt6 C12 -85.1(10) . . . . ?
Co8 Pt1 Pt6 C12 123.5(10) . . . . ?
Co9 Pt1 Pt6 C12 177.5(10) . . . . ?
Pt2 Pt1 Pt6 C12 -129.9(10) . . . . ?
C14 Pt1 Pt6 C2 -176.5(13) . . . . ?
C9 Pt1 Pt6 C2 -16.7(9) . . . . ?
C8 Pt1 Pt6 C2 -94.6(8) . . . . ?
Pt3 Pt1 Pt6 C2 155.6(7) . . . . ?
Pt5 Pt1 Pt6 C2 86.9(7) . . . . ?
Co8 Pt1 Pt6 C2 -64.5(7) . . . . ?
Co9 Pt1 Pt6 C2 -10.6(7) . . . . ?
Pt2 Pt1 Pt6 C2 42.1(7) . . . . ?
C14 Pt1 Pt6 C7 -78.0(13) . . . . ?
C2 Pt1 Pt6 C7 98.5(9) . . . . ?
C9 Pt1 Pt6 C7 81.7(8) . . . . ?
C8 Pt1 Pt6 C7 3.9(7) . . . . ?
Pt3 Pt1 Pt6 C7 -106.0(6) . . . . ?
Pt5 Pt1 Pt6 C7 -174.6(6) . . . . ?
Co8 Pt1 Pt6 C7 34.0(6) . . . . ?
Co9 Pt1 Pt6 C7 87.9(6) . . . . ?
Pt2 Pt1 Pt6 C7 140.5(6) . . . . ?
C14 Pt1 Pt6 C6 -162.5(13) . . . . ?
C2 Pt1 Pt6 C6 14.0(9) . . . . ?
C9 Pt1 Pt6 C6 -2.8(8) . . . . ?
C8 Pt1 Pt6 C6 -80.6(7) . . . . ?
Pt3 Pt1 Pt6 C6 169.5(6) . . . . ?
Pt5 Pt1 Pt6 C6 100.9(6) . . . . ?
Co8 Pt1 Pt6 C6 -50.5(6) . . . . ?
Co9 Pt1 Pt6 C6 3.4(6) . . . . ?
Pt2 Pt1 Pt6 C6 56.0(6) . . . . ?
C14 Pt1 Pt6 Co8 -112.0(11) . . . . ?
C2 Pt1 Pt6 Co8 64.5(7) . . . . ?
C9 Pt1 Pt6 Co8 47.8(6) . . . . ?
C8 Pt1 Pt6 Co8 -30.1(4) . . . . ?
Pt3 Pt1 Pt6 Co8 -139.94(8) . . . . ?
Pt5 Pt1 Pt6 Co8 151.40(8) . . . . ?
Co9 Pt1 Pt6 Co8 53.92(8) . . . . ?
Pt2 Pt1 Pt6 Co8 106.57(7) . . . . ?
C14 Pt1 Pt6 Co7 -167.4(11) . . . . ?
C2 Pt1 Pt6 Co7 9.1(7) . . . . ?
C9 Pt1 Pt6 Co7 -7.6(6) . . . . ?
C8 Pt1 Pt6 Co7 -85.5(4) . . . . ?
Pt3 Pt1 Pt6 Co7 164.68(7) . . . . ?
Pt5 Pt1 Pt6 Co7 96.01(7) . . . . ?
Co8 Pt1 Pt6 Co7 -55.39(8) . . . . ?
Co9 Pt1 Pt6 Co7 -1.46(7) . . . . ?
Pt2 Pt1 Pt6 Co7 51.18(6) . . . . ?
C14 Pt1 Pt6 Pt3 28.0(11) . . . . ?
C2 Pt1 Pt6 Pt3 -155.6(7) . . . . ?
C9 Pt1 Pt6 Pt3 -172.3(6) . . . . ?
C8 Pt1 Pt6 Pt3 109.8(4) . . . . ?
Pt5 Pt1 Pt6 Pt3 -68.67(4) . . . . ?
Co8 Pt1 Pt6 Pt3 139.94(8) . . . . ?
Co9 Pt1 Pt6 Pt3 -166.14(6) . . . . ?
Pt2 Pt1 Pt6 Pt3 -113.50(4) . . . . ?
C14 Pt1 Pt6 Pt4 95.1(11) . . . . ?
C2 Pt1 Pt6 Pt4 -88.5(7) . . . . ?
C9 Pt1 Pt6 Pt4 -105.2(6) . . . . ?
C8 Pt1 Pt6 Pt4 177.0(4) . . . . ?
Pt3 Pt1 Pt6 Pt4 67.11(4) . . . . ?
Pt5 Pt1 Pt6 Pt4 -1.56(5) . . . . ?
Co8 Pt1 Pt6 Pt4 -152.96(8) . . . . ?
Co9 Pt1 Pt6 Pt4 -99.03(6) . . . . ?
Pt2 Pt1 Pt6 Pt4 -46.39(3) . . . . ?
C14 Pt1 Pt6 Pt2 141.4(11) . . . . ?
C2 Pt1 Pt6 Pt2 -42.1(7) . . . . ?
C9 Pt1 Pt6 Pt2 -58.8(6) . . . . ?
C8 Pt1 Pt6 Pt2 -136.7(4) . . . . ?
Pt3 Pt1 Pt6 Pt2 113.50(4) . . . . ?
Pt5 Pt1 Pt6 Pt2 44.83(4) . . . . ?
Co8 Pt1 Pt6 Pt2 -106.57(7) . . . . ?
Co9 Pt1 Pt6 Pt2 -52.64(5) . . . . ?
C12 Pt6 Co7 C3 -60.8(14) . . . . ?
C2 Pt6 Co7 C3 125.6(12) . . . . ?
C7 Pt6 Co7 C3 31.9(12) . . . . ?
C6 Pt6 Co7 C3 -56.5(12) . . . . ?
Co8 Pt6 Co7 C3 66.6(10) . . . . ?
Pt3 Pt6 Co7 C3 135.3(10) . . . . ?
Pt4 Pt6 Co7 C3 -154.5(10) . . . . ?
Pt2 Pt6 Co7 C3 174.4(10) . . . . ?
Pt1 Pt6 Co7 C3 118.1(10) . . . . ?
C12 Pt6 Co7 C11 77.5(13) . . . . ?
C2 Pt6 Co7 C11 -96.1(10) . . . . ?
C7 Pt6 Co7 C11 170.3(10) . . . . ?
C6 Pt6 Co7 C11 81.9(11) . . . . ?
Co8 Pt6 Co7 C11 -155.0(9) . . . . ?
Pt3 Pt6 Co7 C11 -86.3(9) . . . . ?
Pt4 Pt6 Co7 C11 -16.1(9) . . . . ?
Pt2 Pt6 Co7 C11 -47.2(9) . . . . ?
Pt1 Pt6 Co7 C11 -103.5(9) . . . . ?
C12 Pt6 Co7 C6 -4.4(12) . . . . ?
C2 Pt6 Co7 C6 -178.0(9) . . . . ?
C7 Pt6 Co7 C6 88.4(9) . . . . ?
Co8 Pt6 Co7 C6 123.1(7) . . . . ?
Pt3 Pt6 Co7 C6 -168.2(7) . . . . ?
Pt4 Pt6 Co7 C6 -98.0(7) . . . . ?
Pt2 Pt6 Co7 C6 -129.1(7) . . . . ?
Pt1 Pt6 Co7 C6 174.6(7) . . . . ?
C12 Pt6 Co7 C2 173.6(11) . . . . ?
C7 Pt6 Co7 C2 -93.6(8) . . . . ?
C6 Pt6 Co7 C2 178.0(9) . . . . ?
Co8 Pt6 Co7 C2 -59.0(5) . . . . ?
Pt3 Pt6 Co7 C2 9.8(5) . . . . ?
Pt4 Pt6 Co7 C2 80.0(5) . . . . ?
Pt2 Pt6 Co7 C2 48.9(5) . . . . ?
Pt1 Pt6 Co7 C2 -7.5(5) . . . . ?
C12 Pt6 Co7 Co8 -127.4(10) . . . . ?
C2 Pt6 Co7 Co8 59.0(5) . . . . ?
C7 Pt6 Co7 Co8 -34.7(6) . . . . ?
C6 Pt6 Co7 Co8 -123.1(7) . . . . ?
Pt3 Pt6 Co7 Co8 68.72(11) . . . . ?
Pt4 Pt6 Co7 Co8 138.92(8) . . . . ?
Pt2 Pt6 Co7 Co8 107.83(8) . . . . ?
Pt1 Pt6 Co7 Co8 51.51(7) . . . . ?
C12 Pt6 Co7 Co9 -177.4(9) . . . . ?
C2 Pt6 Co7 Co9 9.0(5) . . . . ?
C7 Pt6 Co7 Co9 -84.7(6) . . . . ?
C6 Pt6 Co7 Co9 -173.0(7) . . . . ?
Co8 Pt6 Co7 Co9 -49.98(9) . . . . ?
Pt3 Pt6 Co7 Co9 18.74(14) . . . . ?
Pt4 Pt6 Co7 Co9 88.94(8) . . . . ?
Pt2 Pt6 Co7 Co9 57.85(7) . . . . ?
Pt1 Pt6 Co7 Co9 1.53(8) . . . . ?
C12 Pt6 Co7 Pt2 124.7(10) . . . . ?
C2 Pt6 Co7 Pt2 -48.9(5) . . . . ?
C7 Pt6 Co7 Pt2 -142.5(6) . . . . ?
C6 Pt6 Co7 Pt2 129.1(7) . . . . ?
Co8 Pt6 Co7 Pt2 -107.83(8) . . . . ?
Pt3 Pt6 Co7 Pt2 -39.11(11) . . . . ?
Pt4 Pt6 Co7 Pt2 31.09(5) . . . . ?
Pt1 Pt6 Co7 Pt2 -56.32(4) . . . . ?
C13 Pt2 Co7 C3 52.7(16) . . . . ?
C2 Pt2 Co7 C3 -123.4(14) . . . . ?
C11 Pt2 Co7 C3 56.3(15) . . . . ?
C10 Pt2 Co7 C3 -30.4(14) . . . . ?
Pt4 Pt2 Co7 C3 154.6(13) . . . . ?
Pt5 Pt2 Co7 C3 -129.4(13) . . . . ?
Co9 Pt2 Co7 C3 -65.1(13) . . . . ?
Pt6 Pt2 Co7 C3 -173.0(13) . . . . ?
Pt1 Pt2 Co7 C3 -116.1(13) . . . . ?
C13 Pt2 Co7 C11 -3.7(12) . . . . ?
C2 Pt2 Co7 C11 -179.8(10) . . . . ?
C10 Pt2 Co7 C11 -86.7(10) . . . . ?
Pt4 Pt2 Co7 C11 98.3(8) . . . . ?
Pt5 Pt2 Co7 C11 174.3(8) . . . . ?
Co9 Pt2 Co7 C11 -121.4(8) . . . . ?
Pt6 Pt2 Co7 C11 130.7(8) . . . . ?
Pt1 Pt2 Co7 C11 -172.4(8) . . . . ?
C13 Pt2 Co7 C6 -93.2(11) . . . . ?
C2 Pt2 Co7 C6 90.7(8) . . . . ?
C11 Pt2 Co7 C6 -89.6(10) . . . . ?
C10 Pt2 Co7 C6 -176.3(8) . . . . ?
Pt4 Pt2 Co7 C6 8.7(6) . . . . ?
Pt5 Pt2 Co7 C6 84.7(6) . . . . ?
Co9 Pt2 Co7 C6 149.0(6) . . . . ?
Pt6 Pt2 Co7 C6 41.1(6) . . . . ?
Pt1 Pt2 Co7 C6 98.0(6) . . . . ?
C13 Pt2 Co7 C2 176.1(11) . . . . ?
C11 Pt2 Co7 C2 179.8(10) . . . . ?
C10 Pt2 Co7 C2 93.0(7) . . . . ?
Pt4 Pt2 Co7 C2 -82.0(5) . . . . ?
Pt5 Pt2 Co7 C2 -5.9(5) . . . . ?
Co9 Pt2 Co7 C2 58.4(5) . . . . ?
Pt6 Pt2 Co7 C2 -49.6(5) . . . . ?
Pt1 Pt2 Co7 C2 7.4(5) . . . . ?
C13 Pt2 Co7 Co8 169.2(9) . . . . ?
C2 Pt2 Co7 Co8 -6.9(5) . . . . ?
C11 Pt2 Co7 Co8 172.9(8) . . . . ?
C10 Pt2 Co7 Co8 86.1(5) . . . . ?
Pt4 Pt2 Co7 Co8 -88.89(8) . . . . ?
Pt5 Pt2 Co7 Co8 -12.84(13) . . . . ?
Co9 Pt2 Co7 Co8 51.45(8) . . . . ?
Pt6 Pt2 Co7 Co8 -56.49(7) . . . . ?
Pt1 Pt2 Co7 Co8 0.47(7) . . . . ?
C13 Pt2 Co7 Co9 117.7(9) . . . . ?
C2 Pt2 Co7 Co9 -58.4(5) . . . . ?
C11 Pt2 Co7 Co9 121.4(8) . . . . ?
C10 Pt2 Co7 Co9 34.7(5) . . . . ?
Pt4 Pt2 Co7 Co9 -140.33(7) . . . . ?
Pt5 Pt2 Co7 Co9 -64.29(10) . . . . ?
Pt6 Pt2 Co7 Co9 -107.93(8) . . . . ?
Pt1 Pt2 Co7 Co9 -50.97(6) . . . . ?
C13 Pt2 Co7 Pt6 -134.3(9) . . . . ?
C2 Pt2 Co7 Pt6 49.6(5) . . . . ?
C11 Pt2 Co7 Pt6 -130.7(8) . . . . ?
C10 Pt2 Co7 Pt6 142.6(5) . . . . ?
Pt4 Pt2 Co7 Pt6 -32.40(6) . . . . ?
Pt5 Pt2 Co7 Pt6 43.64(10) . . . . ?
Co9 Pt2 Co7 Pt6 107.93(8) . . . . ?
Pt1 Pt2 Co7 Pt6 56.96(5) . . . . ?
C3 Co7 Co8 C4 -3.5(10) . . . . ?
C11 Co7 Co8 C4 -138(2) . . . . ?
C6 Co7 Co8 C4 95.9(9) . . . . ?
C2 Co7 Co8 C4 -161.7(9) . . . . ?
Co9 Co7 Co8 C4 -102.4(7) . . . . ?
Pt6 Co7 Co8 C4 138.4(7) . . . . ?
Pt2 Co7 Co8 C4 -154.8(7) . . . . ?
C3 Co7 Co8 C8 132.9(17) . . . . ?
C11 Co7 Co8 C8 -2(2) . . . . ?
C6 Co7 Co8 C8 -127.7(17) . . . . ?
C2 Co7 Co8 C8 -25.3(16) . . . . ?
Co9 Co7 Co8 C8 34.0(16) . . . . ?
Pt6 Co7 Co8 C8 -85.2(16) . . . . ?
Pt2 Co7 Co8 C8 -18.4(16) . . . . ?
C3 Co7 Co8 C7 -100.9(9) . . . . ?
C11 Co7 Co8 C7 124.2(19) . . . . ?
C6 Co7 Co8 C7 -1.4(8) . . . . ?
C2 Co7 Co8 C7 100.9(8) . . . . ?
Co9 Co7 Co8 C7 160.3(6) . . . . ?
Pt6 Co7 Co8 C7 41.1(6) . . . . ?
Pt2 Co7 Co8 C7 107.8(6) . . . . ?
C3 Co7 Co8 C2 158.2(9) . . . . ?
C11 Co7 Co8 C2 23.3(19) . . . . ?
C6 Co7 Co8 C2 -102.3(7) . . . . ?
Co9 Co7 Co8 C2 59.4(5) . . . . ?
Pt6 Co7 Co8 C2 -59.8(5) . . . . ?
Pt2 Co7 Co8 C2 6.9(5) . . . . ?
C3 Co7 Co8 Co9 98.8(7) . . . . ?
C11 Co7 Co8 Co9 -36.0(18) . . . . ?
C6 Co7 Co8 Co9 -161.7(5) . . . . ?
C2 Co7 Co8 Co9 -59.4(5) . . . . ?
Pt6 Co7 Co8 Co9 -119.20(9) . . . . ?
Pt2 Co7 Co8 Co9 -52.49(8) . . . . ?
C3 Co7 Co8 Pt6 -142.0(7) . . . . ?
C11 Co7 Co8 Pt6 83.2(18) . . . . ?
C6 Co7 Co8 Pt6 -42.5(5) . . . . ?
C2 Co7 Co8 Pt6 59.8(5) . . . . ?
Co9 Co7 Co8 Pt6 119.20(9) . . . . ?
Pt2 Co7 Co8 Pt6 66.71(7) . . . . ?
C3 Co7 Co8 Pt1 150.8(7) . . . . ?
C11 Co7 Co8 Pt1 15.9(18) . . . . ?
C6 Co7 Co8 Pt1 -109.8(5) . . . . ?
C2 Co7 Co8 Pt1 -7.4(5) . . . . ?
Co9 Co7 Co8 Pt1 51.93(7) . . . . ?
Pt6 Co7 Co8 Pt1 -67.27(7) . . . . ?
Pt2 Co7 Co8 Pt1 -0.55(8) . . . . ?
C12 Pt6 Co8 C4 61.1(14) . . . . ?
C2 Pt6 Co8 C4 -126.0(11) . . . . ?
C7 Pt6 Co8 C4 58.9(13) . . . . ?
C6 Pt6 Co8 C4 -30.9(11) . . . . ?
Co7 Pt6 Co8 C4 -66.8(10) . . . . ?
Pt3 Pt6 Co8 C4 155.1(10) . . . . ?
Pt4 Pt6 Co8 C4 -133.8(10) . . . . ?
Pt2 Pt6 Co8 C4 -117.5(10) . . . . ?
Pt1 Pt6 Co8 C4 -173.8(10) . . . . ?
C12 Pt6 Co8 C8 -75.1(12) . . . . ?
C2 Pt6 Co8 C8 97.8(9) . . . . ?
C7 Pt6 Co8 C8 -77.3(11) . . . . ?
C6 Pt6 Co8 C8 -167.1(9) . . . . ?
Co7 Pt6 Co8 C8 157.0(7) . . . . ?
Pt3 Pt6 Co8 C8 18.9(7) . . . . ?
Pt4 Pt6 Co8 C8 89.9(7) . . . . ?
Pt2 Pt6 Co8 C8 106.3(7) . . . . ?
Pt1 Pt6 Co8 C8 50.0(7) . . . . ?
C12 Pt6 Co8 C7 2.2(12) . . . . ?
C2 Pt6 Co8 C7 175.1(10) . . . . ?
C6 Pt6 Co8 C7 -89.8(10) . . . . ?
Co7 Pt6 Co8 C7 -125.7(8) . . . . ?
Pt3 Pt6 Co8 C7 96.2(8) . . . . ?
Pt4 Pt6 Co8 C7 167.3(8) . . . . ?
Pt2 Pt6 Co8 C7 -176.4(8) . . . . ?
Pt1 Pt6 Co8 C7 127.3(8) . . . . ?
C12 Pt6 Co8 C2 -172.9(11) . . . . ?
C7 Pt6 Co8 C2 -175.1(10) . . . . ?
C6 Pt6 Co8 C2 95.0(7) . . . . ?
Co7 Pt6 Co8 C2 59.2(5) . . . . ?
Pt3 Pt6 Co8 C2 -78.9(5) . . . . ?
Pt4 Pt6 Co8 C2 -7.9(5) . . . . ?
Pt2 Pt6 Co8 C2 8.5(5) . . . . ?
Pt1 Pt6 Co8 C2 -47.8(5) . . . . ?
C12 Pt6 Co8 Co7 127.9(9) . . . . ?
C2 Pt6 Co8 Co7 -59.2(5) . . . . ?
C7 Pt6 Co8 Co7 125.7(8) . . . . ?
C6 Pt6 Co8 Co7 35.9(5) . . . . ?
Pt3 Pt6 Co8 Co7 -138.09(8) . . . . ?
Pt4 Pt6 Co8 Co7 -67.04(12) . . . . ?
Pt2 Pt6 Co8 Co7 -50.69(7) . . . . ?
Pt1 Pt6 Co8 Co7 -106.99(8) . . . . ?
C12 Pt6 Co8 Co9 177.8(9) . . . . ?
C2 Pt6 Co8 Co9 -9.3(5) . . . . ?
C7 Pt6 Co8 Co9 175.5(8) . . . . ?
C6 Pt6 Co8 Co9 85.7(5) . . . . ?
Co7 Pt6 Co8 Co9 49.84(9) . . . . ?
Pt3 Pt6 Co8 Co9 -88.25(9) . . . . ?
Pt4 Pt6 Co8 Co9 -17.20(14) . . . . ?
Pt2 Pt6 Co8 Co9 -0.85(8) . . . . ?
Pt1 Pt6 Co8 Co9 -57.15(7) . . . . ?
C12 Pt6 Co8 Pt1 -125.1(9) . . . . ?
C2 Pt6 Co8 Pt1 47.8(5) . . . . ?
C7 Pt6 Co8 Pt1 -127.3(8) . . . . ?
C6 Pt6 Co8 Pt1 142.9(5) . . . . ?
Co7 Pt6 Co8 Pt1 106.99(8) . . . . ?
Pt3 Pt6 Co8 Pt1 -31.10(6) . . . . ?
Pt4 Pt6 Co8 Pt1 39.95(11) . . . . ?
Pt2 Pt6 Co8 Pt1 56.31(5) . . . . ?
C14 Pt1 Co8 C4 -54.9(17) . . . . ?
C2 Pt1 Co8 C4 121.2(15) . . . . ?
C9 Pt1 Co8 C4 29.5(15) . . . . ?
C8 Pt1 Co8 C4 -59.5(16) . . . . ?
Pt3 Pt1 Co8 C4 -158.0(14) . . . . ?
Pt5 Pt1 Co8 C4 127.5(14) . . . . ?
Co9 Pt1 Co8 C4 62.4(14) . . . . ?
Pt2 Pt1 Co8 C4 114.1(14) . . . . ?
Pt6 Pt1 Co8 C4 170.5(14) . . . . ?
C14 Pt1 Co8 C8 4.6(11) . . . . ?
C2 Pt1 Co8 C8 -179.3(8) . . . . ?
C9 Pt1 Co8 C8 89.0(7) . . . . ?
Pt3 Pt1 Co8 C8 -98.5(6) . . . . ?
Pt5 Pt1 Co8 C8 -173.0(6) . . . . ?
Co9 Pt1 Co8 C8 121.8(6) . . . . ?
Pt2 Pt1 Co8 C8 173.5(6) . . . . ?
Pt6 Pt1 Co8 C8 -130.0(6) . . . . ?
C14 Pt1 Co8 C7 92.5(11) . . . . ?
C2 Pt1 Co8 C7 -91.4(9) . . . . ?
C9 Pt1 Co8 C7 176.9(8) . . . . ?
C8 Pt1 Co8 C7 87.9(9) . . . . ?
Pt3 Pt1 Co8 C7 -10.6(7) . . . . ?
Pt5 Pt1 Co8 C7 -85.1(7) . . . . ?
Co9 Pt1 Co8 C7 -150.2(7) . . . . ?
Pt2 Pt1 Co8 C7 -98.5(7) . . . . ?
Pt6 Pt1 Co8 C7 -42.1(7) . . . . ?
C14 Pt1 Co8 C2 -176.1(10) . . . . ?
C9 Pt1 Co8 C2 -91.7(7) . . . . ?
C8 Pt1 Co8 C2 179.3(8) . . . . ?
Pt3 Pt1 Co8 C2 80.8(5) . . . . ?
Pt5 Pt1 Co8 C2 6.3(5) . . . . ?
Co9 Pt1 Co8 C2 -58.8(5) . . . . ?
Pt2 Pt1 Co8 C2 -7.1(5) . . . . ?
Pt6 Pt1 Co8 C2 49.3(5) . . . . ?
C14 Pt1 Co8 Co7 -168.5(9) . . . . ?
C2 Pt1 Co8 Co7 7.6(5) . . . . ?
C9 Pt1 Co8 Co7 -84.1(4) . . . . ?
C8 Pt1 Co8 Co7 -173.1(6) . . . . ?
Pt3 Pt1 Co8 Co7 88.41(8) . . . . ?
Pt5 Pt1 Co8 Co7 13.91(12) . . . . ?
Co9 Pt1 Co8 Co7 -51.23(8) . . . . ?
Pt2 Pt1 Co8 Co7 0.47(7) . . . . ?
Pt6 Pt1 Co8 Co7 56.90(7) . . . . ?
C14 Pt1 Co8 Co9 -117.3(9) . . . . ?
C2 Pt1 Co8 Co9 58.8(5) . . . . ?
C9 Pt1 Co8 Co9 -32.9(4) . . . . ?
C8 Pt1 Co8 Co9 -121.8(6) . . . . ?
Pt3 Pt1 Co8 Co9 139.64(6) . . . . ?
Pt5 Pt1 Co8 Co9 65.14(9) . . . . ?
Pt2 Pt1 Co8 Co9 51.70(6) . . . . ?
Pt6 Pt1 Co8 Co9 108.14(8) . . . . ?
C14 Pt1 Co8 Pt6 134.6(9) . . . . ?
C2 Pt1 Co8 Pt6 -49.3(5) . . . . ?
C9 Pt1 Co8 Pt6 -141.0(4) . . . . ?
C8 Pt1 Co8 Pt6 130.0(6) . . . . ?
Pt3 Pt1 Co8 Pt6 31.50(6) . . . . ?
Pt5 Pt1 Co8 Pt6 -42.99(10) . . . . ?
Co9 Pt1 Co8 Pt6 -108.14(8) . . . . ?
Pt2 Pt1 Co8 Pt6 -56.44(5) . . . . ?
C3 Co7 Co9 C5 -5.4(10) . . . . ?
C11 Co7 Co9 C5 -106.1(10) . . . . ?
C6 Co7 Co9 C5 126.0(13) . . . . ?
C2 Co7 Co9 C5 146.3(9) . . . . ?
Co8 Co7 Co9 C5 87.3(7) . . . . ?
Pt6 Co7 Co9 C5 137.3(7) . . . . ?
Pt2 Co7 Co9 C5 -155.9(7) . . . . ?
C3 Co7 Co9 C10 96.4(10) . . . . ?
C11 Co7 Co9 C10 -4.3(10) . . . . ?
C6 Co7 Co9 C10 -132.2(13) . . . . ?
C2 Co7 Co9 C10 -112.0(9) . . . . ?
Co8 Co7 Co9 C10 -171.0(7) . . . . ?
Pt6 Co7 Co9 C10 -121.0(7) . . . . ?
Pt2 Co7 Co9 C10 -54.2(7) . . . . ?
C3 Co7 Co9 C9 -128.7(19) . . . . ?
C11 Co7 Co9 C9 130.6(18) . . . . ?
C6 Co7 Co9 C9 3(2) . . . . ?
C2 Co7 Co9 C9 23.0(18) . . . . ?
Co8 Co7 Co9 C9 -36.0(17) . . . . ?
Pt6 Co7 Co9 C9 13.9(17) . . . . ?
Pt2 Co7 Co9 C9 80.8(17) . . . . ?
C3 Co7 Co9 C2 -151.6(9) . . . . ?
C11 Co7 Co9 C2 107.6(9) . . . . ?
C6 Co7 Co9 C2 -20.3(12) . . . . ?
Co8 Co7 Co9 C2 -59.0(6) . . . . ?
Pt6 Co7 Co9 C2 -9.0(6) . . . . ?
Pt2 Co7 Co9 C2 57.8(6) . . . . ?
C3 Co7 Co9 Co8 -92.7(7) . . . . ?
C11 Co7 Co9 Co8 166.6(7) . . . . ?
C6 Co7 Co9 Co8 38.7(11) . . . . ?
C2 Co7 Co9 Co8 59.0(6) . . . . ?
Pt6 Co7 Co9 Co8 49.96(8) . . . . ?
Pt2 Co7 Co9 Co8 116.79(8) . . . . ?
C3 Co7 Co9 Pt1 -144.4(7) . . . . ?
C11 Co7 Co9 Pt1 114.9(7) . . . . ?
C6 Co7 Co9 Pt1 -13.0(11) . . . . ?
C2 Co7 Co9 Pt1 7.2(6) . . . . ?
Co8 Co7 Co9 Pt1 -51.76(7) . . . . ?
Pt6 Co7 Co9 Pt1 -1.79(9) . . . . ?
Pt2 Co7 Co9 Pt1 65.04(6) . . . . ?
C3 Co7 Co9 Pt2 150.5(7) . . . . ?
C11 Co7 Co9 Pt2 49.8(7) . . . . ?
C6 Co7 Co9 Pt2 -78.1(11) . . . . ?
C2 Co7 Co9 Pt2 -57.8(6) . . . . ?
Co8 Co7 Co9 Pt2 -116.79(8) . . . . ?
Pt6 Co7 Co9 Pt2 -66.83(7) . . . . ?
C4 Co8 Co9 C5 -4.9(9) . . . . ?
C8 Co8 Co9 C5 98.1(9) . . . . ?
C7 Co8 Co9 C5 -136.3(15) . . . . ?
C2 Co8 Co9 C5 -153.0(9) . . . . ?
Co7 Co8 Co9 C5 -93.6(7) . . . . ?
Pt6 Co8 Co9 C5 -143.6(7) . . . . ?
Pt1 Co8 Co9 C5 149.7(7) . . . . ?
C4 Co8 Co9 C10 111.2(18) . . . . ?
C8 Co8 Co9 C10 -145.8(18) . . . . ?
C7 Co8 Co9 C10 -20(2) . . . . ?
C2 Co8 Co9 C10 -36.9(18) . . . . ?
Co7 Co8 Co9 C10 22.5(17) . . . . ?
Pt6 Co8 Co9 C10 -27.5(17) . . . . ?
Pt1 Co8 Co9 C10 -94.2(17) . . . . ?
C4 Co8 Co9 C9 -104.6(9) . . . . ?
C8 Co8 Co9 C9 -1.5(8) . . . . ?
C7 Co8 Co9 C9 124.0(14) . . . . ?
C2 Co8 Co9 C9 107.3(8) . . . . ?
Co7 Co8 Co9 C9 166.8(6) . . . . ?
Pt6 Co8 Co9 C9 116.7(6) . . . . ?
Pt1 Co8 Co9 C9 50.0(6) . . . . ?
C4 Co8 Co9 C2 148.1(9) . . . . ?
C8 Co8 Co9 C2 -108.9(8) . . . . ?
C7 Co8 Co9 C2 16.7(14) . . . . ?
Co7 Co8 Co9 C2 59.5(6) . . . . ?
Pt6 Co8 Co9 C2 9.4(6) . . . . ?
Pt1 Co8 Co9 C2 -57.3(5) . . . . ?
C4 Co8 Co9 Co7 88.6(7) . . . . ?
C8 Co8 Co9 Co7 -168.3(6) . . . . ?
C7 Co8 Co9 Co7 -42.8(13) . . . . ?
C2 Co8 Co9 Co7 -59.5(6) . . . . ?
Pt6 Co8 Co9 Co7 -50.04(8) . . . . ?
Pt1 Co8 Co9 Co7 -116.79(8) . . . . ?
C4 Co8 Co9 Pt1 -154.6(7) . . . . ?
C8 Co8 Co9 Pt1 -51.5(6) . . . . ?
C7 Co8 Co9 Pt1 74.0(13) . . . . ?
C2 Co8 Co9 Pt1 57.3(5) . . . . ?
Co7 Co8 Co9 Pt1 116.79(8) . . . . ?
Pt6 Co8 Co9 Pt1 66.74(7) . . . . ?
C4 Co8 Co9 Pt2 139.7(7) . . . . ?
C8 Co8 Co9 Pt2 -117.3(6) . . . . ?
C7 Co8 Co9 Pt2 8.3(13) . . . . ?
C2 Co8 Co9 Pt2 -8.4(5) . . . . ?
Co7 Co8 Co9 Pt2 51.03(7) . . . . ?
Pt6 Co8 Co9 Pt2 0.98(9) . . . . ?
Pt1 Co8 Co9 Pt2 -65.76(6) . . . . ?
C14 Pt1 Co9 C5 71.2(14) . . . . ?
C2 Pt1 Co9 C5 -107.1(12) . . . . ?
C9 Pt1 Co9 C5 73.5(13) . . . . ?
C8 Pt1 Co9 C5 -15.8(12) . . . . ?
Pt3 Pt1 Co9 C5 -114.1(11) . . . . ?
Pt5 Pt1 Co9 C5 170.5(11) . . . . ?
Co8 Pt1 Co9 C5 -49.5(11) . . . . ?
Pt2 Pt1 Co9 C5 -156.0(11) . . . . ?
Pt6 Pt1 Co9 C5 -98.4(11) . . . . ?
C14 Pt1 Co9 C10 -86.5(11) . . . . ?
C2 Pt1 Co9 C10 95.1(9) . . . . ?
C9 Pt1 Co9 C10 -84.2(11) . . . . ?
C8 Pt1 Co9 C10 -173.5(9) . . . . ?
Pt3 Pt1 Co9 C10 88.1(8) . . . . ?
Pt5 Pt1 Co9 C10 12.8(8) . . . . ?
Co8 Pt1 Co9 C10 152.8(8) . . . . ?
Pt2 Pt1 Co9 C10 46.3(7) . . . . ?
Pt6 Pt1 Co9 C10 103.9(7) . . . . ?
C14 Pt1 Co9 C9 -2.3(12) . . . . ?
C2 Pt1 Co9 C9 179.3(9) . . . . ?
C8 Pt1 Co9 C9 -89.3(9) . . . . ?
Pt3 Pt1 Co9 C9 172.4(8) . . . . ?
Pt5 Pt1 Co9 C9 97.0(8) . . . . ?
Co8 Pt1 Co9 C9 -123.0(8) . . . . ?
Pt2 Pt1 Co9 C9 130.5(8) . . . . ?
Pt6 Pt1 Co9 C9 -171.9(8) . . . . ?
C14 Pt1 Co9 C2 178.3(10) . . . . ?
C9 Pt1 Co9 C2 -179.3(9) . . . . ?
C8 Pt1 Co9 C2 91.3(7) . . . . ?
Pt3 Pt1 Co9 C2 -7.0(6) . . . . ?
Pt5 Pt1 Co9 C2 -82.4(6) . . . . ?
Co8 Pt1 Co9 C2 57.7(6) . . . . ?
Pt2 Pt1 Co9 C2 -48.8(6) . . . . ?
Pt6 Pt1 Co9 C2 8.8(6) . . . . ?
C14 Pt1 Co9 Co7 171.0(9) . . . . ?
C2 Pt1 Co9 Co7 -7.3(6) . . . . ?
C9 Pt1 Co9 Co7 173.4(8) . . . . ?
C8 Pt1 Co9 Co7 84.1(5) . . . . ?
Pt3 Pt1 Co9 Co7 -14.27(12) . . . . ?
Pt5 Pt1 Co9 Co7 -89.66(8) . . . . ?
Co8 Pt1 Co9 Co7 50.37(8) . . . . ?
Pt2 Pt1 Co9 Co7 -56.13(7) . . . . ?
Pt6 Pt1 Co9 Co7 1.47(8) . . . . ?
C14 Pt1 Co9 Co8 120.7(9) . . . . ?
C2 Pt1 Co9 Co8 -57.7(6) . . . . ?
C9 Pt1 Co9 Co8 123.0(8) . . . . ?
C8 Pt1 Co9 Co8 33.7(5) . . . . ?
Pt3 Pt1 Co9 Co8 -64.65(9) . . . . ?
Pt5 Pt1 Co9 Co8 -140.03(6) . . . . ?
Pt2 Pt1 Co9 Co8 -106.50(7) . . . . ?
Pt6 Pt1 Co9 Co8 -48.90(6) . . . . ?
C14 Pt1 Co9 Pt2 -132.8(9) . . . . ?
C2 Pt1 Co9 Pt2 48.8(6) . . . . ?
C9 Pt1 Co9 Pt2 -130.5(8) . . . . ?
C8 Pt1 Co9 Pt2 140.2(4) . . . . ?
Pt3 Pt1 Co9 Pt2 41.85(9) . . . . ?
Pt5 Pt1 Co9 Pt2 -33.53(5) . . . . ?
Co8 Pt1 Co9 Pt2 106.50(7) . . . . ?
Pt6 Pt1 Co9 Pt2 57.60(5) . . . . ?
C13 Pt2 Co9 C5 -75.6(16) . . . . ?
C2 Pt2 Co9 C5 103.3(14) . . . . ?
C11 Pt2 Co9 C5 11.1(14) . . . . ?
C10 Pt2 Co9 C5 -72.8(15) . . . . ?
Pt4 Pt2 Co9 C5 110.4(13) . . . . ?
Co7 Pt2 Co9 C5 44.5(13) . . . . ?
Pt5 Pt2 Co9 C5 -174.0(13) . . . . ?
Pt6 Pt2 Co9 C5 94.0(13) . . . . ?
Pt1 Pt2 Co9 C5 152.3(13) . . . . ?
C13 Pt2 Co9 C10 -2.9(12) . . . . ?
C2 Pt2 Co9 C10 176.1(9) . . . . ?
C11 Pt2 Co9 C10 83.8(9) . . . . ?
Pt4 Pt2 Co9 C10 -176.8(8) . . . . ?
Co7 Pt2 Co9 C10 117.3(8) . . . . ?
Pt5 Pt2 Co9 C10 -101.2(8) . . . . ?
Pt6 Pt2 Co9 C10 166.8(8) . . . . ?
Pt1 Pt2 Co9 C10 -134.9(8) . . . . ?
C13 Pt2 Co9 C9 84.1(12) . . . . ?
C2 Pt2 Co9 C9 -97.0(9) . . . . ?
C11 Pt2 Co9 C9 170.7(9) . . . . ?
C10 Pt2 Co9 C9 86.9(11) . . . . ?
Pt4 Pt2 Co9 C9 -89.9(8) . . . . ?
Co7 Pt2 Co9 C9 -155.8(8) . . . . ?
Pt5 Pt2 Co9 C9 -14.3(8) . . . . ?
Pt6 Pt2 Co9 C9 -106.3(8) . . . . ?
Pt1 Pt2 Co9 C9 -48.0(8) . . . . ?
C13 Pt2 Co9 C2 -179.0(11) . . . . ?
C11 Pt2 Co9 C2 -92.3(8) . . . . ?
C10 Pt2 Co9 C2 -176.1(9) . . . . ?
Pt4 Pt2 Co9 C2 7.1(6) . . . . ?
Co7 Pt2 Co9 C2 -58.8(6) . . . . ?
Pt5 Pt2 Co9 C2 82.7(6) . . . . ?
Pt6 Pt2 Co9 C2 -9.3(6) . . . . ?
Pt1 Pt2 Co9 C2 49.0(6) . . . . ?
C13 Pt2 Co9 Co7 -120.2(9) . . . . ?
C2 Pt2 Co9 Co7 58.8(6) . . . . ?
C11 Pt2 Co9 Co7 -33.5(5) . . . . ?
C10 Pt2 Co9 Co7 -117.3(8) . . . . ?
Pt4 Pt2 Co9 Co7 65.86(10) . . . . ?
Pt5 Pt2 Co9 Co7 141.49(7) . . . . ?
Pt6 Pt2 Co9 Co7 49.49(7) . . . . ?
Pt1 Pt2 Co9 Co7 107.74(8) . . . . ?
C13 Pt2 Co9 Co8 -170.5(9) . . . . ?
C2 Pt2 Co9 Co8 8.5(6) . . . . ?
C11 Pt2 Co9 Co8 -83.8(5) . . . . ?
C10 Pt2 Co9 Co8 -167.6(8) . . . . ?
Pt4 Pt2 Co9 Co8 15.55(12) . . . . ?
Co7 Pt2 Co9 Co8 -50.31(9) . . . . ?
Pt5 Pt2 Co9 Co8 91.18(8) . . . . ?
Pt6 Pt2 Co9 Co8 -0.81(7) . . . . ?
Pt1 Pt2 Co9 Co8 57.44(7) . . . . ?
C13 Pt2 Co9 Pt1 132.1(9) . . . . ?
C2 Pt2 Co9 Pt1 -49.0(6) . . . . ?
C11 Pt2 Co9 Pt1 -141.2(5) . . . . ?
C10 Pt2 Co9 Pt1 134.9(8) . . . . ?
Pt4 Pt2 Co9 Pt1 -41.88(9) . . . . ?
Co7 Pt2 Co9 Pt1 -107.74(8) . . . . ?
Pt5 Pt2 Co9 Pt1 33.74(5) . . . . ?
Pt6 Pt2 Co9 Pt1 -58.25(5) . . . . ?
C16 Pt4 Co10 C24 -61.9(13) . . . . ?
C1 Pt4 Co10 C24 113.5(11) . . . . ?
C18 Pt4 Co10 C24 -66.4(12) . . . . ?
C20 Pt4 Co10 C24 21.8(11) . . . . ?
Pt2 Pt4 Co10 C24 119.9(10) . . . . ?
Pt6 Pt4 Co10 C24 -164.5(10) . . . . ?
Co12 Pt4 Co10 C24 56.7(10) . . . . ?
Pt3 Pt4 Co10 C24 164.2(10) . . . . ?
Pt5 Pt4 Co10 C24 105.2(10) . . . . ?
C16 Pt4 Co10 C19 87.9(12) . . . . ?
C1 Pt4 Co10 C19 -96.6(9) . . . . ?
C18 Pt4 Co10 C19 83.4(10) . . . . ?
C20 Pt4 Co10 C19 171.6(9) . . . . ?
Pt2 Pt4 Co10 C19 -90.2(8) . . . . ?
Pt6 Pt4 Co10 C19 -14.7(8) . . . . ?
Co12 Pt4 Co10 C19 -153.5(8) . . . . ?
Pt3 Pt4 Co10 C19 -45.9(7) . . . . ?
Pt5 Pt4 Co10 C19 -105.0(8) . . . . ?
C16 Pt4 Co10 C18 4.5(12) . . . . ?
C1 Pt4 Co10 C18 180.0(9) . . . . ?
C20 Pt4 Co10 C18 88.2(8) . . . . ?
Pt2 Pt4 Co10 C18 -173.7(7) . . . . ?
Pt6 Pt4 Co10 C18 -98.1(7) . . . . ?
Co12 Pt4 Co10 C18 123.1(7) . . . . ?
Pt3 Pt4 Co10 C18 -129.4(7) . . . . ?
Pt5 Pt4 Co10 C18 171.6(7) . . . . ?
C16 Pt4 Co10 C1 -175.4(10) . . . . ?
C18 Pt4 Co10 C1 -180.0(9) . . . . ?
C20 Pt4 Co10 C1 -91.7(7) . . . . ?
Pt2 Pt4 Co10 C1 6.4(5) . . . . ?
Pt6 Pt4 Co10 C1 81.9(5) . . . . ?
Co12 Pt4 Co10 C1 -56.8(5) . . . . ?
Pt3 Pt4 Co10 C1 50.7(5) . . . . ?
Pt5 Pt4 Co10 C1 -8.4(5) . . . . ?
C16 Pt4 Co10 Co12 -118.6(9) . . . . ?
C1 Pt4 Co10 Co12 56.8(5) . . . . ?
C18 Pt4 Co10 Co12 -123.1(7) . . . . ?
C20 Pt4 Co10 Co12 -34.9(5) . . . . ?
Pt2 Pt4 Co10 Co12 63.24(10) . . . . ?
Pt6 Pt4 Co10 Co12 138.77(7) . . . . ?
Pt3 Pt4 Co10 Co12 107.54(7) . . . . ?
Pt5 Pt4 Co10 Co12 48.48(6) . . . . ?
C16 Pt4 Co10 Co11 -169.2(9) . . . . ?
C1 Pt4 Co10 Co11 6.3(5) . . . . ?
C18 Pt4 Co10 Co11 -173.7(7) . . . . ?
C20 Pt4 Co10 Co11 -85.5(5) . . . . ?
Pt2 Pt4 Co10 Co11 12.66(12) . . . . ?
Pt6 Pt4 Co10 Co11 88.20(8) . . . . ?
Co12 Pt4 Co10 Co11 -50.58(8) . . . . ?
Pt3 Pt4 Co10 Co11 56.97(7) . . . . ?
Pt5 Pt4 Co10 Co11 -2.09(7) . . . . ?
C16 Pt4 Co10 Pt3 133.9(9) . . . . ?
C1 Pt4 Co10 Pt3 -50.7(5) . . . . ?
C18 Pt4 Co10 Pt3 129.4(7) . . . . ?
C20 Pt4 Co10 Pt3 -142.4(5) . . . . ?
Pt2 Pt4 Co10 Pt3 -44.30(9) . . . . ?
Pt6 Pt4 Co10 Pt3 31.23(5) . . . . ?
Co12 Pt4 Co10 Pt3 -107.54(7) . . . . ?
Pt5 Pt4 Co10 Pt3 -59.06(4) . . . . ?
C17 Pt3 Co10 C24 66.1(15) . . . . ?
C1 Pt3 Co10 C24 -110.2(13) . . . . ?
C19 Pt3 Co10 C24 67.1(14) . . . . ?
C22 Pt3 Co10 C24 -19.8(13) . . . . ?
Pt1 Pt3 Co10 C24 -114.7(12) . . . . ?
Pt6 Pt3 Co10 C24 168.0(12) . . . . ?
Co11 Pt3 Co10 C24 -51.9(12) . . . . ?
Pt4 Pt3 Co10 C24 -160.3(12) . . . . ?
Pt5 Pt3 Co10 C24 -101.6(12) . . . . ?
C17 Pt3 Co10 C19 -1.0(12) . . . . ?
C1 Pt3 Co10 C19 -177.4(9) . . . . ?
C22 Pt3 Co10 C19 -86.9(9) . . . . ?
Pt1 Pt3 Co10 C19 178.2(8) . . . . ?
Pt6 Pt3 Co10 C19 100.8(8) . . . . ?
Co11 Pt3 Co10 C19 -119.0(8) . . . . ?
Pt4 Pt3 Co10 C19 132.5(8) . . . . ?
Pt5 Pt3 Co10 C19 -168.8(8) . . . . ?
C17 Pt3 Co10 C18 -88.7(12) . . . . ?
C1 Pt3 Co10 C18 95.0(8) . . . . ?
C19 Pt3 Co10 C18 -87.7(10) . . . . ?
C22 Pt3 Co10 C18 -174.6(8) . . . . ?
Pt1 Pt3 Co10 C18 90.5(7) . . . . ?
Pt6 Pt3 Co10 C18 13.2(7) . . . . ?
Co11 Pt3 Co10 C18 153.3(7) . . . . ?
Pt4 Pt3 Co10 C18 44.9(7) . . . . ?
Pt5 Pt3 Co10 C18 103.6(7) . . . . ?
C17 Pt3 Co10 C1 176.3(11) . . . . ?
C19 Pt3 Co10 C1 177.4(9) . . . . ?
C22 Pt3 Co10 C1 90.4(7) . . . . ?
Pt1 Pt3 Co10 C1 -4.5(5) . . . . ?
Pt6 Pt3 Co10 C1 -81.8(5) . . . . ?
Co11 Pt3 Co10 C1 58.3(5) . . . . ?
Pt4 Pt3 Co10 C1 -50.1(5) . . . . ?
Pt5 Pt3 Co10 C1 8.6(5) . . . . ?
C17 Pt3 Co10 Co12 168.3(10) . . . . ?
C1 Pt3 Co10 Co12 -8.0(5) . . . . ?
C19 Pt3 Co10 Co12 169.3(8) . . . . ?
C22 Pt3 Co10 Co12 82.4(5) . . . . ?
Pt1 Pt3 Co10 Co12 -12.51(12) . . . . ?
Pt6 Pt3 Co10 Co12 -89.85(8) . . . . ?
Co11 Pt3 Co10 Co12 50.30(8) . . . . ?
Pt4 Pt3 Co10 Co12 -58.14(7) . . . . ?
Pt5 Pt3 Co10 Co12 0.56(7) . . . . ?
C17 Pt3 Co10 Co11 118.0(10) . . . . ?
C1 Pt3 Co10 Co11 -58.3(5) . . . . ?
C19 Pt3 Co10 Co11 119.0(8) . . . . ?
C22 Pt3 Co10 Co11 32.1(5) . . . . ?
Pt1 Pt3 Co10 Co11 -62.81(9) . . . . ?
Pt6 Pt3 Co10 Co11 -140.14(7) . . . . ?
Pt4 Pt3 Co10 Co11 -108.43(8) . . . . ?
Pt5 Pt3 Co10 Co11 -49.74(6) . . . . ?
C17 Pt3 Co10 Pt4 -133.6(10) . . . . ?
C1 Pt3 Co10 Pt4 50.1(5) . . . . ?
C19 Pt3 Co10 Pt4 -132.5(8) . . . . ?
C22 Pt3 Co10 Pt4 140.5(5) . . . . ?
Pt1 Pt3 Co10 Pt4 45.62(9) . . . . ?
Pt6 Pt3 Co10 Pt4 -31.71(6) . . . . ?
Co11 Pt3 Co10 Pt4 108.43(8) . . . . ?
Pt5 Pt3 Co10 Pt4 58.70(4) . . . . ?
C24 Co10 Co11 C25 6.2(9) . . . . ?
C19 Co10 Co11 C25 -97.0(10) . . . . ?
C18 Co10 Co11 C25 134.1(15) . . . . ?
C1 Co10 Co11 C25 152.9(9) . . . . ?
Co12 Co10 Co11 C25 94.0(7) . . . . ?
Pt4 Co10 Co11 C25 146.7(7) . . . . ?
Pt3 Co10 Co11 C25 -148.7(7) . . . . ?
C24 Co10 Co11 C22 105.1(9) . . . . ?
C19 Co10 Co11 C22 1.8(9) . . . . ?
C18 Co10 Co11 C22 -127.1(15) . . . . ?
C1 Co10 Co11 C22 -108.3(9) . . . . ?
Co12 Co10 Co11 C22 -167.1(7) . . . . ?
Pt4 Co10 Co11 C22 -114.5(7) . . . . ?
Pt3 Co10 Co11 C22 -49.8(7) . . . . ?
C24 Co10 Co11 C23 -124.5(16) . . . . ?
C19 Co10 Co11 C23 132.3(16) . . . . ?
C18 Co10 Co11 C23 3(2) . . . . ?
C1 Co10 Co11 C23 22.2(15) . . . . ?
Co12 Co10 Co11 C23 -36.7(15) . . . . ?
Pt4 Co10 Co11 C23 16.0(15) . . . . ?
Pt3 Co10 Co11 C23 80.6(15) . . . . ?
C24 Co10 Co11 C1 -146.6(8) . . . . ?
C19 Co10 Co11 C1 110.1(8) . . . . ?
C18 Co10 Co11 C1 -18.8(14) . . . . ?
Co12 Co10 Co11 C1 -58.9(5) . . . . ?
Pt4 Co10 Co11 C1 -6.2(5) . . . . ?
Pt3 Co10 Co11 C1 58.4(5) . . . . ?
C24 Co10 Co11 Co12 -87.8(6) . . . . ?
C19 Co10 Co11 Co12 168.9(7) . . . . ?
C18 Co10 Co11 Co12 40.0(13) . . . . ?
C1 Co10 Co11 Co12 58.9(5) . . . . ?
Pt4 Co10 Co11 Co12 52.63(8) . . . . ?
Pt3 Co10 Co11 Co12 117.30(8) . . . . ?
C24 Co10 Co11 Pt5 -137.9(6) . . . . ?
C19 Co10 Co11 Pt5 118.8(7) . . . . ?
C18 Co10 Co11 Pt5 -10.1(14) . . . . ?
C1 Co10 Co11 Pt5 8.7(5) . . . . ?
Co12 Co10 Co11 Pt5 -50.11(8) . . . . ?
Pt4 Co10 Co11 Pt5 2.52(9) . . . . ?
Pt3 Co10 Co11 Pt5 67.19(6) . . . . ?
C24 Co10 Co11 Pt3 154.9(6) . . . . ?
C19 Co10 Co11 Pt3 51.6(7) . . . . ?
C18 Co10 Co11 Pt3 -77.3(13) . . . . ?
C1 Co10 Co11 Pt3 -58.4(5) . . . . ?
Co12 Co10 Co11 Pt3 -117.30(8) . . . . ?
Pt4 Co10 Co11 Pt3 -64.67(6) . . . . ?
C15 Pt5 Co11 C25 65.9(15) . . . . ?
C1 Pt5 Co11 C25 -117.9(13) . . . . ?
C21 Pt5 Co11 C25 -23.9(13) . . . . ?
C23 Pt5 Co11 C25 63.3(14) . . . . ?
Co12 Pt5 Co11 C25 -59.2(11) . . . . ?
Pt2 Pt5 Co11 C25 -127.6(11) . . . . ?
Pt1 Pt5 Co11 C25 161.1(11) . . . . ?
Pt4 Pt5 Co11 C25 -111.2(11) . . . . ?
Pt3 Pt5 Co11 C25 -165.9(11) . . . . ?
C15 Pt5 Co11 C22 -77.6(13) . . . . ?
C1 Pt5 Co11 C22 98.6(10) . . . . ?
C21 Pt5 Co11 C22 -167.4(10) . . . . ?
C23 Pt5 Co11 C22 -80.1(12) . . . . ?
Co12 Pt5 Co11 C22 157.4(9) . . . . ?
Pt2 Pt5 Co11 C22 89.0(9) . . . . ?
Pt1 Pt5 Co11 C22 17.6(9) . . . . ?
Pt4 Pt5 Co11 C22 105.3(8) . . . . ?
Pt3 Pt5 Co11 C22 50.6(8) . . . . ?
C15 Pt5 Co11 C23 2.6(13) . . . . ?
C1 Pt5 Co11 C23 178.8(10) . . . . ?
C21 Pt5 Co11 C23 -87.3(10) . . . . ?
Co12 Pt5 Co11 C23 -122.5(8) . . . . ?
Pt2 Pt5 Co11 C23 169.1(8) . . . . ?
Pt1 Pt5 Co11 C23 97.8(8) . . . . ?
Pt4 Pt5 Co11 C23 -174.6(8) . . . . ?
Pt3 Pt5 Co11 C23 130.7(8) . . . . ?
C15 Pt5 Co11 C1 -176.2(11) . . . . ?
C21 Pt5 Co11 C1 93.9(8) . . . . ?
C23 Pt5 Co11 C1 -178.8(10) . . . . ?
Co12 Pt5 Co11 C1 58.7(5) . . . . ?
Pt2 Pt5 Co11 C1 -9.7(5) . . . . ?
Pt1 Pt5 Co11 C1 -81.0(5) . . . . ?
Pt4 Pt5 Co11 C1 6.7(5) . . . . ?
Pt3 Pt5 Co11 C1 -48.0(5) . . . . ?
C15 Pt5 Co11 Co12 125.1(10) . . . . ?
C1 Pt5 Co11 Co12 -58.7(5) . . . . ?
C21 Pt5 Co11 Co12 35.2(6) . . . . ?
C23 Pt5 Co11 Co12 122.5(8) . . . . ?
Pt2 Pt5 Co11 Co12 -68.39(10) . . . . ?
Pt1 Pt5 Co11 Co12 -139.73(7) . . . . ?
Pt4 Pt5 Co11 Co12 -52.06(6) . . . . ?
Pt3 Pt5 Co11 Co12 -106.77(8) . . . . ?
C15 Pt5 Co11 Co10 175.0(10) . . . . ?
C1 Pt5 Co11 Co10 -8.8(5) . . . . ?
C21 Pt5 Co11 Co10 85.2(6) . . . . ?
C23 Pt5 Co11 Co10 172.5(8) . . . . ?
Co12 Pt5 Co11 Co10 49.95(8) . . . . ?
Pt2 Pt5 Co11 Co10 -18.44(13) . . . . ?
Pt1 Pt5 Co11 Co10 -89.78(8) . . . . ?
Pt4 Pt5 Co11 Co10 -2.10(7) . . . . ?
Pt3 Pt5 Co11 Co10 -56.82(7) . . . . ?
C15 Pt5 Co11 Pt3 -128.2(10) . . . . ?
C1 Pt5 Co11 Pt3 48.0(5) . . . . ?
C21 Pt5 Co11 Pt3 142.0(6) . . . . ?
C23 Pt5 Co11 Pt3 -130.7(8) . . . . ?
Co12 Pt5 Co11 Pt3 106.77(8) . . . . ?
Pt2 Pt5 Co11 Pt3 38.37(10) . . . . ?
Pt1 Pt5 Co11 Pt3 -32.96(5) . . . . ?
Pt4 Pt5 Co11 Pt3 54.71(4) . . . . ?
C17 Pt3 Co11 C25 -60.3(14) . . . . ?
C1 Pt3 Co11 C25 117.5(13) . . . . ?
C19 Pt3 Co11 C25 23.7(12) . . . . ?
C22 Pt3 Co11 C25 -65.7(13) . . . . ?
Pt1 Pt3 Co11 C25 -160.7(11) . . . . ?
Pt6 Pt3 Co11 C25 127.1(11) . . . . ?
Co10 Pt3 Co11 C25 58.4(11) . . . . ?
Pt4 Pt3 Co11 C25 109.1(11) . . . . ?
Pt5 Pt3 Co11 C25 165.7(11) . . . . ?
C17 Pt3 Co11 C22 5.4(11) . . . . ?
C1 Pt3 Co11 C22 -176.8(9) . . . . ?
C19 Pt3 Co11 C22 89.4(9) . . . . ?
Pt1 Pt3 Co11 C22 -95.0(7) . . . . ?
Pt6 Pt3 Co11 C22 -167.2(7) . . . . ?
Co10 Pt3 Co11 C22 124.1(7) . . . . ?
Pt4 Pt3 Co11 C22 174.8(7) . . . . ?
Pt5 Pt3 Co11 C22 -128.6(7) . . . . ?
C17 Pt3 Co11 C23 91.2(11) . . . . ?
C1 Pt3 Co11 C23 -91.0(9) . . . . ?
C19 Pt3 Co11 C23 175.2(9) . . . . ?
C22 Pt3 Co11 C23 85.8(10) . . . . ?
Pt1 Pt3 Co11 C23 -9.2(7) . . . . ?
Pt6 Pt3 Co11 C23 -81.5(7) . . . . ?
Co10 Pt3 Co11 C23 -150.1(7) . . . . ?
Pt4 Pt3 Co11 C23 -99.5(7) . . . . ?
Pt5 Pt3 Co11 C23 -42.8(7) . . . . ?
C17 Pt3 Co11 C1 -177.7(10) . . . . ?
C19 Pt3 Co11 C1 -93.8(7) . . . . ?
C22 Pt3 Co11 C1 176.8(9) . . . . ?
Pt1 Pt3 Co11 C1 81.9(5) . . . . ?
Pt6 Pt3 Co11 C1 9.6(5) . . . . ?
Co10 Pt3 Co11 C1 -59.0(5) . . . . ?
Pt4 Pt3 Co11 C1 -8.4(5) . . . . ?
Pt5 Pt3 Co11 C1 48.2(5) . . . . ?
C17 Pt3 Co11 Co12 -169.4(8) . . . . ?
C1 Pt3 Co11 Co12 8.4(5) . . . . ?
C19 Pt3 Co11 Co12 -85.4(5) . . . . ?
C22 Pt3 Co11 Co12 -174.8(7) . . . . ?
Pt1 Pt3 Co11 Co12 90.26(7) . . . . ?
Pt6 Pt3 Co11 Co12 17.97(12) . . . . ?
Co10 Pt3 Co11 Co12 -50.65(8) . . . . ?
Pt4 Pt3 Co11 Co12 -0.03(7) . . . . ?
Pt5 Pt3 Co11 Co12 56.63(7) . . . . ?
C17 Pt3 Co11 Co10 -118.7(8) . . . . ?
C1 Pt3 Co11 Co10 59.0(5) . . . . ?
C19 Pt3 Co11 Co10 -34.7(5) . . . . ?
C22 Pt3 Co11 Co10 -124.1(7) . . . . ?
Pt1 Pt3 Co11 Co10 140.91(7) . . . . ?
Pt6 Pt3 Co11 Co10 68.62(10) . . . . ?
Pt4 Pt3 Co11 Co10 50.62(6) . . . . ?
Pt5 Pt3 Co11 Co10 107.27(8) . . . . ?
C17 Pt3 Co11 Pt5 134.0(8) . . . . ?
C1 Pt3 Co11 Pt5 -48.2(5) . . . . ?
C19 Pt3 Co11 Pt5 -142.0(5) . . . . ?
C22 Pt3 Co11 Pt5 128.6(7) . . . . ?
Pt1 Pt3 Co11 Pt5 33.64(5) . . . . ?
Pt6 Pt3 Co11 Pt5 -38.66(10) . . . . ?
Co10 Pt3 Co11 Pt5 -107.27(8) . . . . ?
Pt4 Pt3 Co11 Pt5 -56.66(5) . . . . ?
C25 Co11 Co12 C26 6.2(9) . . . . ?
C22 Co11 Co12 C26 137.7(19) . . . . ?
C23 Co11 Co12 C26 -96.5(9) . . . . ?
C1 Co11 Co12 C26 159.4(8) . . . . ?
Co10 Co11 Co12 C26 99.9(6) . . . . ?
Pt5 Co11 Co12 C26 -141.6(6) . . . . ?
Pt3 Co11 Co12 C26 151.0(6) . . . . ?
C25 Co11 Co12 C21 105.1(10) . . . . ?
C22 Co11 Co12 C21 -123(2) . . . . ?
C23 Co11 Co12 C21 2.4(9) . . . . ?
C1 Co11 Co12 C21 -101.7(8) . . . . ?
Co10 Co11 Co12 C21 -161.2(7) . . . . ?
Pt5 Co11 Co12 C21 -42.7(7) . . . . ?
Pt3 Co11 Co12 C21 -110.1(7) . . . . ?
C25 Co11 Co12 C20 -122.7(17) . . . . ?
C22 Co11 Co12 C20 9(2) . . . . ?
C23 Co11 Co12 C20 134.5(17) . . . . ?
C1 Co11 Co12 C20 30.4(17) . . . . ?
Co10 Co11 Co12 C20 -29.0(16) . . . . ?
Pt5 Co11 Co12 C20 89.5(16) . . . . ?
Pt3 Co11 Co12 C20 22.0(16) . . . . ?
C25 Co11 Co12 C1 -153.1(9) . . . . ?
C22 Co11 Co12 C1 -21.7(19) . . . . ?
C23 Co11 Co12 C1 104.1(8) . . . . ?
Co10 Co11 Co12 C1 -59.5(5) . . . . ?
Pt5 Co11 Co12 C1 59.0(5) . . . . ?
Pt3 Co11 Co12 C1 -8.4(5) . . . . ?
C25 Co11 Co12 Co10 -93.7(7) . . . . ?
C22 Co11 Co12 Co10 37.8(18) . . . . ?
C23 Co11 Co12 Co10 163.6(7) . . . . ?
C1 Co11 Co12 Co10 59.5(5) . . . . ?
Pt5 Co11 Co12 Co10 118.50(8) . . . . ?
Pt3 Co11 Co12 Co10 51.08(7) . . . . ?
C25 Co11 Co12 Pt5 147.8(7) . . . . ?
C22 Co11 Co12 Pt5 -80.7(18) . . . . ?
C23 Co11 Co12 Pt5 45.1(7) . . . . ?
C1 Co11 Co12 Pt5 -59.0(5) . . . . ?
Co10 Co11 Co12 Pt5 -118.50(8) . . . . ?
Pt3 Co11 Co12 Pt5 -67.42(6) . . . . ?
C25 Co11 Co12 Pt4 -144.7(7) . . . . ?
C22 Co11 Co12 Pt4 -13.3(18) . . . . ?
C23 Co11 Co12 Pt4 112.5(7) . . . . ?
C1 Co11 Co12 Pt4 8.4(5) . . . . ?
Co10 Co11 Co12 Pt4 -51.04(7) . . . . ?
Pt5 Co11 Co12 Pt4 67.46(6) . . . . ?
Pt3 Co11 Co12 Pt4 0.04(8) . . . . ?
C24 Co10 Co12 C26 6.0(9) . . . . ?
C19 Co10 Co12 C26 -118.5(18) . . . . ?
C18 Co10 Co12 C26 105.7(8) . . . . ?
C1 Co10 Co12 C26 -150.5(8) . . . . ?
Co11 Co10 Co12 C26 -90.7(6) . . . . ?
Pt4 Co10 Co12 C26 152.4(6) . . . . ?
Pt3 Co10 Co12 C26 -142.4(6) . . . . ?
C24 Co10 Co12 C21 138.0(15) . . . . ?
C19 Co10 Co12 C21 13(2) . . . . ?
C18 Co10 Co12 C21 -122.4(15) . . . . ?
C1 Co10 Co12 C21 -18.6(15) . . . . ?
Co11 Co10 Co12 C21 41.2(14) . . . . ?
Pt4 Co10 Co12 C21 -75.7(14) . . . . ?
Pt3 Co10 Co12 C21 -10.5(14) . . . . ?
C24 Co10 Co12 C20 -94.1(9) . . . . ?
C19 Co10 Co12 C20 141.4(18) . . . . ?
C18 Co10 Co12 C20 5.6(8) . . . . ?
C1 Co10 Co12 C20 109.4(8) . . . . ?
Co11 Co10 Co12 C20 169.2(7) . . . . ?
Pt4 Co10 Co12 C20 52.3(6) . . . . ?
Pt3 Co10 Co12 C20 117.5(6) . . . . ?
C24 Co10 Co12 C1 156.6(8) . . . . ?
C19 Co10 Co12 C1 32.0(17) . . . . ?
C18 Co10 Co12 C1 -103.8(7) . . . . ?
Co11 Co10 Co12 C1 59.8(5) . . . . ?
Pt4 Co10 Co12 C1 -57.1(5) . . . . ?
Pt3 Co10 Co12 C1 8.1(5) . . . . ?
C24 Co10 Co12 Co11 96.7(6) . . . . ?
C19 Co10 Co12 Co11 -27.8(16) . . . . ?
C18 Co10 Co12 Co11 -163.6(5) . . . . ?
C1 Co10 Co12 Co11 -59.8(5) . . . . ?
Pt4 Co10 Co12 Co11 -116.92(8) . . . . ?
Pt3 Co10 Co12 Co11 -51.70(7) . . . . ?
C24 Co10 Co12 Pt5 147.8(6) . . . . ?
C19 Co10 Co12 Pt5 23.2(17) . . . . ?
C18 Co10 Co12 Pt5 -112.6(5) . . . . ?
C1 Co10 Co12 Pt5 -8.8(5) . . . . ?
Co11 Co10 Co12 Pt5 51.01(8) . . . . ?
Pt4 Co10 Co12 Pt5 -65.90(6) . . . . ?
Pt3 Co10 Co12 Pt5 -0.69(9) . . . . ?
C24 Co10 Co12 Pt4 -146.3(6) . . . . ?
C19 Co10 Co12 Pt4 89.1(16) . . . . ?
C18 Co10 Co12 Pt4 -46.7(5) . . . . ?
C1 Co10 Co12 Pt4 57.1(5) . . . . ?
Co11 Co10 Co12 Pt4 116.92(8) . . . . ?
Pt3 Co10 Co12 Pt4 65.22(6) . . . . ?
C15 Pt5 Co12 C26 -55.8(14) . . . . ?
C1 Pt5 Co12 C26 125.2(10) . . . . ?
C21 Pt5 Co12 C26 -57.8(12) . . . . ?
C23 Pt5 Co12 C26 30.5(11) . . . . ?
Co11 Pt5 Co12 C26 65.8(9) . . . . ?
Pt2 Pt5 Co12 C26 -156.7(9) . . . . ?
Pt1 Pt5 Co12 C26 130.3(9) . . . . ?
Pt4 Pt5 Co12 C26 172.2(9) . . . . ?
Pt3 Pt5 Co12 C26 116.9(9) . . . . ?
C15 Pt5 Co12 C21 1.9(13) . . . . ?
C1 Pt5 Co12 C21 -177.1(10) . . . . ?
C23 Pt5 Co12 C21 88.3(10) . . . . ?
Co11 Pt5 Co12 C21 123.6(9) . . . . ?
Pt2 Pt5 Co12 C21 -99.0(9) . . . . ?
Pt1 Pt5 Co12 C21 -172.0(9) . . . . ?
Pt4 Pt5 Co12 C21 -130.1(9) . . . . ?
Pt3 Pt5 Co12 C21 174.7(9) . . . . ?
C15 Pt5 Co12 C20 83.4(13) . . . . ?
C1 Pt5 Co12 C20 -95.5(9) . . . . ?
C21 Pt5 Co12 C20 81.5(12) . . . . ?
C23 Pt5 Co12 C20 169.8(9) . . . . ?
Co11 Pt5 Co12 C20 -154.9(8) . . . . ?
Pt2 Pt5 Co12 C20 -17.5(8) . . . . ?
Pt1 Pt5 Co12 C20 -90.5(8) . . . . ?
Pt4 Pt5 Co12 C20 -48.5(8) . . . . ?
Pt3 Pt5 Co12 C20 -103.8(8) . . . . ?
C15 Pt5 Co12 C1 179.0(11) . . . . ?
C21 Pt5 Co12 C1 177.1(10) . . . . ?
C23 Pt5 Co12 C1 -94.7(7) . . . . ?
Co11 Pt5 Co12 C1 -59.3(5) . . . . ?
Pt2 Pt5 Co12 C1 78.1(5) . . . . ?
Pt1 Pt5 Co12 C1 5.1(5) . . . . ?
Pt4 Pt5 Co12 C1 47.0(5) . . . . ?
Pt3 Pt5 Co12 C1 -8.2(5) . . . . ?
C15 Pt5 Co12 Co11 -121.7(10) . . . . ?
C1 Pt5 Co12 Co11 59.3(5) . . . . ?
C21 Pt5 Co12 Co11 -123.6(9) . . . . ?
C23 Pt5 Co12 Co11 -35.3(5) . . . . ?
Pt2 Pt5 Co12 Co11 137.41(7) . . . . ?
Pt1 Pt5 Co12 Co11 64.42(10) . . . . ?
Pt4 Pt5 Co12 Co11 106.34(8) . . . . ?
Pt3 Pt5 Co12 Co11 51.10(6) . . . . ?
C15 Pt5 Co12 Co10 -172.2(10) . . . . ?
C1 Pt5 Co12 Co10 8.8(5) . . . . ?
C21 Pt5 Co12 Co10 -174.1(9) . . . . ?
C23 Pt5 Co12 Co10 -85.9(5) . . . . ?
Co11 Pt5 Co12 Co10 -50.53(9) . . . . ?
Pt2 Pt5 Co12 Co10 86.88(8) . . . . ?
Pt1 Pt5 Co12 Co10 13.89(13) . . . . ?
Pt4 Pt5 Co12 Co10 55.81(7) . . . . ?
Pt3 Pt5 Co12 Co10 0.57(7) . . . . ?
C15 Pt5 Co12 Pt4 132.0(10) . . . . ?
C1 Pt5 Co12 Pt4 -47.0(5) . . . . ?
C21 Pt5 Co12 Pt4 130.1(9) . . . . ?
C23 Pt5 Co12 Pt4 -141.7(5) . . . . ?
Co11 Pt5 Co12 Pt4 -106.34(8) . . . . ?
Pt2 Pt5 Co12 Pt4 31.07(5) . . . . ?
Pt1 Pt5 Co12 Pt4 -41.92(10) . . . . ?
Pt3 Pt5 Co12 Pt4 -55.23(4) . . . . ?
C16 Pt4 Co12 C26 59.8(15) . . . . ?
C1 Pt4 Co12 C26 -120.8(13) . . . . ?
C18 Pt4 Co12 C26 -26.6(13) . . . . ?
C20 Pt4 Co12 C26 58.8(14) . . . . ?
Pt2 Pt4 Co12 C26 158.5(12) . . . . ?
Co10 Pt4 Co12 C26 -60.7(12) . . . . ?
Pt6 Pt4 Co12 C26 -129.4(12) . . . . ?
Pt3 Pt4 Co12 C26 -112.1(12) . . . . ?
Pt5 Pt4 Co12 C26 -169.8(12) . . . . ?
C16 Pt4 Co12 C21 -89.4(11) . . . . ?
C1 Pt4 Co12 C21 90.0(9) . . . . ?
C18 Pt4 Co12 C21 -175.8(9) . . . . ?
C20 Pt4 Co12 C21 -90.4(10) . . . . ?
Pt2 Pt4 Co12 C21 9.3(7) . . . . ?
Co10 Pt4 Co12 C21 150.1(7) . . . . ?
Pt6 Pt4 Co12 C21 81.4(7) . . . . ?
Pt3 Pt4 Co12 C21 98.7(7) . . . . ?
Pt5 Pt4 Co12 C21 41.0(7) . . . . ?
C16 Pt4 Co12 C20 1.0(11) . . . . ?
C1 Pt4 Co12 C20 -179.6(9) . . . . ?
C18 Pt4 Co12 C20 -85.4(8) . . . . ?
Pt2 Pt4 Co12 C20 99.7(7) . . . . ?
Co10 Pt4 Co12 C20 -119.5(7) . . . . ?
Pt6 Pt4 Co12 C20 171.8(7) . . . . ?
Pt3 Pt4 Co12 C20 -170.9(7) . . . . ?
Pt5 Pt4 Co12 C20 131.4(7) . . . . ?
C16 Pt4 Co12 C1 -179.4(10) . . . . ?
C18 Pt4 Co12 C1 94.2(7) . . . . ?
C20 Pt4 Co12 C1 179.6(9) . . . . ?
Pt2 Pt4 Co12 C1 -80.7(5) . . . . ?
Co10 Pt4 Co12 C1 60.0(5) . . . . ?
Pt6 Pt4 Co12 C1 -8.6(5) . . . . ?
Pt3 Pt4 Co12 C1 8.7(5) . . . . ?
Pt5 Pt4 Co12 C1 -49.0(5) . . . . ?
C16 Pt4 Co12 Co11 171.8(9) . . . . ?
C1 Pt4 Co12 Co11 -8.7(5) . . . . ?
C18 Pt4 Co12 Co11 85.5(5) . . . . ?
C20 Pt4 Co12 Co11 170.8(7) . . . . ?
Pt2 Pt4 Co12 Co11 -89.47(8) . . . . ?
Co10 Pt4 Co12 Co11 51.31(8) . . . . ?
Pt6 Pt4 Co12 Co11 -17.32(13) . . . . ?
Pt3 Pt4 Co12 Co11 -0.03(7) . . . . ?
Pt5 Pt4 Co12 Co11 -57.76(7) . . . . ?
C16 Pt4 Co12 Co10 120.5(9) . . . . ?
C1 Pt4 Co12 Co10 -60.0(5) . . . . ?
C18 Pt4 Co12 Co10 34.2(4) . . . . ?
C20 Pt4 Co12 Co10 119.5(7) . . . . ?
Pt2 Pt4 Co12 Co10 -140.78(6) . . . . ?
Pt6 Pt4 Co12 Co10 -68.62(10) . . . . ?
Pt3 Pt4 Co12 Co10 -51.34(6) . . . . ?
Pt5 Pt4 Co12 Co10 -109.07(8) . . . . ?
C16 Pt4 Co12 Pt5 -130.4(9) . . . . ?
C1 Pt4 Co12 Pt5 49.0(5) . . . . ?
C18 Pt4 Co12 Pt5 143.2(4) . . . . ?
C20 Pt4 Co12 Pt5 -131.4(7) . . . . ?
Pt2 Pt4 Co12 Pt5 -31.72(6) . . . . ?
Co10 Pt4 Co12 Pt5 109.07(8) . . . . ?
Pt6 Pt4 Co12 Pt5 40.44(11) . . . . ?
Pt3 Pt4 Co12 Pt5 57.73(5) . . . . ?
C26 Co12 C1 Co11 -33.8(13) . . . . ?
C21 Co12 C1 Co11 87.2(8) . . . . ?
C20 Co12 C1 Co11 -168.1(7) . . . . ?
Co10 Co12 C1 Co11 -83.7(4) . . . . ?
Pt5 Co12 C1 Co11 84.7(4) . . . . ?
Pt4 Co12 C1 Co11 -168.5(7) . . . . ?
C26 Co12 C1 Co10 49.9(12) . . . . ?
C21 Co12 C1 Co10 170.8(8) . . . . ?
C20 Co12 C1 Co10 -84.4(7) . . . . ?
Co11 Co12 C1 Co10 83.7(4) . . . . ?
Pt5 Co12 C1 Co10 168.4(7) . . . . ?
Pt4 Co12 C1 Co10 -84.8(5) . . . . ?
C26 Co12 C1 Pt5 -118.5(11) . . . . ?
C21 Co12 C1 Pt5 2.4(8) . . . . ?
C20 Co12 C1 Pt5 107.2(7) . . . . ?
Co11 Co12 C1 Pt5 -84.7(4) . . . . ?
Co10 Co12 C1 Pt5 -168.4(7) . . . . ?
Pt4 Co12 C1 Pt5 106.8(6) . . . . ?
C26 Co12 C1 Pt4 134.8(10) . . . . ?
C21 Co12 C1 Pt4 -104.3(8) . . . . ?
C20 Co12 C1 Pt4 0.4(8) . . . . ?
Co11 Co12 C1 Pt4 168.5(7) . . . . ?
Co10 Co12 C1 Pt4 84.8(5) . . . . ?
Pt5 Co12 C1 Pt4 -106.8(6) . . . . ?
C26 Co12 C1 Pt3 9(3) . . . . ?
C21 Co12 C1 Pt3 130(3) . . . . ?
C20 Co12 C1 Pt3 -125(3) . . . . ?
Co11 Co12 C1 Pt3 43(2) . . . . ?
Co10 Co12 C1 Pt3 -41(2) . . . . ?
Pt5 Co12 C1 Pt3 128(3) . . . . ?
Pt4 Co12 C1 Pt3 -126(3) . . . . ?
C25 Co11 C1 Co12 41.7(13) . . . . ?
C22 Co11 C1 Co12 171.9(7) . . . . ?
C23 Co11 C1 Co12 -85.5(8) . . . . ?
Co10 Co11 C1 Co12 83.9(4) . . . . ?
Pt5 Co11 C1 Co12 -84.4(5) . . . . ?
Pt3 Co11 C1 Co12 168.8(7) . . . . ?
C25 Co11 C1 Co10 -42.2(13) . . . . ?
C22 Co11 C1 Co10 87.9(8) . . . . ?
C23 Co11 C1 Co10 -169.4(8) . . . . ?
Co12 Co11 C1 Co10 -83.9(4) . . . . ?
Pt5 Co11 C1 Co10 -168.3(7) . . . . ?
Pt3 Co11 C1 Co10 84.9(5) . . . . ?
C25 Co11 C1 Pt5 126.1(11) . . . . ?
C22 Co11 C1 Pt5 -103.7(8) . . . . ?
C23 Co11 C1 Pt5 -1.1(8) . . . . ?
Co12 Co11 C1 Pt5 84.4(5) . . . . ?
Co10 Co11 C1 Pt5 168.3(7) . . . . ?
Pt3 Co11 C1 Pt5 -106.8(5) . . . . ?
C25 Co11 C1 Pt4 -8(4) . . . . ?
C22 Co11 C1 Pt4 122(3) . . . . ?
C23 Co11 C1 Pt4 -136(3) . . . . ?
Co12 Co11 C1 Pt4 -50(3) . . . . ?
Co10 Co11 C1 Pt4 34(3) . . . . ?
Pt5 Co11 C1 Pt4 -135(3) . . . . ?
Pt3 Co11 C1 Pt4 119(3) . . . . ?
C25 Co11 C1 Pt3 -127.1(11) . . . . ?
C22 Co11 C1 Pt3 3.1(9) . . . . ?
C23 Co11 C1 Pt3 105.7(8) . . . . ?
Co12 Co11 C1 Pt3 -168.8(7) . . . . ?
Co10 Co11 C1 Pt3 -84.9(5) . . . . ?
Pt5 Co11 C1 Pt3 106.8(5) . . . . ?
C24 Co10 C1 Co12 -33.7(11) . . . . ?
C19 Co10 C1 Co12 -166.7(8) . . . . ?
C18 Co10 C1 Co12 88.3(7) . . . . ?
Co11 Co10 C1 Co12 -83.3(5) . . . . ?
Pt4 Co10 C1 Co12 88.3(5) . . . . ?
Pt3 Co10 C1 Co12 -169.2(7) . . . . ?
C24 Co10 C1 Co11 49.6(10) . . . . ?
C19 Co10 C1 Co11 -83.4(8) . . . . ?
C18 Co10 C1 Co11 171.6(7) . . . . ?
Co12 Co10 C1 Co11 83.3(5) . . . . ?
Pt4 Co10 C1 Co11 171.7(7) . . . . ?
Pt3 Co10 C1 Co11 -85.9(5) . . . . ?
C24 Co10 C1 Pt5 8(3) . . . . ?
C19 Co10 C1 Pt5 -125(3) . . . . ?
C18 Co10 C1 Pt5 130(3) . . . . ?
Co12 Co10 C1 Pt5 42(2) . . . . ?
Co11 Co10 C1 Pt5 -42(2) . . . . ?
Pt4 Co10 C1 Pt5 130(3) . . . . ?
Pt3 Co10 C1 Pt5 -128(3) . . . . ?
C24 Co10 C1 Pt4 -122.0(9) . . . . ?
C19 Co10 C1 Pt4 105.0(8) . . . . ?
C18 Co10 C1 Pt4 0.0(8) . . . . ?
Co12 Co10 C1 Pt4 -88.3(5) . . . . ?
Co11 Co10 C1 Pt4 -171.7(7) . . . . ?
Pt3 Co10 C1 Pt4 102.5(5) . . . . ?
C24 Co10 C1 Pt3 135.5(8) . . . . ?
C19 Co10 C1 Pt3 2.5(9) . . . . ?
C18 Co10 C1 Pt3 -102.5(7) . . . . ?
Co12 Co10 C1 Pt3 169.2(7) . . . . ?
Co11 Co10 C1 Pt3 85.9(5) . . . . ?
Pt4 Co10 C1 Pt3 -102.5(5) . . . . ?
C15 Pt5 C1 Co12 -166(16) . . . . ?
C21 Pt5 C1 Co12 -2.0(7) . . . . ?
C23 Pt5 C1 Co12 84.0(7) . . . . ?
Co11 Pt5 C1 Co12 83.1(5) . . . . ?
Pt2 Pt5 C1 Co12 -103.8(4) . . . . ?
Pt1 Pt5 C1 Co12 -176.4(4) . . . . ?
Pt4 Pt5 C1 Co12 -85.7(6) . . . . ?
Pt3 Pt5 C1 Co12 166.4(8) . . . . ?
C15 Pt5 C1 Co11 111(16) . . . . ?
C21 Pt5 C1 Co11 -85.2(7) . . . . ?
C23 Pt5 C1 Co11 0.8(7) . . . . ?
Co12 Pt5 C1 Co11 -83.1(5) . . . . ?
Pt2 Pt5 C1 Co11 173.0(4) . . . . ?
Pt1 Pt5 C1 Co11 100.5(4) . . . . ?
Pt4 Pt5 C1 Co11 -168.9(9) . . . . ?
Pt3 Pt5 C1 Co11 83.2(6) . . . . ?
C15 Pt5 C1 Co10 152(15) . . . . ?
C21 Pt5 C1 Co10 -43(3) . . . . ?
C23 Pt5 C1 Co10 43(3) . . . . ?
Co12 Pt5 C1 Co10 -41(2) . . . . ?
Co11 Pt5 C1 Co10 42(2) . . . . ?
Pt2 Pt5 C1 Co10 -145(3) . . . . ?
Pt1 Pt5 C1 Co10 142(3) . . . . ?
Pt4 Pt5 C1 Co10 -127(3) . . . . ?
Pt3 Pt5 C1 Co10 125(3) . . . . ?
C15 Pt5 C1 Pt4 -80(16) . . . . ?
C21 Pt5 C1 Pt4 83.7(8) . . . . ?
C23 Pt5 C1 Pt4 169.7(7) . . . . ?
Co12 Pt5 C1 Pt4 85.7(6) . . . . ?
Co11 Pt5 C1 Pt4 168.9(9) . . . . ?
Pt2 Pt5 C1 Pt4 -18.1(5) . . . . ?
Pt1 Pt5 C1 Pt4 -90.6(5) . . . . ?
Pt3 Pt5 C1 Pt4 -107.9(8) . . . . ?
C15 Pt5 C1 Pt3 27(17) . . . . ?
C21 Pt5 C1 Pt3 -168.4(7) . . . . ?
C23 Pt5 C1 Pt3 -82.4(7) . . . . ?
Co12 Pt5 C1 Pt3 -166.4(8) . . . . ?
Co11 Pt5 C1 Pt3 -83.2(6) . . . . ?
Pt2 Pt5 C1 Pt3 89.8(5) . . . . ?
Pt1 Pt5 C1 Pt3 17.2(5) . . . . ?
Pt4 Pt5 C1 Pt3 107.9(8) . . . . ?
C16 Pt4 C1 Co12 7(13) . . . . ?
C18 Pt4 C1 Co12 -83.2(6) . . . . ?
C20 Pt4 C1 Co12 -0.3(6) . . . . ?
Pt2 Pt4 C1 Co12 101.2(4) . . . . ?
Co10 Pt4 C1 Co12 -83.3(5) . . . . ?
Pt6 Pt4 C1 Co12 174.0(4) . . . . ?
Pt3 Pt4 C1 Co12 -166.3(8) . . . . ?
Pt5 Pt4 C1 Co12 82.8(6) . . . . ?
C16 Pt4 C1 Co11 57(14) . . . . ?
C18 Pt4 C1 Co11 -34(3) . . . . ?
C20 Pt4 C1 Co11 49(3) . . . . ?
Pt2 Pt4 C1 Co11 151(3) . . . . ?
Co10 Pt4 C1 Co11 -34(3) . . . . ?
Pt6 Pt4 C1 Co11 -136(3) . . . . ?
Co12 Pt4 C1 Co11 50(3) . . . . ?
Pt3 Pt4 C1 Co11 -117(3) . . . . ?
Pt5 Pt4 C1 Co11 132(3) . . . . ?
C16 Pt4 C1 Co10 91(13) . . . . ?
C18 Pt4 C1 Co10 0.0(6) . . . . ?
C20 Pt4 C1 Co10 83.0(6) . . . . ?
Pt2 Pt4 C1 Co10 -175.5(4) . . . . ?
Pt6 Pt4 C1 Co10 -102.7(4) . . . . ?
Co12 Pt4 C1 Co10 83.3(5) . . . . ?
Pt3 Pt4 C1 Co10 -83.0(6) . . . . ?
Pt5 Pt4 C1 Co10 166.0(9) . . . . ?
C16 Pt4 C1 Pt5 -75(13) . . . . ?
C18 Pt4 C1 Pt5 -166.0(7) . . . . ?
C20 Pt4 C1 Pt5 -83.1(7) . . . . ?
Pt2 Pt4 C1 Pt5 18.5(5) . . . . ?
Co10 Pt4 C1 Pt5 -166.0(9) . . . . ?
Pt6 Pt4 C1 Pt5 91.2(5) . . . . ?
Co12 Pt4 C1 Pt5 -82.8(6) . . . . ?
Pt3 Pt4 C1 Pt5 110.9(8) . . . . ?
C16 Pt4 C1 Pt3 174(13) . . . . ?
C18 Pt4 C1 Pt3 83.1(6) . . . . ?
C20 Pt4 C1 Pt3 166.0(6) . . . . ?
Pt2 Pt4 C1 Pt3 -92.5(4) . . . . ?
Co10 Pt4 C1 Pt3 83.0(6) . . . . ?
Pt6 Pt4 C1 Pt3 -19.7(5) . . . . ?
Co12 Pt4 C1 Pt3 166.3(8) . . . . ?
Pt5 Pt4 C1 Pt3 -110.9(8) . . . . ?
C17 Pt3 C1 Co12 -13(15) . . . . ?
C19 Pt3 C1 Co12 39(3) . . . . ?
C22 Pt3 C1 Co12 -45(3) . . . . ?
Pt1 Pt3 C1 Co12 -142(3) . . . . ?
Pt6 Pt3 C1 Co12 144(3) . . . . ?
Co10 Pt3 C1 Co12 41(2) . . . . ?
Co11 Pt3 C1 Co12 -43(2) . . . . ?
Pt4 Pt3 C1 Co12 124(3) . . . . ?
Pt5 Pt3 C1 Co12 -125(3) . . . . ?
C17 Pt3 C1 Co11 30(13) . . . . ?
C19 Pt3 C1 Co11 81.6(6) . . . . ?
C22 Pt3 C1 Co11 -2.0(6) . . . . ?
Pt1 Pt3 C1 Co11 -99.9(4) . . . . ?
Pt6 Pt3 C1 Co11 -173.5(3) . . . . ?
Co10 Pt3 C1 Co11 83.3(5) . . . . ?
Pt4 Pt3 C1 Co11 166.6(8) . . . . ?
Pt5 Pt3 C1 Co11 -82.3(6) . . . . ?
C17 Pt3 C1 Co10 -53(13) . . . . ?
C19 Pt3 C1 Co10 -1.7(6) . . . . ?
C22 Pt3 C1 Co10 -85.3(6) . . . . ?
Pt1 Pt3 C1 Co10 176.8(4) . . . . ?
Pt6 Pt3 C1 Co10 103.2(3) . . . . ?
Co11 Pt3 C1 Co10 -83.3(5) . . . . ?
Pt4 Pt3 C1 Co10 83.3(5) . . . . ?
Pt5 Pt3 C1 Co10 -165.6(8) . . . . ?
C17 Pt3 C1 Pt5 112(13) . . . . ?
C19 Pt3 C1 Pt5 163.9(7) . . . . ?
C22 Pt3 C1 Pt5 80.3(7) . . . . ?
Pt1 Pt3 C1 Pt5 -17.5(5) . . . . ?
Pt6 Pt3 C1 Pt5 -91.2(5) . . . . ?
Co10 Pt3 C1 Pt5 165.6(8) . . . . ?
Co11 Pt3 C1 Pt5 82.3(6) . . . . ?
Pt4 Pt3 C1 Pt5 -111.1(8) . . . . ?
C17 Pt3 C1 Pt4 -137(13) . . . . ?
C19 Pt3 C1 Pt4 -85.0(7) . . . . ?
C22 Pt3 C1 Pt4 -168.6(7) . . . . ?
Pt1 Pt3 C1 Pt4 93.6(5) . . . . ?
Pt6 Pt3 C1 Pt4 19.9(5) . . . . ?
Co10 Pt3 C1 Pt4 -83.3(5) . . . . ?
Co11 Pt3 C1 Pt4 -166.6(8) . . . . ?
Pt5 Pt3 C1 Pt4 111.1(8) . . . . ?
C4 Co8 C2 Co7 29.5(14) . . . . ?
C8 Co8 C2 Co7 170.6(6) . . . . ?
C7 Co8 C2 Co7 -87.9(8) . . . . ?
Co9 Co8 C2 Co7 83.8(4) . . . . ?
Pt6 Co8 C2 Co7 -83.9(5) . . . . ?
Pt1 Co8 C2 Co7 170.0(7) . . . . ?
C4 Co8 C2 Co9 -54.3(14) . . . . ?
C8 Co8 C2 Co9 86.8(7) . . . . ?
C7 Co8 C2 Co9 -171.7(7) . . . . ?
Co7 Co8 C2 Co9 -83.8(4) . . . . ?
Pt6 Co8 C2 Co9 -167.6(7) . . . . ?
Pt1 Co8 C2 Co9 86.2(5) . . . . ?
C4 Co8 C2 Pt6 113.4(12) . . . . ?
C8 Co8 C2 Pt6 -105.5(7) . . . . ?
C7 Co8 C2 Pt6 -4.0(8) . . . . ?
Co7 Co8 C2 Pt6 83.9(5) . . . . ?
Co9 Co8 C2 Pt6 167.6(7) . . . . ?
Pt1 Co8 C2 Pt6 -106.2(5) . . . . ?
C4 Co8 C2 Pt2 -7(4) . . . . ?
C8 Co8 C2 Pt2 134(3) . . . . ?
C7 Co8 C2 Pt2 -124(3) . . . . ?
Co7 Co8 C2 Pt2 -36(3) . . . . ?
Co9 Co8 C2 Pt2 47(3) . . . . ?
Pt6 Co8 C2 Pt2 -120(3) . . . . ?
Pt1 Co8 C2 Pt2 134(3) . . . . ?
C4 Co8 C2 Pt1 -140.5(12) . . . . ?
C8 Co8 C2 Pt1 0.6(8) . . . . ?
C7 Co8 C2 Pt1 102.2(8) . . . . ?
Co7 Co8 C2 Pt1 -170.0(7) . . . . ?
Co9 Co8 C2 Pt1 -86.2(5) . . . . ?
Pt6 Co8 C2 Pt1 106.2(5) . . . . ?
C3 Co7 C2 Co8 -36.0(14) . . . . ?
C11 Co7 C2 Co8 -170.6(8) . . . . ?
C6 Co7 C2 Co8 85.6(7) . . . . ?
Co9 Co7 C2 Co8 -84.2(5) . . . . ?
Pt6 Co7 C2 Co8 83.9(5) . . . . ?
Pt2 Co7 C2 Co8 -170.8(7) . . . . ?
C3 Co7 C2 Co9 48.2(14) . . . . ?
C11 Co7 C2 Co9 -86.4(9) . . . . ?
C6 Co7 C2 Co9 169.8(6) . . . . ?
Co8 Co7 C2 Co9 84.2(5) . . . . ?
Pt6 Co7 C2 Co9 168.1(7) . . . . ?
Pt2 Co7 C2 Co9 -86.6(5) . . . . ?
C3 Co7 C2 Pt6 -120.0(12) . . . . ?
C11 Co7 C2 Pt6 105.5(9) . . . . ?
C6 Co7 C2 Pt6 1.7(7) . . . . ?
Co8 Co7 C2 Pt6 -83.9(5) . . . . ?
Co9 Co7 C2 Pt6 -168.1(7) . . . . ?
Pt2 Co7 C2 Pt6 105.3(5) . . . . ?
C3 Co7 C2 Pt2 134.8(12) . . . . ?
C11 Co7 C2 Pt2 0.2(9) . . . . ?
C6 Co7 C2 Pt2 -103.6(7) . . . . ?
Co8 Co7 C2 Pt2 170.8(7) . . . . ?
Co9 Co7 C2 Pt2 86.6(5) . . . . ?
Pt6 Co7 C2 Pt2 -105.3(5) . . . . ?
C3 Co7 C2 Pt1 7(4) . . . . ?
C11 Co7 C2 Pt1 -128(3) . . . . ?
C6 Co7 C2 Pt1 128(3) . . . . ?
Co8 Co7 C2 Pt1 43(3) . . . . ?
Co9 Co7 C2 Pt1 -41(3) . . . . ?
Pt6 Co7 C2 Pt1 127(3) . . . . ?
Pt2 Co7 C2 Pt1 -128(3) . . . . ?
C5 Co9 C2 Co8 36.6(11) . . . . ?
C10 Co9 C2 Co8 164.8(8) . . . . ?
C9 Co9 C2 Co8 -87.5(8) . . . . ?
Co7 Co9 C2 Co8 83.3(5) . . . . ?
Pt1 Co9 C2 Co8 -86.9(5) . . . . ?
Pt2 Co9 C2 Co8 168.6(7) . . . . ?
C5 Co9 C2 Co7 -46.7(11) . . . . ?
C10 Co9 C2 Co7 81.4(9) . . . . ?
C9 Co9 C2 Co7 -170.9(8) . . . . ?
Co8 Co9 C2 Co7 -83.3(5) . . . . ?
Pt1 Co9 C2 Co7 -170.2(7) . . . . ?
Pt2 Co9 C2 Co7 85.2(5) . . . . ?
C5 Co9 C2 Pt6 -6(3) . . . . ?
C10 Co9 C2 Pt6 122(2) . . . . ?
C9 Co9 C2 Pt6 -130(2) . . . . ?
Co7 Co9 C2 Pt6 41(2) . . . . ?
Co8 Co9 C2 Pt6 -43(2) . . . . ?
Pt1 Co9 C2 Pt6 -130(3) . . . . ?
Pt2 Co9 C2 Pt6 126(3) . . . . ?
C5 Co9 C2 Pt2 -132.0(10) . . . . ?
C10 Co9 C2 Pt2 -3.8(9) . . . . ?
C9 Co9 C2 Pt2 103.9(8) . . . . ?
Co7 Co9 C2 Pt2 -85.2(5) . . . . ?
Co8 Co9 C2 Pt2 -168.6(7) . . . . ?
Pt1 Co9 C2 Pt2 104.5(6) . . . . ?
C5 Co9 C2 Pt1 123.5(10) . . . . ?
C10 Co9 C2 Pt1 -108.3(8) . . . . ?
C9 Co9 C2 Pt1 -0.6(9) . . . . ?
Co7 Co9 C2 Pt1 170.2(7) . . . . ?
Co8 Co9 C2 Pt1 86.9(5) . . . . ?
Pt2 Co9 C2 Pt1 -104.5(6) . . . . ?
C12 Pt6 C2 Co8 135(7) . . . . ?
C7 Pt6 C2 Co8 3.4(7) . . . . ?
C6 Pt6 C2 Co8 -84.8(6) . . . . ?
Co7 Pt6 C2 Co8 -83.4(5) . . . . ?
Pt3 Pt6 C2 Co8 103.5(4) . . . . ?
Pt4 Pt6 C2 Co8 174.4(4) . . . . ?
Pt2 Pt6 C2 Co8 -166.2(9) . . . . ?
Pt1 Pt6 C2 Co8 84.3(6) . . . . ?
C12 Pt6 C2 Co7 -141(7) . . . . ?
C7 Pt6 C2 Co7 86.8(7) . . . . ?
C6 Pt6 C2 Co7 -1.4(6) . . . . ?
Co8 Pt6 C2 Co7 83.4(5) . . . . ?
Pt3 Pt6 C2 Co7 -173.1(4) . . . . ?
Pt4 Pt6 C2 Co7 -102.2(4) . . . . ?
Pt2 Pt6 C2 Co7 -82.8(6) . . . . ?
Pt1 Pt6 C2 Co7 167.7(9) . . . . ?
C12 Pt6 C2 Co9 178(73) . . . . ?
C7 Pt6 C2 Co9 46(3) . . . . ?
C6 Pt6 C2 Co9 -42(3) . . . . ?
Co8 Pt6 C2 Co9 43(2) . . . . ?
Co7 Pt6 C2 Co9 -41(2) . . . . ?
Pt3 Pt6 C2 Co9 146(2) . . . . ?
Pt4 Pt6 C2 Co9 -143(2) . . . . ?
Pt2 Pt6 C2 Co9 -123(3) . . . . ?
Pt1 Pt6 C2 Co9 127(3) . . . . ?
C12 Pt6 C2 Pt2 -58(7) . . . . ?
C7 Pt6 C2 Pt2 169.6(7) . . . . ?
C6 Pt6 C2 Pt2 81.4(7) . . . . ?
Co8 Pt6 C2 Pt2 166.2(9) . . . . ?
Co7 Pt6 C2 Pt2 82.8(6) . . . . ?
Pt3 Pt6 C2 Pt2 -90.3(5) . . . . ?
Pt4 Pt6 C2 Pt2 -19.4(5) . . . . ?
Pt1 Pt6 C2 Pt2 -109.5(8) . . . . ?
C12 Pt6 C2 Pt1 51(7) . . . . ?
C7 Pt6 C2 Pt1 -80.9(8) . . . . ?
C6 Pt6 C2 Pt1 -169.1(7) . . . . ?
Co8 Pt6 C2 Pt1 -84.3(6) . . . . ?
Co7 Pt6 C2 Pt1 -167.7(9) . . . . ?
Pt3 Pt6 C2 Pt1 19.2(5) . . . . ?
Pt4 Pt6 C2 Pt1 90.1(5) . . . . ?
Pt2 Pt6 C2 Pt1 109.5(8) . . . . ?
C13 Pt2 C2 Co8 -32(17) . . . . ?
C11 Pt2 C2 Co8 36(3) . . . . ?
C10 Pt2 C2 Co8 -45(3) . . . . ?
Pt4 Pt2 C2 Co8 138(3) . . . . ?
Co7 Pt2 C2 Co8 36(3) . . . . ?
Pt5 Pt2 C2 Co8 -148(3) . . . . ?
Co9 Pt2 C2 Co8 -47(3) . . . . ?
Pt6 Pt2 C2 Co8 118(3) . . . . ?
Pt1 Pt2 C2 Co8 -132(3) . . . . ?
C13 Pt2 C2 Co7 -69(16) . . . . ?
C11 Pt2 C2 Co7 -0.2(6) . . . . ?
C10 Pt2 C2 Co7 -80.9(6) . . . . ?
Pt4 Pt2 C2 Co7 101.6(4) . . . . ?
Pt5 Pt2 C2 Co7 175.9(4) . . . . ?
Co9 Pt2 C2 Co7 -83.3(5) . . . . ?
Pt6 Pt2 C2 Co7 81.5(6) . . . . ?
Pt1 Pt2 C2 Co7 -168.0(8) . . . . ?
C13 Pt2 C2 Co9 15(16) . . . . ?
C11 Pt2 C2 Co9 83.2(7) . . . . ?
C10 Pt2 C2 Co9 2.5(6) . . . . ?
Pt4 Pt2 C2 Co9 -175.1(4) . . . . ?
Co7 Pt2 C2 Co9 83.3(5) . . . . ?
Pt5 Pt2 C2 Co9 -100.7(4) . . . . ?
Pt6 Pt2 C2 Co9 164.8(9) . . . . ?
Pt1 Pt2 C2 Co9 -84.7(6) . . . . ?
C13 Pt2 C2 Pt6 -150(16) . . . . ?
C11 Pt2 C2 Pt6 -81.6(7) . . . . ?
C10 Pt2 C2 Pt6 -162.3(7) . . . . ?
Pt4 Pt2 C2 Pt6 20.1(5) . . . . ?
Co7 Pt2 C2 Pt6 -81.5(6) . . . . ?
Pt5 Pt2 C2 Pt6 94.5(5) . . . . ?
Co9 Pt2 C2 Pt6 -164.8(9) . . . . ?
Pt1 Pt2 C2 Pt6 110.5(8) . . . . ?
C13 Pt2 C2 Pt1 99(16) . . . . ?
C11 Pt2 C2 Pt1 167.8(7) . . . . ?
C10 Pt2 C2 Pt1 87.1(7) . . . . ?
Pt4 Pt2 C2 Pt1 -90.4(5) . . . . ?
Co7 Pt2 C2 Pt1 168.0(8) . . . . ?
Pt5 Pt2 C2 Pt1 -16.1(5) . . . . ?
Co9 Pt2 C2 Pt1 84.7(6) . . . . ?
Pt6 Pt2 C2 Pt1 -110.5(8) . . . . ?
C14 Pt1 C2 Co8 61(14) . . . . ?
C9 Pt1 C2 Co8 84.1(6) . . . . ?
C8 Pt1 C2 Co8 -0.4(5) . . . . ?
Pt3 Pt1 C2 Co8 -101.3(4) . . . . ?
Pt5 Pt1 C2 Co8 -175.6(4) . . . . ?
Co9 Pt1 C2 Co8 83.6(5) . . . . ?
Pt2 Pt1 C2 Co8 168.5(8) . . . . ?
Pt6 Pt1 C2 Co8 -81.8(6) . . . . ?
C14 Pt1 C2 Co7 18(16) . . . . ?
C9 Pt1 C2 Co7 42(3) . . . . ?
C8 Pt1 C2 Co7 -43(3) . . . . ?
Pt3 Pt1 C2 Co7 -144(3) . . . . ?
Pt5 Pt1 C2 Co7 142(3) . . . . ?
Co8 Pt1 C2 Co7 -42(3) . . . . ?
Co9 Pt1 C2 Co7 41(3) . . . . ?
Pt2 Pt1 C2 Co7 126(4) . . . . ?
Pt6 Pt1 C2 Co7 -124(4) . . . . ?
C14 Pt1 C2 Co9 -23(14) . . . . ?
C9 Pt1 C2 Co9 0.4(6) . . . . ?
C8 Pt1 C2 Co9 -84.1(5) . . . . ?
Pt3 Pt1 C2 Co9 175.0(4) . . . . ?
Pt5 Pt1 C2 Co9 100.8(4) . . . . ?
Co8 Pt1 C2 Co9 -83.6(5) . . . . ?
Pt2 Pt1 C2 Co9 84.8(6) . . . . ?
Pt6 Pt1 C2 Co9 -165.5(9) . . . . ?
C14 Pt1 C2 Pt6 143(14) . . . . ?
C9 Pt1 C2 Pt6 165.9(7) . . . . ?
C8 Pt1 C2 Pt6 81.4(7) . . . . ?
Pt3 Pt1 C2 Pt6 -19.5(5) . . . . ?
Pt5 Pt1 C2 Pt6 -93.7(5) . . . . ?
Co8 Pt1 C2 Pt6 81.8(6) . . . . ?
Co9 Pt1 C2 Pt6 165.5(9) . . . . ?
Pt2 Pt1 C2 Pt6 -109.7(8) . . . . ?
C14 Pt1 C2 Pt2 -108(14) . . . . ?
C9 Pt1 C2 Pt2 -84.4(7) . . . . ?
C8 Pt1 C2 Pt2 -168.9(6) . . . . ?
Pt3 Pt1 C2 Pt2 90.2(5) . . . . ?
Pt5 Pt1 C2 Pt2 16.0(5) . . . . ?
Co8 Pt1 C2 Pt2 -168.5(8) . . . . ?
Co9 Pt1 C2 Pt2 -84.8(6) . . . . ?
Pt6 Pt1 C2 Pt2 109.7(8) . . . . ?
C11 Co7 C3 O3 47(39) . . . . ?
C6 Co7 C3 O3 147(39) . . . . ?
C2 Co7 C3 O3 -91(39) . . . . ?
Co8 Co7 C3 O3 -117(39) . . . . ?
Co9 Co7 C3 O3 -56(39) . . . . ?
Pt6 Co7 C3 O3 -171(39) . . . . ?
Pt2 Co7 C3 O3 -1(40) . . . . ?
C8 Co8 C4 O4 86(100) . . . . ?
C7 Co8 C4 O4 -11(100) . . . . ?
C2 Co8 C4 O4 -130(100) . . . . ?
Co7 Co8 C4 O4 -108(100) . . . . ?
Co9 Co8 C4 O4 -169(100) . . . . ?
Pt6 Co8 C4 O4 -54(100) . . . . ?
Pt1 Co8 C4 O4 138(100) . . . . ?
C10 Co9 C5 O5 56(70) . . . . ?
C9 Co9 C5 O5 -43(70) . . . . ?
C2 Co9 C5 O5 -172(100) . . . . ?
Co7 Co9 C5 O5 156(70) . . . . ?
Co8 Co9 C5 O5 -145(70) . . . . ?
Pt1 Co9 C5 O5 -104(70) . . . . ?
Pt2 Co9 C5 O5 118(70) . . . . ?
C3 Co7 C6 O6 -34(3) . . . . ?
C11 Co7 C6 O6 65(3) . . . . ?
C2 Co7 C6 O6 178(3) . . . . ?
Co8 Co7 C6 O6 -133(3) . . . . ?
Co9 Co7 C6 O6 -166.2(19) . . . . ?
Pt6 Co7 C6 O6 180(3) . . . . ?
Pt2 Co7 C6 O6 128(3) . . . . ?
C3 Co7 C6 Pt6 145.9(8) . . . . ?
C11 Co7 C6 Pt6 -114.4(8) . . . . ?
C2 Co7 C6 Pt6 -1.6(7) . . . . ?
Co8 Co7 C6 Pt6 47.1(4) . . . . ?
Co9 Co7 C6 Pt6 13.9(13) . . . . ?
Pt2 Co7 C6 Pt6 -51.6(6) . . . . ?
C12 Pt6 C6 O6 -3(2) . . . . ?
C2 Pt6 C6 O6 -178(2) . . . . ?
C7 Pt6 C6 O6 90(2) . . . . ?
Co8 Pt6 C6 O6 134(2) . . . . ?
Co7 Pt6 C6 O6 -180(2) . . . . ?
Pt3 Pt6 C6 O6 -92(4) . . . . ?
Pt4 Pt6 C6 O6 -90.4(19) . . . . ?
Pt2 Pt6 C6 O6 -141(2) . . . . ?
Pt1 Pt6 C6 O6 173.2(16) . . . . ?
C12 Pt6 C6 Co7 177.0(8) . . . . ?
C2 Pt6 C6 Co7 1.5(6) . . . . ?
C7 Pt6 C6 Co7 -90.4(7) . . . . ?
Co8 Pt6 C6 Co7 -45.9(5) . . . . ?
Pt3 Pt6 C6 Co7 88(3) . . . . ?
Pt4 Pt6 C6 Co7 89.4(5) . . . . ?
Pt2 Pt6 C6 Co7 39.0(5) . . . . ?
Pt1 Pt6 C6 Co7 -6.9(9) . . . . ?
C4 Co8 C7 O7 36(4) . . . . ?
C8 Co8 C7 O7 -65(3) . . . . ?
C2 Co8 C7 O7 -179(3) . . . . ?
Co7 Co8 C7 O7 132(3) . . . . ?
Co9 Co8 C7 O7 168(2) . . . . ?
Pt6 Co8 C7 O7 177(4) . . . . ?
Pt1 Co8 C7 O7 -130(3) . . . . ?
C4 Co8 C7 Pt6 -141.7(8) . . . . ?
C8 Co8 C7 Pt6 117.9(8) . . . . ?
C2 Co8 C7 Pt6 3.8(8) . . . . ?
Co7 Co8 C7 Pt6 -45.4(5) . . . . ?
Co9 Co8 C7 Pt6 -9.0(16) . . . . ?
Pt1 Co8 C7 Pt6 53.1(6) . . . . ?
C12 Pt6 C7 O7 3(2) . . . . ?
C2 Pt6 C7 O7 178(2) . . . . ?
C6 Pt6 C7 O7 -90(2) . . . . ?
Co8 Pt6 C7 O7 -178(3) . . . . ?
Co7 Pt6 C7 O7 -134(2) . . . . ?
Pt3 Pt6 C7 O7 91(2) . . . . ?
Pt4 Pt6 C7 O7 91(4) . . . . ?
Pt2 Pt6 C7 O7 -173.4(19) . . . . ?
Pt1 Pt6 C7 O7 141(2) . . . . ?
C12 Pt6 C7 Co8 -178.5(8) . . . . ?
C2 Pt6 C7 Co8 -3.6(7) . . . . ?
C6 Pt6 C7 Co8 88.4(8) . . . . ?
Co7 Pt6 C7 Co8 44.1(6) . . . . ?
Pt3 Pt6 C7 Co8 -91.4(6) . . . . ?
Pt4 Pt6 C7 Co8 -91(4) . . . . ?
Pt2 Pt6 C7 Co8 4.6(10) . . . . ?
Pt1 Pt6 C7 Co8 -40.5(6) . . . . ?
C4 Co8 C8 O8 -25(5) . . . . ?
C7 Co8 C8 O8 73(5) . . . . ?
C2 Co8 C8 O8 179(5) . . . . ?
Co7 Co8 C8 O8 -161(4) . . . . ?
Co9 Co8 C8 O8 -131(5) . . . . ?
Pt6 Co8 C8 O8 125(5) . . . . ?
Pt1 Co8 C8 O8 179(100) . . . . ?
C4 Co8 C8 Pt1 155.7(8) . . . . ?
C7 Co8 C8 Pt1 -106.6(6) . . . . ?
C2 Co8 C8 Pt1 -0.5(7) . . . . ?
Co7 Co8 C8 Pt1 19.8(17) . . . . ?
Co9 Co8 C8 Pt1 49.6(4) . . . . ?
Pt6 Co8 C8 Pt1 -54.6(5) . . . . ?
C14 Pt1 C8 O8 3.7(18) . . . . ?
C2 Pt1 C8 O8 -179.2(18) . . . . ?
C9 Pt1 C8 O8 93.9(18) . . . . ?
Pt3 Pt1 C8 O8 -91.7(17) . . . . ?
Pt5 Pt1 C8 O8 -128(3) . . . . ?
Co8 Pt1 C8 O8 -180(2) . . . . ?
Co9 Pt1 C8 O8 134.1(17) . . . . ?
Pt2 Pt1 C8 O8 172.7(15) . . . . ?
Pt6 Pt1 C8 O8 -142.2(17) . . . . ?
C14 Pt1 C8 Co8 -176.6(8) . . . . ?
C2 Pt1 C8 Co8 0.5(6) . . . . ?
C9 Pt1 C8 Co8 -86.5(6) . . . . ?
Pt3 Pt1 C8 Co8 88.0(5) . . . . ?
Pt5 Pt1 C8 Co8 51(4) . . . . ?
Co9 Pt1 C8 Co8 -46.2(4) . . . . ?
Pt2 Pt1 C8 Co8 -7.7(7) . . . . ?
Pt6 Pt1 C8 Co8 37.5(4) . . . . ?
C5 Co9 C9 O9 46(6) . . . . ?
C10 Co9 C9 O9 -57(6) . . . . ?
C2 Co9 C9 O9 -174(6) . . . . ?
Co7 Co9 C9 O9 168(5) . . . . ?
Co8 Co9 C9 O9 137(6) . . . . ?
Pt1 Co9 C9 O9 -175(6) . . . . ?
Pt2 Co9 C9 O9 -122(6) . . . . ?
C5 Co9 C9 Pt1 -139.7(8) . . . . ?
C10 Co9 C9 Pt1 117.5(7) . . . . ?
C2 Co9 C9 Pt1 0.5(7) . . . . ?
Co7 Co9 C9 Pt1 -17.6(19) . . . . ?
Co8 Co9 C9 Pt1 -48.7(4) . . . . ?
Pt2 Co9 C9 Pt1 52.1(6) . . . . ?
C14 Pt1 C9 O9 -4(2) . . . . ?
C2 Pt1 C9 O9 177(2) . . . . ?
C8 Pt1 C9 O9 -96(2) . . . . ?
Pt3 Pt1 C9 O9 131(3) . . . . ?
Pt5 Pt1 C9 O9 88(2) . . . . ?
Co8 Pt1 C9 O9 -137(2) . . . . ?
Co9 Pt1 C9 O9 178(3) . . . . ?
Pt2 Pt1 C9 O9 139(2) . . . . ?
Pt6 Pt1 C9 O9 -172.7(17) . . . . ?
C14 Pt1 C9 Co9 178.2(9) . . . . ?
C2 Pt1 C9 Co9 -0.5(7) . . . . ?
C8 Pt1 C9 Co9 86.1(7) . . . . ?
Pt3 Pt1 C9 Co9 -47(4) . . . . ?
Pt5 Pt1 C9 Co9 -89.6(6) . . . . ?
Co8 Pt1 C9 Co9 45.4(6) . . . . ?
Pt2 Pt1 C9 Co9 -38.4(5) . . . . ?
Pt6 Pt1 C9 Co9 9.5(9) . . . . ?
C5 Co9 C10 O10 -38(6) . . . . ?
C9 Co9 C10 O10 63(6) . . . . ?
C2 Co9 C10 O10 179(100) . . . . ?
Co7 Co9 C10 O10 -132(6) . . . . ?
Co8 Co9 C10 O10 -152(5) . . . . ?
Pt1 Co9 C10 O10 127(6) . . . . ?
Pt2 Co9 C10 O10 176(6) . . . . ?
C5 Co9 C10 Pt2 145.5(7) . . . . ?
C9 Co9 C10 Pt2 -113.0(7) . . . . ?
C2 Co9 C10 Pt2 3.1(8) . . . . ?
Co7 Co9 C10 Pt2 51.2(4) . . . . ?
Co8 Co9 C10 Pt2 31.8(19) . . . . ?
Pt1 Co9 C10 Pt2 -49.4(6) . . . . ?
C13 Pt2 C10 O10 -1(2) . . . . ?
C2 Pt2 C10 O10 179(2) . . . . ?
C11 Pt2 C10 O10 91(2) . . . . ?
Pt4 Pt2 C10 O10 -153(4) . . . . ?
Co7 Pt2 C10 O10 132(2) . . . . ?
Pt5 Pt2 C10 O10 -92(2) . . . . ?
Co9 Pt2 C10 O10 -178(3) . . . . ?
Pt6 Pt2 C10 O10 166.2(18) . . . . ?
Pt1 Pt2 C10 O10 -143(2) . . . . ?
C13 Pt2 C10 Co9 177.8(9) . . . . ?
C2 Pt2 C10 Co9 -2.8(7) . . . . ?
C11 Pt2 C10 Co9 -90.2(8) . . . . ?
Pt4 Pt2 C10 Co9 26(6) . . . . ?
Co7 Pt2 C10 Co9 -49.7(6) . . . . ?
Pt5 Pt2 C10 Co9 86.3(6) . . . . ?
Pt6 Pt2 C10 Co9 -15.4(9) . . . . ?
Pt1 Pt2 C10 Co9 35.2(6) . . . . ?
C3 Co7 C11 O11 29(6) . . . . ?
C6 Co7 C11 O11 -71(6) . . . . ?
C2 Co7 C11 O11 -178(5) . . . . ?
Co8 Co7 C11 O11 164(4) . . . . ?
Co9 Co7 C11 O11 133(5) . . . . ?
Pt6 Co7 C11 O11 -124(5) . . . . ?
Pt2 Co7 C11 O11 -177(6) . . . . ?
C3 Co7 C11 Pt2 -153.5(8) . . . . ?
C6 Co7 C11 Pt2 106.5(7) . . . . ?
C2 Co7 C11 Pt2 -0.2(8) . . . . ?
Co8 Co7 C11 Pt2 -19(2) . . . . ?
Co9 Co7 C11 Pt2 -50.0(5) . . . . ?
Pt6 Co7 C11 Pt2 53.0(7) . . . . ?
C13 Pt2 C11 O11 -4(2) . . . . ?
C2 Pt2 C11 O11 179(2) . . . . ?
C10 Pt2 C11 O11 -95(2) . . . . ?
Pt4 Pt2 C11 O11 90(2) . . . . ?
Co7 Pt2 C11 O11 179(3) . . . . ?
Pt5 Pt2 C11 O11 128(5) . . . . ?
Co9 Pt2 C11 O11 -134(2) . . . . ?
Pt6 Pt2 C11 O11 141(2) . . . . ?
Pt1 Pt2 C11 O11 -172.0(18) . . . . ?
C13 Pt2 C11 Co7 177.3(9) . . . . ?
C2 Pt2 C11 Co7 0.2(7) . . . . ?
C10 Pt2 C11 Co7 86.2(8) . . . . ?
Pt4 Pt2 C11 Co7 -89.1(6) . . . . ?
Pt5 Pt2 C11 Co7 -51(6) . . . . ?
Co9 Pt2 C11 Co7 46.7(6) . . . . ?
Pt6 Pt2 C11 Co7 -37.4(6) . . . . ?
Pt1 Pt2 C11 Co7 9.1(10) . . . . ?
C2 Pt6 C12 O12 -49(100) . . . . ?
C7 Pt6 C12 O12 83(100) . . . . ?
C6 Pt6 C12 O12 172(100) . . . . ?
Co8 Pt6 C12 O12 82(100) . . . . ?
Co7 Pt6 C12 O12 175(100) . . . . ?
Pt3 Pt6 C12 O12 -17(100) . . . . ?
Pt4 Pt6 C12 O12 -88(100) . . . . ?
Pt2 Pt6 C12 O12 -100(100) . . . . ?
Pt1 Pt6 C12 O12 -4(100) . . . . ?
C2 Pt2 C13 O13 46(100) . . . . ?
C11 Pt2 C13 O13 -22(100) . . . . ?
C10 Pt2 C13 O13 58(100) . . . . ?
Pt4 Pt2 C13 O13 -124(100) . . . . ?
Co7 Pt2 C13 O13 -20(100) . . . . ?
Pt5 Pt2 C13 O13 162(100) . . . . ?
Co9 Pt2 C13 O13 60(100) . . . . ?
Pt6 Pt2 C13 O13 -102(100) . . . . ?
Pt1 Pt2 C13 O13 142(100) . . . . ?
C2 Pt1 C14 O14 175(100) . . . . ?
C9 Pt1 C14 O14 152(100) . . . . ?
C8 Pt1 C14 O14 -124(100) . . . . ?
Pt3 Pt1 C14 O14 -23(100) . . . . ?
Pt5 Pt1 C14 O14 52(100) . . . . ?
Co8 Pt1 C14 O14 -127(100) . . . . ?
Co9 Pt1 C14 O14 154(100) . . . . ?
Pt2 Pt1 C14 O14 72(100) . . . . ?
Pt6 Pt1 C14 O14 -45(100) . . . . ?
C1 Pt5 C15 O15 108(37) . . . . ?
C21 Pt5 C15 O15 -56(36) . . . . ?
C23 Pt5 C15 O15 -142(36) . . . . ?
Co12 Pt5 C15 O15 -58(37) . . . . ?
Co11 Pt5 C15 O15 -144(36) . . . . ?
Pt2 Pt5 C15 O15 46(36) . . . . ?
Pt1 Pt5 C15 O15 118(36) . . . . ?
Pt4 Pt5 C15 O15 31(37) . . . . ?
Pt3 Pt5 C15 O15 134(36) . . . . ?
C1 Pt4 C16 O16 118(100) . . . . ?
C18 Pt4 C16 O16 -151(100) . . . . ?
C20 Pt4 C16 O16 126(100) . . . . ?
Pt2 Pt4 C16 O16 24(100) . . . . ?
Co10 Pt4 C16 O16 -154(100) . . . . ?
Pt6 Pt4 C16 O16 -49(100) . . . . ?
Co12 Pt4 C16 O16 125(100) . . . . ?
Pt3 Pt4 C16 O16 -69(100) . . . . ?
Pt5 Pt4 C16 O16 47(100) . . . . ?
C1 Pt3 C17 O17 -143(93) . . . . ?
C19 Pt3 C17 O17 165(100) . . . . ?
C22 Pt3 C17 O17 -112(100) . . . . ?
Pt1 Pt3 C17 O17 -14(100) . . . . ?
Pt6 Pt3 C17 O17 60(100) . . . . ?
Co10 Pt3 C17 O17 166(100) . . . . ?
Co11 Pt3 C17 O17 -115(100) . . . . ?
Pt4 Pt3 C17 O17 83(100) . . . . ?
Pt5 Pt3 C17 O17 -36(100) . . . . ?
C24 Co10 C18 O18 -44(4) . . . . ?
C19 Co10 C18 O18 60(4) . . . . ?
C1 Co10 C18 O18 174(4) . . . . ?
Co12 Co10 C18 O18 -137(4) . . . . ?
Co11 Co10 C18 O18 -171(3) . . . . ?
Pt4 Co10 C18 O18 174(4) . . . . ?
Pt3 Co10 C18 O18 123(4) . . . . ?
C24 Co10 C18 Pt4 142.0(7) . . . . ?
C19 Co10 C18 Pt4 -114.5(7) . . . . ?
C1 Co10 C18 Pt4 0.0(7) . . . . ?
Co12 Co10 C18 Pt4 48.9(4) . . . . ?
Co11 Co10 C18 Pt4 14.7(16) . . . . ?
Pt3 Co10 C18 Pt4 -51.4(6) . . . . ?
C16 Pt4 C18 O18 7(2) . . . . ?
C1 Pt4 C18 O18 -177(2) . . . . ?
C20 Pt4 C18 O18 97(2) . . . . ?
Pt2 Pt4 C18 O18 -118(4) . . . . ?
Co10 Pt4 C18 O18 -177(2) . . . . ?
Pt6 Pt4 C18 O18 -86.0(19) . . . . ?
Co12 Pt4 C18 O18 138(2) . . . . ?
Pt3 Pt4 C18 O18 -137(2) . . . . ?
Pt5 Pt4 C18 O18 173.1(17) . . . . ?
C16 Pt4 C18 Co10 -176.7(8) . . . . ?
C1 Pt4 C18 Co10 0.0(6) . . . . ?
C20 Pt4 C18 Co10 -86.0(7) . . . . ?
Pt2 Pt4 C18 Co10 59(5) . . . . ?
Pt6 Pt4 C18 Co10 90.6(5) . . . . ?
Co12 Pt4 C18 Co10 -45.2(5) . . . . ?
Pt3 Pt4 C18 Co10 39.2(5) . . . . ?
Pt5 Pt4 C18 Co10 -10.2(8) . . . . ?
C24 Co10 C19 O19 37(5) . . . . ?
C18 Co10 C19 O19 -64(5) . . . . ?
C1 Co10 C19 O19 -176(4) . . . . ?
Co12 Co10 C19 O19 159(3) . . . . ?
Co11 Co10 C19 O19 135(5) . . . . ?
Pt4 Co10 C19 O19 -123(5) . . . . ?
Pt3 Co10 C19 O19 -174(5) . . . . ?
C24 Co10 C19 Pt3 -149.7(7) . . . . ?
C18 Co10 C19 Pt3 109.2(6) . . . . ?
C1 Co10 C19 Pt3 -2.1(7) . . . . ?
Co12 Co10 C19 Pt3 -27.0(18) . . . . ?
Co11 Co10 C19 Pt3 -51.0(4) . . . . ?
Pt4 Co10 C19 Pt3 50.2(6) . . . . ?
C17 Pt3 C19 O19 -4(2) . . . . ?
C1 Pt3 C19 O19 179(2) . . . . ?
C22 Pt3 C19 O19 -95(2) . . . . ?
Pt1 Pt3 C19 O19 161(4) . . . . ?
Pt6 Pt3 C19 O19 88(2) . . . . ?
Co10 Pt3 C19 O19 177(3) . . . . ?
Co11 Pt3 C19 O19 -135(2) . . . . ?
Pt4 Pt3 C19 O19 140(2) . . . . ?
Pt5 Pt3 C19 O19 -170.2(19) . . . . ?
C17 Pt3 C19 Co10 179.2(9) . . . . ?
C1 Pt3 C19 Co10 1.9(7) . . . . ?
C22 Pt3 C19 Co10 88.4(8) . . . . ?
Pt1 Pt3 C19 Co10 -16(6) . . . . ?
Pt6 Pt3 C19 Co10 -88.6(6) . . . . ?
Co11 Pt3 C19 Co10 48.5(5) . . . . ?
Pt4 Pt3 C19 Co10 -36.9(5) . . . . ?
Pt5 Pt3 C19 Co10 13.2(9) . . . . ?
C26 Co12 C20 O20 37(5) . . . . ?
C21 Co12 C20 O20 -62(5) . . . . ?
C1 Co12 C20 O20 -170(5) . . . . ?
Co11 Co12 C20 O20 166(4) . . . . ?
Co10 Co12 C20 O20 141(5) . . . . ?
Pt5 Co12 C20 O20 -116(5) . . . . ?
Pt4 Co12 C20 O20 -169(6) . . . . ?
C26 Co12 C20 Pt4 -153.3(7) . . . . ?
C21 Co12 C20 Pt4 107.2(7) . . . . ?
C1 Co12 C20 Pt4 -0.3(7) . . . . ?
Co11 Co12 C20 Pt4 -24.6(17) . . . . ?
Co10 Co12 C20 Pt4 -49.9(4) . . . . ?
Pt5 Co12 C20 Pt4 53.2(6) . . . . ?
C16 Pt4 C20 O20 -4(2) . . . . ?
C1 Pt4 C20 O20 176.0(19) . . . . ?
C18 Pt4 C20 O20 -94.3(19) . . . . ?
Pt2 Pt4 C20 O20 88.7(19) . . . . ?
Co10 Pt4 C20 O20 -136.6(19) . . . . ?
Pt6 Pt4 C20 O20 116(4) . . . . ?
Co12 Pt4 C20 O20 176(2) . . . . ?
Pt3 Pt4 C20 O20 -173.4(16) . . . . ?
Pt5 Pt4 C20 O20 139.1(19) . . . . ?
C16 Pt4 C20 Co12 -179.3(8) . . . . ?
C1 Pt4 C20 Co12 0.3(6) . . . . ?
C18 Pt4 C20 Co12 90.0(7) . . . . ?
Pt2 Pt4 C20 Co12 -87.0(5) . . . . ?
Co10 Pt4 C20 Co12 47.8(5) . . . . ?
Pt6 Pt4 C20 Co12 -60(4) . . . . ?
Pt3 Pt4 C20 Co12 11.0(8) . . . . ?
Pt5 Pt4 C20 Co12 -36.5(5) . . . . ?
C26 Co12 C21 O21 -35(4) . . . . ?
C20 Co12 C21 O21 64(4) . . . . ?
C1 Co12 C21 O21 178(3) . . . . ?
Co11 Co12 C21 O21 -132(4) . . . . ?
Co10 Co12 C21 O21 -167(2) . . . . ?
Pt5 Co12 C21 O21 -179(4) . . . . ?
Pt4 Co12 C21 O21 130(3) . . . . ?
C26 Co12 C21 Pt5 144.7(7) . . . . ?
C20 Co12 C21 Pt5 -116.1(8) . . . . ?
C1 Co12 C21 Pt5 -2.3(8) . . . . ?
Co11 Co12 C21 Pt5 47.3(6) . . . . ?
Co10 Co12 C21 Pt5 12.0(17) . . . . ?
Pt4 Co12 C21 Pt5 -50.9(7) . . . . ?
C15 Pt5 C21 O21 1(3) . . . . ?
C1 Pt5 C21 O21 -178(2) . . . . ?
C23 Pt5 C21 O21 91(2) . . . . ?
Co12 Pt5 C21 O21 180(3) . . . . ?
Co11 Pt5 C21 O21 134(2) . . . . ?
Pt2 Pt5 C21 O21 -91(2) . . . . ?
Pt1 Pt5 C21 O21 -104(5) . . . . ?
Pt4 Pt5 C21 O21 -142(2) . . . . ?
Pt3 Pt5 C21 O21 173(2) . . . . ?
C15 Pt5 C21 Co12 -178.7(9) . . . . ?
C1 Pt5 C21 Co12 2.2(7) . . . . ?
C23 Pt5 C21 Co12 -88.6(8) . . . . ?
Co11 Pt5 C21 Co12 -45.3(6) . . . . ?
Pt2 Pt5 C21 Co12 88.9(6) . . . . ?
Pt1 Pt5 C21 Co12 76(6) . . . . ?
Pt4 Pt5 C21 Co12 38.8(6) . . . . ?
Pt3 Pt5 C21 Co12 -6.6(11) . . . . ?
C25 Co11 C22 O22 -37(6) . . . . ?
C23 Co11 C22 O22 65(6) . . . . ?
C1 Co11 C22 O22 174(6) . . . . ?
Co12 Co11 C22 O22 -169(4) . . . . ?
Co10 Co11 C22 O22 -136(6) . . . . ?
Pt5 Co11 C22 O22 121(6) . . . . ?
Pt3 Co11 C22 O22 176(6) . . . . ?
C25 Co11 C22 Pt3 146.2(8) . . . . ?
C23 Co11 C22 Pt3 -111.2(7) . . . . ?
C1 Co11 C22 Pt3 -2.6(7) . . . . ?
Co12 Co11 C22 Pt3 15(2) . . . . ?
Co10 Co11 C22 Pt3 47.7(4) . . . . ?
Pt5 Co11 C22 Pt3 -55.5(6) . . . . ?
C17 Pt3 C22 O22 6(2) . . . . ?
C1 Pt3 C22 O22 -176(2) . . . . ?
C19 Pt3 C22 O22 96(2) . . . . ?
Pt1 Pt3 C22 O22 -88.6(19) . . . . ?
Pt6 Pt3 C22 O22 -103(3) . . . . ?
Co10 Pt3 C22 O22 136.5(19) . . . . ?
Co11 Pt3 C22 O22 -179(2) . . . . ?
Pt4 Pt3 C22 O22 175.1(16) . . . . ?
Pt5 Pt3 C22 O22 -140(2) . . . . ?
C17 Pt3 C22 Co11 -175.9(8) . . . . ?
C1 Pt3 C22 Co11 2.3(7) . . . . ?
C19 Pt3 C22 Co11 -85.3(7) . . . . ?
Pt1 Pt3 C22 Co11 90.0(6) . . . . ?
Pt6 Pt3 C22 Co11 76(3) . . . . ?
Co10 Pt3 C22 Co11 -44.9(5) . . . . ?
Pt4 Pt3 C22 Co11 -6.3(9) . . . . ?
Pt5 Pt3 C22 Co11 38.8(5) . . . . ?
C25 Co11 C23 O23 37(4) . . . . ?
C22 Co11 C23 O23 -61(4) . . . . ?
C1 Co11 C23 O23 -176(4) . . . . ?
Co12 Co11 C23 O23 135(4) . . . . ?
Co10 Co11 C23 O23 167(3) . . . . ?
Pt5 Co11 C23 O23 -177(4) . . . . ?
Pt3 Co11 C23 O23 -126(4) . . . . ?
C25 Co11 C23 Pt5 -145.8(8) . . . . ?
C22 Co11 C23 Pt5 115.7(8) . . . . ?
C1 Co11 C23 Pt5 1.0(7) . . . . ?
Co12 Co11 C23 Pt5 -47.4(5) . . . . ?
Co10 Co11 C23 Pt5 -16.1(17) . . . . ?
Pt3 Co11 C23 Pt5 51.4(7) . . . . ?
C15 Pt5 C23 O23 0(2) . . . . ?
C1 Pt5 C23 O23 177(2) . . . . ?
C21 Pt5 C23 O23 -92(2) . . . . ?
Co12 Pt5 C23 O23 -136(2) . . . . ?
Co11 Pt5 C23 O23 178(3) . . . . ?
Pt2 Pt5 C23 O23 105(4) . . . . ?
Pt1 Pt5 C23 O23 90(2) . . . . ?
Pt4 Pt5 C23 O23 -175.1(19) . . . . ?
Pt3 Pt5 C23 O23 140(2) . . . . ?
C15 Pt5 C23 Co11 -178.1(9) . . . . ?
C1 Pt5 C23 Co11 -0.9(7) . . . . ?
C21 Pt5 C23 Co11 90.0(8) . . . . ?
Co12 Pt5 C23 Co11 46.1(6) . . . . ?
Pt2 Pt5 C23 Co11 -73(3) . . . . ?
Pt1 Pt5 C23 Co11 -88.5(6) . . . . ?
Pt4 Pt5 C23 Co11 6.8(10) . . . . ?
Pt3 Pt5 C23 Co11 -37.9(6) . . . . ?
C19 Co10 C24 O24 -21(28) . . . . ?
C18 Co10 C24 O24 79(28) . . . . ?
C1 Co10 C24 O24 -156(27) . . . . ?
Co12 Co10 C24 O24 179(100) . . . . ?
Co11 Co10 C24 O24 -121(28) . . . . ?
Pt4 Co10 C24 O24 131(27) . . . . ?
Pt3 Co10 C24 O24 -77(28) . . . . ?
C22 Co11 C25 O25 161(29) . . . . ?
C23 Co11 C25 O25 63(29) . . . . ?
C1 Co11 C25 O25 -65(29) . . . . ?
Co12 Co11 C25 O25 -35(29) . . . . ?
Co10 Co11 C25 O25 -95(29) . . . . ?
Pt5 Co11 C25 O25 14(29) . . . . ?
Pt3 Co11 C25 O25 -144(28) . . . . ?
C21 Co12 C26 O26 132(100) . . . . ?
C20 Co12 C26 O26 32(100) . . . . ?
C1 Co12 C26 O26 -105(100) . . . . ?
Co11 Co12 C26 O26 -130(100) . . . . ?
Co10 Co12 C26 O26 -69(100) . . . . ?
Pt5 Co12 C26 O26 176(100) . . . . ?
Pt4 Co12 C26 O26 -18(100) . . . . ?
C103 N1 C104 C105 47(2) . . . . ?
C102 N1 C104 C105 171.4(17) . . . . ?
C101 N1 C104 C105 -68(2) . . . . ?
N1 C104 C105 C106 82.9(19) . . . . ?
N1 C104 C105 C110 -95.6(18) . . . . ?
C110 C105 C106 C107 0.0 . . . . ?
C104 C105 C106 C107 -178.5(14) . . . . ?
C105 C106 C107 C108 0.0 . . . . ?
C106 C107 C108 C109 0.0 . . . . ?
C107 C108 C109 C110 0.0 . . . . ?
C108 C109 C110 C105 0.0 . . . . ?
C106 C105 C110 C109 0.0 . . . . ?
C104 C105 C110 C109 178.5(14) . . . . ?
C203 N2 C204 C205 54(2) . . . . ?
C201 N2 C204 C205 177.0(18) . . . . ?
C202 N2 C204 C205 -62(2) . . . . ?
N2 C204 C205 C206 89.7(19) . . . . ?
N2 C204 C205 C210 -90.9(19) . . . . ?
C210 C205 C206 C207 0.0 . . . . ?
C204 C205 C206 C207 179.4(14) . . . . ?
C205 C206 C207 C208 0.0 . . . . ?
C206 C207 C208 C209 0.0 . . . . ?
C207 C208 C209 C210 0.0 . . . . ?
C208 C209 C210 C205 0.0 . . . . ?
C206 C205 C210 C209 0.0 . . . . ?
C204 C205 C210 C209 -179.4(14) . . . . ?
C304 O300 C301 C302 -54.8(14) . . . . ?
O300 C301 C302 C303 25(2) . . . . ?
C301 C302 C303 C304 22(2) . . . . ?
C302 C303 C304 O300 -51.8(19) . . . . ?
C301 O300 C304 C303 64.9(14) . . . . ?
C506 C501 C502 C503 0.0 . . . . ?
C500 C501 C502 C503 -162(4) . . . . ?
C501 C502 C503 C504 0.0 . . . . ?
C502 C503 C504 C505 0.0 . . . . ?
C503 C504 C505 C506 0.0 . . . . ?
C504 C505 C506 C501 0.0 . . . . ?
C502 C501 C506 C505 0.0 . . . . ?
C500 C501 C506 C505 162(4) . . . . ?
C604 O600 C601 C602 -60(2) . . . . ?
O600 C601 C602 C603 41(3) . . . . ?
C601 C602 C603 C604 -9(4) . . . . ?
C601 O600 C604 C603 55(3) . . . . ?
C602 C603 C604 O600 -28(3) . . . . ?
